data_4132607
loop_
_publ_author_name
'Roberts, Derrick A.'
'Pilgrim, Ben S.'
'Sirvinskaite, Giedre'
'Ronson, Tanya K.'
'Nitschke, Jonathan R.'

_publ_section_title
;
 Covalent Post-assembly Modification Triggers Multiple Structural
 Transformations of a Tetrazine-Edged Fe<sub>4</sub>L<sub>6</sub>
 Tetrahedron.
;
_journal_issue 30
_journal_name_full 'Journal of the American Chemical Society'
_journal_page_first 9616
_journal_page_last 9623
_journal_paper_doi 10.1021/jacs.8b05082
_journal_volume 140
_journal_year 2018
_chemical_formula_moiety 'C432 H408 Fe8 N72 O24, 2(C16 H36 N), 18(F6 P1), 4(C6 H6), (C2 H3 N)'
_chemical_formula_sum 'C490 H507 F108 Fe8 N75 O24 P18'
_chemical_formula_weight 10886.94
_space_group_crystal_system monoclinic
_space_group_IT_number 15
_space_group_name_Hall '-C 2yc'
_space_group_name_H-M_alt 'C 1 2/c 1'
_atom_sites_solution_hydrogens mixed
_audit_creation_method SHELXL-2016/6
_cell_angle_alpha 90
_cell_angle_beta 95.956(2)
_cell_angle_gamma 90
_cell_formula_units_Z 4
_cell_length_a 36.2842(7)
_cell_length_b 36.3797(6)
_cell_length_c 49.0016(9)
_cell_measurement_reflns_used 67064
_cell_measurement_temperature 100(2)
_cell_measurement_theta_max 19.2460
_cell_measurement_theta_min 1.5350
_cell_volume 64333(2)
_computing_cell_refinement 'CrysAlisPro 1.171.38.41 (Rigaku OD, 2015)'
_computing_data_collection 'GDA 8.44; generic data acquisition software'
_computing_data_reduction 'CrysAlisPro 1.171.38.41 (Rigaku OD, 2015)'
_computing_structure_refinement 'SHELXL-2016/6 (Sheldrick, 2016)'
_computing_structure_solution 'SHELXT 2014/5 (Sheldrick, 2014)'
_diffrn_ambient_temperature 100(2)
_diffrn_detector 'Photon counting pixel array'
_diffrn_detector_area_resol_mean 0
_diffrn_detector_type 'Dectris Pilatus 2M'
_diffrn_measured_fraction_theta_full 0.992
_diffrn_measured_fraction_theta_max 0.992
_diffrn_measurement_device 'Fixed \c 3-circle diffractometer'
_diffrn_measurement_device_type 'Fluid Film Devices'
_diffrn_measurement_method '\f rotation with 0.2 degree frames'
_diffrn_measurement_specimen_support 'MiTeGen MicroMount'
_diffrn_radiation_monochromator 'Silicon 111'
_diffrn_radiation_source 'Diamond Light Source Beamline I19'
_diffrn_radiation_type Synchrotron
_diffrn_radiation_wavelength 0.6889
_diffrn_reflns_av_R_equivalents 0.0957
_diffrn_reflns_av_unetI/netI 0.0471
_diffrn_reflns_Laue_measured_fraction_full 0.992
_diffrn_reflns_Laue_measured_fraction_max 0.992
_diffrn_reflns_limit_h_max 34
_diffrn_reflns_limit_h_min -34
_diffrn_reflns_limit_k_max 34
_diffrn_reflns_limit_k_min -34
_diffrn_reflns_limit_l_max 46
_diffrn_reflns_limit_l_min -46
_diffrn_reflns_number 310835
_diffrn_reflns_point_group_measured_fraction_full 0.992
_diffrn_reflns_point_group_measured_fraction_max 0.992
_diffrn_reflns_theta_full 19.245
_diffrn_reflns_theta_max 19.245
_diffrn_reflns_theta_min 1.541
_exptl_absorpt_coefficient_mu 0.305
_exptl_absorpt_correction_T_max 0.7444
_exptl_absorpt_correction_T_min 0.4572
_exptl_absorpt_correction_type multi-scan
_exptl_absorpt_process_details SADABS
_exptl_crystal_colour purple
_exptl_crystal_density_diffrn 1.124
_exptl_crystal_description prism
_exptl_crystal_F_000 22456
_exptl_crystal_size_max 0.020
_exptl_crystal_size_mid 0.010
_exptl_crystal_size_min 0.010
_refine_diff_density_max 1.059
_refine_diff_density_min -0.503
_refine_diff_density_rms 0.102
_refine_ls_extinction_method none
_refine_ls_goodness_of_fit_ref 1.165
_refine_ls_hydrogen_treatment constr
_refine_ls_matrix_type full
_refine_ls_number_parameters 3216
_refine_ls_number_reflns 29307
_refine_ls_number_restraints 7288
_refine_ls_restrained_S_all 1.184
_refine_ls_R_factor_all 0.1796
_refine_ls_R_factor_gt 0.1607
_refine_ls_shift/su_max 0.000
_refine_ls_shift/su_mean 0.000
_refine_ls_structure_factor_coef Fsqd
_refine_ls_weighting_details 'w=1/[\s^2^(Fo^2^)+(0.2000P)^2^+600.0000P] where P=(Fo^2^+2Fc^2^)/3'
_refine_ls_weighting_scheme calc
_refine_ls_wR_factor_gt 0.4251
_refine_ls_wR_factor_ref 0.4404
_reflns_Friedel_coverage 0.000
_reflns_number_gt 22751
_reflns_number_total 29307
_reflns_threshold_expression 'I > 2\s(I)'
_cod_data_source_file ja8b05082_si_004.cif
_cod_data_source_block dr7142_sq
_cod_original_sg_symbol_H-M 'C 2/c'
_cod_database_code 4132607
_shelx_shelxl_version_number 2016/6
_shelx_space_group_comment
;
The symmetry employed for this shelxl refinement is uniquely defined
by the following loop, which should always be used as a source of
symmetry information in preference to the above space-group names.
They are only intended as comments.
;
_shelx_estimated_absorpt_t_min 0.994
_shelx_estimated_absorpt_t_max 0.997

loop_
_space_group_symop_operation_xyz
'x, y, z'
'-x, y, -z+1/2'
'x+1/2, y+1/2, z'
'-x+1/2, y+1/2, -z+1/2'
'-x, -y, -z'
'x, -y, z-1/2'
'-x+1/2, -y+1/2, -z'
'x+1/2, -y+1/2, z-1/2'

loop_
_atom_site_label
_atom_site_type_symbol
_atom_site_fract_x
_atom_site_fract_y
_atom_site_fract_z
_atom_site_U_iso_or_equiv
_atom_site_adp_type
_atom_site_occupancy
_atom_site_site_symmetry_order
_atom_site_calc_flag
_atom_site_refinement_flags_posn
_atom_site_refinement_flags_adp
_atom_site_refinement_flags_occupancy
_atom_site_disorder_assembly
_atom_site_disorder_group
Fe1 Fe 0.50773(5) 0.03404(4) 0.37016(3) 0.0873(5) Uani 1 1 d . . . . .
Fe2 Fe 0.33882(5) 0.30659(5) 0.40294(4) 0.0930(6) Uani 1 1 d . . . . .
Fe3 Fe 0.59884(6) 0.48474(5) 0.35041(4) 0.1094(7) Uani 1 1 d . . . . .
Fe4 Fe 0.76644(5) 0.21375(5) 0.31991(4) 0.0981(6) Uani 1 1 d . . . . .
O1B O 0.3866(3) -0.0765(4) 0.4415(3) 0.180(5) Uani 1 1 d D U . . .
O2B O 0.8695(4) 0.3213(4) 0.2393(4) 0.254(7) Uani 1 1 d D U . . .
N1B N 0.5016(2) -0.0113(2) 0.39243(18) 0.092(2) Uani 1 1 d D U . . .
N2B N 0.5599(2) 0.0176(2) 0.37422(18) 0.092(3) Uani 1 1 d D U . . .
N3B N 0.7480(2) 0.1646(2) 0.30704(17) 0.094(3) Uani 1 1 d D U . . .
N4B N 0.7807(3) 0.2158(2) 0.2818(2) 0.103(3) Uani 1 1 d D U . . .
N5B N 0.6435(3) 0.0487(2) 0.3272(2) 0.108(3) Uani 1 1 d D U . . .
N6B N 0.6661(3) 0.0698(3) 0.3138(2) 0.114(3) Uani 1 1 d D U . . .
C1B C 0.4699(2) -0.0264(3) 0.4035(2) 0.103(3) Uani 1 1 d D U . . .
C2B C 0.4529(3) -0.0076(3) 0.4235(2) 0.120(4) Uani 1 1 d D U . . .
H2B H 0.460481 0.016736 0.428300 0.143 Uiso 1 1 calc R U . . .
C3B C 0.4248(3) -0.0241(3) 0.4365(2) 0.122(4) Uani 1 1 d D U . . .
H3B H 0.413615 -0.011414 0.450459 0.147 Uiso 1 1 calc R U . . .
C4B C 0.4138(3) -0.0587(3) 0.4290(3) 0.139(5) Uani 1 1 d D U . . .
C5B C 0.4291(3) -0.0776(3) 0.4087(3) 0.148(5) Uani 1 1 d D U . . .
H5B H 0.420447 -0.101498 0.403493 0.178 Uiso 1 1 calc R U . . .
C6B C 0.4572(3) -0.0613(3) 0.3960(3) 0.132(4) Uani 1 1 d D U . . .
H6B H 0.467933 -0.074199 0.381994 0.158 Uiso 1 1 calc R U . . .
C7B C 0.5306(3) -0.0322(3) 0.3941(2) 0.099(3) Uani 1 1 d D U . . .
H7B H 0.530214 -0.056291 0.401541 0.119 Uiso 1 1 calc R U . . .
C8B C 0.5641(2) -0.0170(2) 0.3839(2) 0.100(3) Uani 1 1 d D U . . .
C9B C 0.5970(3) -0.0363(3) 0.3840(3) 0.119(4) Uani 1 1 d D U . . .
H9B H 0.598912 -0.061044 0.390209 0.143 Uiso 1 1 calc R U . . .
C10B C 0.6273(3) -0.0182(2) 0.3748(3) 0.123(4) Uani 1 1 d D U . . .
H1BB H 0.650585 -0.030320 0.375259 0.147 Uiso 1 1 calc R U . . .
C11B C 0.6235(2) 0.0175(2) 0.3650(2) 0.105(3) Uani 1 1 d D U . . .
C12B C 0.5892(2) 0.0343(3) 0.3654(2) 0.093(3) Uani 1 1 d D U . . .
H12B H 0.586434 0.058958 0.359201 0.111 Uiso 1 1 calc R U . . .
C13B C 0.6535(2) 0.0376(2) 0.3530(2) 0.105(3) Uani 1 1 d D U . . .
C14B C 0.6882(3) 0.0456(3) 0.3667(2) 0.120(4) Uani 1 1 d D U . . .
C15B C 0.7124(2) 0.0666(3) 0.3525(2) 0.117(3) Uani 1 1 d D U . . .
C16B C 0.6993(3) 0.0793(2) 0.3264(2) 0.106(3) Uani 1 1 d D U . . .
C17B C 0.7318(3) 0.1389(2) 0.3214(2) 0.094(3) Uani 1 1 d D U . . .
H17S H 0.729101 0.143583 0.340125 0.113 Uiso 1 1 calc R U . . .
C18B C 0.7189(3) 0.1058(2) 0.31010(19) 0.104(3) Uani 1 1 d D U . . .
C19B C 0.7226(4) 0.0994(3) 0.2825(2) 0.122(4) Uani 1 1 d D U . . .
H19B H 0.714275 0.076920 0.274094 0.147 Uiso 1 1 calc R U . . .
C20B C 0.7387(3) 0.1262(3) 0.2673(2) 0.126(4) Uani 1 1 d D U . . .
H20B H 0.740957 0.122669 0.248371 0.151 Uiso 1 1 calc R U . . .
C21B C 0.7513(3) 0.1582(2) 0.28037(19) 0.099(3) Uani 1 1 d D U . . .
C22B C 0.7715(3) 0.1875(3) 0.2673(2) 0.102(3) Uani 1 1 d D U . . .
H22B H 0.777438 0.185433 0.248977 0.122 Uiso 1 1 calc R U . . .
C23B C 0.8039(3) 0.2428(3) 0.2711(2) 0.121(4) Uani 1 1 d D U . . .
C24B C 0.8387(3) 0.2335(4) 0.2637(3) 0.157(5) Uani 1 1 d D U . . .
H24B H 0.847497 0.208955 0.265880 0.188 Uiso 1 1 calc R U . . .
C25B C 0.8605(4) 0.2601(4) 0.2532(4) 0.188(7) Uani 1 1 d D U . . .
H25B H 0.884181 0.253801 0.247923 0.225 Uiso 1 1 calc R U . . .
C26B C 0.8479(4) 0.2952(4) 0.2505(3) 0.194(7) Uani 1 1 d D U . . .
C27B C 0.8143(4) 0.3054(3) 0.2578(3) 0.172(6) Uani 1 1 d D U . . .
H27B H 0.806202 0.330212 0.255854 0.207 Uiso 1 1 calc R U . . .
C28B C 0.7921(3) 0.2790(3) 0.2680(3) 0.136(5) Uani 1 1 d D U . . .
H28B H 0.768423 0.285672 0.273018 0.164 Uiso 1 1 calc R U . . .
C29B C 0.6989(5) 0.0345(5) 0.3962(3) 0.201(7) Uani 1 1 d D U . . .
H29A H 0.676026 0.032538 0.405532 0.241 Uiso 1 1 calc R U . . .
H29B H 0.714295 0.054183 0.405392 0.241 Uiso 1 1 calc R U . . .
C30B C 0.7202(6) -0.0021(6) 0.4000(5) 0.265(10) Uani 1 1 d D U . . .
H30A H 0.706850 -0.020951 0.388185 0.318 Uiso 1 1 calc R U . . .
H30B H 0.720086 -0.010143 0.419258 0.318 Uiso 1 1 calc DR U . . .
C31B C 0.7611(7) -0.0004(7) 0.3930(7) 0.283(11) Uani 1 1 d D U . . .
H31A H 0.773371 0.021295 0.402168 0.339 Uiso 1 1 calc R U . . .
H31B H 0.774376 -0.022604 0.400313 0.339 Uiso 1 1 calc R U . . .
C32B C 0.7639(7) 0.0022(5) 0.3623(6) 0.262(9) Uani 1 1 d D U . . .
H32A H 0.739303 -0.002636 0.352192 0.314 Uiso 1 1 calc R U . . .
H32B H 0.781310 -0.016786 0.356861 0.314 Uiso 1 1 calc R U . . .
C33B C 0.7778(5) 0.0410(5) 0.3545(5) 0.219(8) Uani 1 1 d D U . . .
H33A H 0.803351 0.044738 0.363126 0.262 Uiso 1 1 calc R U . . .
H33B H 0.778215 0.042387 0.334315 0.262 Uiso 1 1 calc R U . . .
C34B C 0.7524(3) 0.0719(4) 0.3639(3) 0.157(5) Uani 1 1 d D U . . .
H34A H 0.754129 0.072200 0.384169 0.188 Uiso 1 1 calc R U . . .
H34B H 0.761231 0.095954 0.357715 0.188 Uiso 1 1 calc R U . . .
C35B C 0.3743(6) -0.0618(6) 0.4655(4) 0.197(9) Uani 1 1 d D U . . .
H35X H 0.357786 -0.079443 0.473238 0.296 Uiso 1 1 calc R U . . .
H35Y H 0.360765 -0.038860 0.461057 0.296 Uiso 1 1 calc R U . . .
H35Z H 0.395604 -0.056781 0.478941 0.296 Uiso 1 1 calc R U . . .
C36B C 0.9053(7) 0.3099(9) 0.2323(9) 0.37(2) Uani 1 1 d D U . . .
H36A H 0.917781 0.330768 0.224584 0.553 Uiso 1 1 calc R U . . .
H36B H 0.920219 0.300993 0.248744 0.553 Uiso 1 1 calc R U . . .
H36C H 0.902168 0.290093 0.218645 0.553 Uiso 1 1 calc R U . . .
O1C O 0.5921(5) -0.0958(4) 0.2944(3) 0.225(7) Uani 1 1 d D U . . .
O2C O 0.2671(5) 0.4594(3) 0.4698(4) 0.258(8) Uani 1 1 d D U . . .
N1C N 0.4954(3) 0.0011(2) 0.33737(19) 0.096(3) Uani 1 1 d D U . . .
N2C N 0.4528(2) 0.0435(2) 0.36366(16) 0.089(2) Uani 1 1 d D U . . .
N3C N 0.3268(2) 0.2574(2) 0.41691(18) 0.096(3) Uani 1 1 d D U . . .
N4C N 0.3043(3) 0.3226(2) 0.4308(2) 0.108(3) Uani 1 1 d D U . . .
N5C N 0.3635(2) 0.1308(2) 0.36925(18) 0.094(2) Uani 1 1 d D U . . .
N6C N 0.3468(2) 0.1583(2) 0.38111(19) 0.095(2) Uani 1 1 d D U . . .
C1C C 0.5196(3) -0.0237(2) 0.3256(2) 0.105(3) Uani 1 1 d D U . . .
C2C C 0.5123(4) -0.0611(3) 0.3253(2) 0.135(4) Uani 1 1 d D U . . .
H2C H 0.490519 -0.070033 0.332193 0.162 Uiso 1 1 calc R U . . .
C3C C 0.5368(4) -0.0856(3) 0.3149(3) 0.161(5) Uani 1 1 d D U . . .
H3C H 0.532135 -0.111334 0.314745 0.193 Uiso 1 1 calc R U . . .
C4C C 0.5679(4) -0.0716(4) 0.3049(3) 0.170(6) Uani 1 1 d D U . . .
C5C C 0.5756(4) -0.0347(3) 0.3046(3) 0.149(5) Uani 1 1 d D U . . .
H5C H 0.597255 -0.025854 0.297345 0.179 Uiso 1 1 calc R U . . .
C6C C 0.5512(3) -0.0107(3) 0.3151(2) 0.118(4) Uani 1 1 d D U . . .
H6C H 0.555969 0.014985 0.315006 0.141 Uiso 1 1 calc R U . . .
C7C C 0.4608(3) 0.0012(3) 0.3282(2) 0.102(3) Uani 1 1 d D U . . .
H7C H 0.451616 -0.014055 0.313280 0.123 Uiso 1 1 calc R U . . .
C8C C 0.4361(2) 0.0255(2) 0.34164(19) 0.101(3) Uani 1 1 d D U . . .
C9C C 0.3990(3) 0.0312(3) 0.3327(2) 0.107(3) Uani 1 1 d D U . . .
H9C H 0.387524 0.018161 0.317285 0.129 Uiso 1 1 calc R U . . .
C10C C 0.3791(3) 0.0561(3) 0.3465(2) 0.109(3) Uani 1 1 d D U . . .
H10C H 0.353890 0.060798 0.340168 0.131 Uiso 1 1 calc R U . . .
C11C C 0.3955(2) 0.0743(2) 0.36940(17) 0.089(3) Uani 1 1 d D U . . .
C12C C 0.4329(2) 0.0671(2) 0.3770(2) 0.086(3) Uani 1 1 d D U . . .
H12C H 0.444906 0.079712 0.392431 0.103 Uiso 1 1 calc R U . . .
C13C C 0.3749(2) 0.1016(2) 0.38453(17) 0.088(3) Uani 1 1 d D U . . .
C14C C 0.3688(3) 0.0973(2) 0.41208(17) 0.096(3) Uani 1 1 d D U . . .
C15C C 0.3514(3) 0.1261(2) 0.42471(17) 0.097(3) Uani 1 1 d D U . . .
C16C C 0.3418(2) 0.1567(2) 0.40781(19) 0.093(3) Uani 1 1 d D U . . .
C17C C 0.3405(3) 0.2250(2) 0.4100(2) 0.101(3) Uani 1 1 d D U . . .
H17P H 0.360805 0.224718 0.399211 0.121 Uiso 1 1 calc R U . . .
C18C C 0.3261(3) 0.1913(2) 0.4179(2) 0.107(4) Uani 1 1 d D U . . .
C19C C 0.2966(3) 0.1924(3) 0.4339(3) 0.126(4) Uani 1 1 d D U . . .
H19C H 0.285844 0.170131 0.439514 0.152 Uiso 1 1 calc R U . . .
C20C C 0.2828(3) 0.2261(3) 0.4417(3) 0.134(5) Uani 1 1 d D U . . .
H20C H 0.262734 0.227199 0.452698 0.160 Uiso 1 1 calc R U . . .
C21C C 0.2990(3) 0.2579(2) 0.4330(2) 0.113(4) Uani 1 1 d D U . . .
C22C C 0.2877(3) 0.2950(2) 0.4405(2) 0.112(4) Uani 1 1 d D U . . .
H22C H 0.268709 0.298476 0.452151 0.134 Uiso 1 1 calc R U . . .
C23C C 0.2933(3) 0.3582(3) 0.4388(2) 0.131(4) Uani 1 1 d D U . . .
C24C C 0.2562(4) 0.3692(4) 0.4375(3) 0.181(6) Uani 1 1 d D U . . .
H24C H 0.237216 0.353223 0.429746 0.218 Uiso 1 1 calc R U . . .
C25C C 0.2472(4) 0.4034(4) 0.4474(4) 0.217(8) Uani 1 1 d D U . . .
H25C H 0.222077 0.411236 0.446268 0.261 Uiso 1 1 calc R U . . .
C26C C 0.2749(5) 0.4258(4) 0.4589(3) 0.207(7) Uani 1 1 d D U . . .
C27C C 0.3109(4) 0.4155(4) 0.4611(3) 0.198(7) Uani 1 1 d D U . . .
H27C H 0.329545 0.431095 0.469821 0.238 Uiso 1 1 calc R U . . .
C28C C 0.3202(4) 0.3819(4) 0.4506(3) 0.170(6) Uani 1 1 d D U . . .
H28C H 0.345506 0.374983 0.451518 0.204 Uiso 1 1 calc R U . . .
C29C C 0.3780(3) 0.0613(2) 0.4268(2) 0.107(3) Uani 1 1 d D U . . .
H29C H 0.382242 0.065609 0.446836 0.129 Uiso 1 1 calc R U . . .
H29D H 0.400856 0.050752 0.420639 0.129 Uiso 1 1 calc R U . . .
C30C C 0.3456(4) 0.0346(3) 0.4204(3) 0.124(4) Uani 1 1 d D U . . .
H30C H 0.343781 0.028638 0.400600 0.148 Uiso 1 1 calc R U . . .
H30D H 0.351653 0.011473 0.430582 0.148 Uiso 1 1 calc R U . . .
C31C C 0.3082(4) 0.0473(4) 0.4271(4) 0.144(5) Uani 1 1 d D U . . .
H31C H 0.290451 0.026629 0.424054 0.173 Uiso 1 1 calc R U . . .
H31D H 0.299514 0.067217 0.414210 0.173 Uiso 1 1 calc R U . . .
C32C C 0.3076(5) 0.0614(4) 0.4567(4) 0.156(5) Uani 1 1 d D U . . .
H32C H 0.329403 0.051228 0.467961 0.187 Uiso 1 1 calc R U . . .
H32D H 0.285192 0.051464 0.464020 0.187 Uiso 1 1 calc R U . . .
C33C C 0.3077(4) 0.1038(4) 0.4603(3) 0.146(5) Uani 1 1 d D U . . .
H33C H 0.287165 0.114334 0.447814 0.176 Uiso 1 1 calc R U . . .
H33D H 0.302839 0.109615 0.479309 0.176 Uiso 1 1 calc R U . . .
C34C C 0.3440(4) 0.1226(3) 0.45449(19) 0.117(4) Uani 1 1 d D U . . .
H34C H 0.344299 0.147608 0.462502 0.140 Uiso 1 1 calc R U . . .
H34D H 0.364822 0.108802 0.464335 0.140 Uiso 1 1 calc R U . . .
C35C C 0.6272(7) -0.0826(7) 0.2862(8) 0.307(16) Uani 1 1 d D U . . .
H35D H 0.643742 -0.103475 0.284306 0.460 Uiso 1 1 calc R U . . .
H35E H 0.638593 -0.065679 0.300184 0.460 Uiso 1 1 calc R U . . .
H35F H 0.622765 -0.069681 0.268606 0.460 Uiso 1 1 calc R U . . .
C36C C 0.2286(6) 0.4654(7) 0.4727(7) 0.305(15) Uani 1 1 d D U . . .
H36P H 0.224821 0.491114 0.477733 0.457 Uiso 1 1 calc R U . . .
H36O H 0.220884 0.449270 0.487079 0.457 Uiso 1 1 calc R U . . .
H36N H 0.213799 0.459978 0.455291 0.457 Uiso 1 1 calc R U . . .
O1D O 0.8746(4) 0.0566(4) 0.3558(3) 0.197(5) Uani 1 1 d D U . . .
O2D O 0.4721(4) 0.6251(3) 0.3176(4) 0.217(6) Uani 1 1 d D U . . .
N1D N 0.8180(3) 0.1968(3) 0.3330(2) 0.119(3) Uani 1 1 d D U . . .
N2D N 0.7890(2) 0.2621(2) 0.3285(2) 0.108(3) Uani 1 1 d D U . . .
N3D N 0.6374(3) 0.4734(2) 0.32597(19) 0.109(3) Uani 1 1 d D U . . .
N4D N 0.5803(3) 0.5171(2) 0.3183(2) 0.111(3) Uani 1 1 d D U . . .
N5D N 0.7472(3) 0.3636(3) 0.3038(2) 0.126(3) Uani 1 1 d D U . . .
N6D N 0.7233(3) 0.3916(3) 0.2993(2) 0.131(3) Uani 1 1 d D U . . .
C1D C 0.8308(3) 0.1599(3) 0.3380(3) 0.136(4) Uani 1 1 d D U . . .
C2D C 0.8442(4) 0.1500(4) 0.3645(3) 0.168(6) Uani 1 1 d D U . . .
H2D H 0.843425 0.167343 0.378909 0.202 Uiso 1 1 calc R U . . .
C3D C 0.8585(4) 0.1153(4) 0.3704(3) 0.182(6) Uani 1 1 d D U . . .
H3D H 0.867834 0.108731 0.388544 0.219 Uiso 1 1 calc R U . . .
C4D C 0.8589(4) 0.0906(3) 0.3493(3) 0.162(5) Uani 1 1 d D U . . .
C5D C 0.8452(4) 0.0990(3) 0.3233(3) 0.164(6) Uani 1 1 d D U . . .
H5D H 0.845699 0.081302 0.309084 0.197 Uiso 1 1 calc R U . . .
C6D C 0.8304(4) 0.1339(3) 0.3175(3) 0.150(5) Uani 1 1 d D U . . .
H6D H 0.819977 0.139753 0.299465 0.180 Uiso 1 1 calc R U . . .
C7D C 0.8413(3) 0.2236(3) 0.3359(3) 0.135(5) Uani 1 1 d D U . . .
H7D H 0.867205 0.219324 0.339626 0.162 Uiso 1 1 calc R U . . .
C8D C 0.8261(3) 0.2608(3) 0.3333(3) 0.133(4) Uani 1 1 d D U . . .
C9D C 0.8478(3) 0.2924(3) 0.3362(3) 0.159(6) Uani 1 1 d D U . . .
H9D H 0.874064 0.290819 0.339158 0.191 Uiso 1 1 calc R U . . .
C10D C 0.8301(3) 0.3263(3) 0.3346(3) 0.156(6) Uani 1 1 d D U . . .
H10D H 0.844314 0.348237 0.336388 0.187 Uiso 1 1 calc R U . . .
C11D C 0.7919(3) 0.3282(2) 0.3304(2) 0.128(4) Uani 1 1 d D U . . .
C12D C 0.7726(3) 0.2950(2) 0.3275(3) 0.111(4) Uani 1 1 d D U . . .
H12D H 0.746335 0.295896 0.324567 0.134 Uiso 1 1 calc R U . . .
C13D C 0.7701(3) 0.3627(2) 0.3274(2) 0.126(4) Uani 1 1 d D U . . .
C14D C 0.7713(3) 0.3908(3) 0.3471(2) 0.136(4) Uani 1 1 d D U . . .
C15D C 0.7472(3) 0.4205(2) 0.3416(2) 0.136(4) Uani 1 1 d D U . . .
C16D C 0.7226(2) 0.4183(3) 0.3177(2) 0.117(3) Uani 1 1 d D U . . .
C17D C 0.6669(3) 0.4515(3) 0.3302(2) 0.105(3) Uani 1 1 d D U . . .
H17D H 0.671409 0.440003 0.347619 0.126 Uiso 1 1 calc R U . . .
C18D C 0.6915(2) 0.4443(2) 0.3111(2) 0.113(3) Uani 1 1 d D U . . .
C19D C 0.6849(3) 0.4608(3) 0.2854(2) 0.129(4) Uani 1 1 d D U . . .
H19D H 0.700774 0.456130 0.271607 0.155 Uiso 1 1 calc R U . . .
C20D C 0.6548(3) 0.4843(3) 0.2803(2) 0.133(4) Uani 1 1 d D U . . .
H20D H 0.649931 0.496296 0.263095 0.160 Uiso 1 1 calc R U . . .
C21D C 0.6320(3) 0.4897(3) 0.3011(2) 0.125(4) Uani 1 1 d D U . . .
C22D C 0.6002(3) 0.5147(3) 0.2981(3) 0.125(4) Uani 1 1 d D U . . .
H22D H 0.594472 0.528598 0.281798 0.150 Uiso 1 1 calc R U . . .
C23D C 0.5512(3) 0.5434(2) 0.3174(2) 0.110(3) Uani 1 1 d D U . . .
C24D C 0.5151(3) 0.5344(3) 0.3217(2) 0.118(4) Uani 1 1 d D U . . .
H24D H 0.508845 0.509503 0.324612 0.141 Uiso 1 1 calc R U . . .
C25D C 0.4880(3) 0.5615(3) 0.3218(3) 0.142(5) Uani 1 1 d D U . . .
H25D H 0.463271 0.555358 0.324687 0.171 Uiso 1 1 calc R U . . .
C26D C 0.4979(4) 0.5972(3) 0.3176(3) 0.166(6) Uani 1 1 d D U . . .
C27D C 0.5330(3) 0.6070(3) 0.3130(3) 0.154(5) Uani 1 1 d D U . . .
H27D H 0.538826 0.632067 0.310025 0.185 Uiso 1 1 calc R U . . .
C28D C 0.5599(3) 0.5802(3) 0.3128(3) 0.127(4) Uani 1 1 d D U . . .
H28D H 0.584364 0.586807 0.309424 0.152 Uiso 1 1 calc R U . . .
C29D C 0.7945(5) 0.3876(5) 0.3744(3) 0.192(7) Uani 1 1 d D U . . .
H29E H 0.797877 0.361247 0.379008 0.230 Uiso 1 1 calc R U . . .
H29F H 0.780785 0.398969 0.388681 0.230 Uiso 1 1 calc R U . . .
C30D C 0.8327(5) 0.4058(5) 0.3753(5) 0.242(10) Uani 1 1 d D U . . .
H30E H 0.843790 0.400139 0.358100 0.290 Uiso 1 1 calc R U . . .
H30F H 0.849227 0.395559 0.390792 0.290 Uiso 1 1 calc R U . . .
C31D C 0.8298(7) 0.4483(5) 0.3786(6) 0.270(10) Uani 1 1 d D U . . .
H31E H 0.853851 0.458536 0.386444 0.324 Uiso 1 1 calc R U . . .
H31F H 0.810842 0.454362 0.391088 0.324 Uiso 1 1 calc R U . . .
C32D C 0.8184(6) 0.4647(6) 0.3492(6) 0.253(9) Uani 1 1 d D U . . .
H32E H 0.836175 0.484191 0.345291 0.304 Uiso 1 1 calc R U . . .
H32F H 0.819311 0.445159 0.335244 0.304 Uiso 1 1 calc R U . . .
C33D C 0.7793(5) 0.4808(5) 0.3476(5) 0.226(9) Uani 1 1 d D U . . .
H33E H 0.770636 0.486313 0.328228 0.272 Uiso 1 1 calc R U . . .
H33F H 0.780034 0.504198 0.357960 0.272 Uiso 1 1 calc R U . . .
C34D C 0.7513(5) 0.4547(3) 0.3593(3) 0.185(6) Uani 1 1 d D U . . .
H34E H 0.760214 0.447950 0.378377 0.223 Uiso 1 1 calc R U . . .
H34F H 0.727029 0.467090 0.359286 0.223 Uiso 1 1 calc R U . . .
C35D C 0.8747(7) 0.0291(5) 0.3359(4) 0.214(9) Uani 1 1 d D U . . .
H35G H 0.851354 0.015379 0.334848 0.320 Uiso 1 1 calc R U . . .
H35H H 0.895454 0.012253 0.340761 0.320 Uiso 1 1 calc R U . . .
H35I H 0.877435 0.040309 0.318007 0.320 Uiso 1 1 calc R U . . .
C36D C 0.4361(6) 0.6150(7) 0.3243(8) 0.280(15) Uani 1 1 d D U . . .
H36G H 0.417222 0.627506 0.311868 0.421 Uiso 1 1 calc R U . . .
H36H H 0.433334 0.622292 0.343285 0.421 Uiso 1 1 calc R U . . .
H36I H 0.432903 0.588356 0.322474 0.421 Uiso 1 1 calc R U . . .
O1E O 0.7650(4) 0.5838(6) 0.3654(4) 0.136(4) Uiso 0.543(9) 1 d D U P A 1
C1E C 0.6601(3) 0.5422(5) 0.3647(4) 0.133(4) Uiso 0.543(9) 1 d D U P A 1
C2E C 0.6734(5) 0.5505(6) 0.3401(4) 0.134(4) Uiso 0.543(9) 1 d D U P A 1
H2E H 0.658328 0.546957 0.323250 0.161 Uiso 0.543(9) 1 calc R U P A 1
C3E C 0.7092(5) 0.5643(6) 0.3402(3) 0.135(4) Uiso 0.543(9) 1 d D U P A 1
H3E H 0.719133 0.570344 0.323560 0.162 Uiso 0.543(9) 1 calc R U P A 1
C4E C 0.7294(4) 0.5688(5) 0.3648(4) 0.134(4) Uiso 0.543(9) 1 d D U P A 1
C5E C 0.7176(5) 0.5601(6) 0.3894(4) 0.139(5) Uiso 0.543(9) 1 d D U P A 1
H5E H 0.733182 0.563428 0.406016 0.167 Uiso 0.543(9) 1 calc R U P A 1
C6E C 0.6818(5) 0.5461(6) 0.3895(4) 0.137(5) Uiso 0.543(9) 1 d D U P A 1
H6E H 0.672524 0.539490 0.406252 0.165 Uiso 0.543(9) 1 calc R U P A 1
C35E C 0.7778(9) 0.5916(10) 0.3397(5) 0.135(7) Uiso 0.543(9) 1 d D U P A 1
H3XX H 0.760758 0.580980 0.324987 0.202 Uiso 0.543(9) 1 calc R U P A 1
H3YY H 0.802564 0.580984 0.339090 0.202 Uiso 0.543(9) 1 calc R U P A 1
H3ZZ H 0.779090 0.618304 0.337186 0.202 Uiso 0.543(9) 1 calc R U P A 1
O1J O 0.7705(6) 0.5885(7) 0.3501(6) 0.132(4) Uiso 0.457(9) 1 d D U P A 2
C1J C 0.6671(8) 0.5462(9) 0.3593(7) 0.133(4) Uiso 0.457(9) 1 d D U P A 2
C2J C 0.6987(8) 0.5281(8) 0.3699(7) 0.136(4) Uiso 0.457(9) 1 d D U P A 2
H2J H 0.696898 0.505428 0.379316 0.163 Uiso 0.457(9) 1 calc R U P A 2
C3J C 0.7330(7) 0.5431(8) 0.3668(7) 0.137(4) Uiso 0.457(9) 1 d D U P A 2
H3J H 0.755049 0.532501 0.375634 0.164 Uiso 0.457(9) 1 calc R U P A 2
C4J C 0.7344(7) 0.5732(8) 0.3508(7) 0.135(4) Uiso 0.457(9) 1 d D U P A 2
C5J C 0.7044(7) 0.5954(8) 0.3453(7) 0.135(5) Uiso 0.457(9) 1 d D U P A 2
H5J H 0.707287 0.619794 0.339012 0.162 Uiso 0.457(9) 1 calc R U P A 2
C6J C 0.6687(7) 0.5818(8) 0.3492(7) 0.137(5) Uiso 0.457(9) 1 d D U P A 2
H6J H 0.646973 0.596272 0.345040 0.164 Uiso 0.457(9) 1 calc R U P A 2
C35J C 0.7744(11) 0.6167(10) 0.3309(7) 0.148(9) Uiso 0.457(9) 1 d D U P A 2
H3UU H 0.774874 0.605899 0.312594 0.222 Uiso 0.457(9) 1 calc R U P A 2
H3VV H 0.797574 0.629952 0.335977 0.222 Uiso 0.457(9) 1 calc R U P A 2
H3WW H 0.753462 0.633704 0.330743 0.222 Uiso 0.457(9) 1 calc R U P A 2
O2E O 0.1840(3) 0.1975(4) 0.3733(4) 0.214(6) Uani 1 1 d D U . . .
N1E N 0.6235(3) 0.5302(3) 0.3663(2) 0.128(4) Uani 1 1 d D U . . .
N2E N 0.5597(3) 0.5021(2) 0.37248(19) 0.111(3) Uani 1 1 d D U . . .
N3E N 0.3429(2) 0.3569(2) 0.38694(18) 0.096(3) Uani 1 1 d D U . . .
N4E N 0.2917(2) 0.3066(2) 0.3763(2) 0.100(3) Uani 1 1 d D U . . .
N5E N 0.4518(3) 0.4676(2) 0.36488(19) 0.102(3) Uani 1 1 d D U . . .
N6E N 0.4212(3) 0.4465(2) 0.36241(19) 0.104(3) Uani 1 1 d D U . . .
C7E C 0.6023(3) 0.5513(3) 0.3789(3) 0.128(4) Uani 1 1 d D U . . .
H7E H 0.610003 0.575022 0.385292 0.154 Uiso 1 1 calc R U . . .
C8E C 0.5657(3) 0.5364(2) 0.3827(2) 0.124(4) Uani 1 1 d D U . . .
C9E C 0.5393(3) 0.5553(3) 0.3953(3) 0.140(5) Uani 1 1 d D U . . .
H9E H 0.544303 0.579424 0.402264 0.168 Uiso 1 1 calc R U . . .
C10E C 0.5054(3) 0.5389(3) 0.3979(3) 0.146(5) Uani 1 1 d D U . . .
H10E H 0.486811 0.551748 0.406311 0.175 Uiso 1 1 calc R U . . .
C11E C 0.4987(2) 0.5034(3) 0.3880(2) 0.115(3) Uani 1 1 d D U . . .
C12E C 0.5273(3) 0.4861(3) 0.3758(2) 0.108(3) Uani 1 1 d D U . . .
H12E H 0.523483 0.461590 0.369449 0.129 Uiso 1 1 calc R U . . .
C13E C 0.4632(2) 0.4832(3) 0.3890(2) 0.108(3) Uani 1 1 d D U . . .
C14E C 0.4440(3) 0.4802(3) 0.41230(19) 0.128(4) Uani 1 1 d D U . . .
C15E C 0.4119(3) 0.4584(3) 0.40957(18) 0.112(3) Uani 1 1 d D U . . .
C16E C 0.4028(2) 0.4411(2) 0.38431(19) 0.101(3) Uani 1 1 d D U . . .
C17E C 0.3701(3) 0.3818(2) 0.3922(2) 0.094(3) Uani 1 1 d D U . . .
H17E H 0.389604 0.376197 0.406046 0.113 Uiso 1 1 calc R U . . .
C18E C 0.3712(2) 0.4151(2) 0.3786(2) 0.104(3) Uani 1 1 d D U . . .
C19E C 0.3424(3) 0.4229(3) 0.3584(2) 0.119(4) Uani 1 1 d D U . . .
H19E H 0.342289 0.445326 0.348555 0.142 Uiso 1 1 calc R U . . .
C20E C 0.3139(3) 0.3979(3) 0.3527(2) 0.126(4) Uani 1 1 d D U . . .
H20E H 0.294062 0.402894 0.339038 0.151 Uiso 1 1 calc R U . . .
C21E C 0.3150(3) 0.3652(2) 0.3675(2) 0.110(3) Uani 1 1 d D U . . .
C22E C 0.2868(3) 0.3364(3) 0.3628(3) 0.119(4) Uani 1 1 d D U . . .
H22E H 0.265529 0.339843 0.349967 0.143 Uiso 1 1 calc R U . . .
C23E C 0.2640(2) 0.2788(3) 0.3743(2) 0.111(3) Uani 1 1 d D U . . .
C24E C 0.2721(3) 0.2429(3) 0.3671(3) 0.120(4) Uani 1 1 d D U . . .
H24E H 0.296063 0.237073 0.362261 0.144 Uiso 1 1 calc R U . . .
C25E C 0.2454(3) 0.2156(3) 0.3668(3) 0.146(5) Uani 1 1 d D U . . .
H25E H 0.250988 0.191019 0.362131 0.176 Uiso 1 1 calc R U . . .
C26E C 0.2110(3) 0.2245(4) 0.3735(3) 0.172(6) Uani 1 1 d D U . . .
C27E C 0.2019(3) 0.2594(4) 0.3802(3) 0.161(6) Uani 1 1 d D U . . .
H27E H 0.177533 0.264828 0.384546 0.193 Uiso 1 1 calc R U . . .
C28E C 0.2284(3) 0.2868(3) 0.3807(3) 0.141(5) Uani 1 1 d D U . . .
H28E H 0.222234 0.311208 0.385422 0.169 Uiso 1 1 calc R U . . .
C29E C 0.4553(5) 0.5001(4) 0.4389(3) 0.167(6) Uani 1 1 d D U . . .
H29G H 0.482392 0.504461 0.440385 0.200 Uiso 1 1 calc R U . . .
H29H H 0.450282 0.483927 0.454354 0.200 Uiso 1 1 calc R U . . .
C30E C 0.4358(6) 0.5373(5) 0.4423(5) 0.207(7) Uani 1 1 d D U . . .
H30G H 0.450309 0.551076 0.457194 0.248 Uiso 1 1 calc R U . . .
H30H H 0.436774 0.551465 0.425188 0.248 Uiso 1 1 calc R U . . .
C31E C 0.3955(6) 0.5361(6) 0.4488(5) 0.202(7) Uani 1 1 d D U . . .
H31G H 0.393583 0.518862 0.464216 0.242 Uiso 1 1 calc R U . . .
H31H H 0.388463 0.560807 0.454931 0.242 Uiso 1 1 calc R U . . .
C32E C 0.3687(6) 0.5247(5) 0.4254(5) 0.192(7) Uani 1 1 d D U . . .
H32G H 0.380301 0.527040 0.408132 0.231 Uiso 1 1 calc R U . . .
H32H H 0.346816 0.541141 0.424297 0.231 Uiso 1 1 calc R U . . .
C33E C 0.3558(5) 0.4839(4) 0.4289(4) 0.169(6) Uani 1 1 d D U . . .
H33G H 0.341450 0.482544 0.444995 0.202 Uiso 1 1 calc R U . . .
H33H H 0.338868 0.476983 0.412519 0.202 Uiso 1 1 calc R U . . .
C34E C 0.3874(4) 0.4555(4) 0.4326(3) 0.135(4) Uani 1 1 d D U . . .
H34G H 0.402427 0.459839 0.450402 0.162 Uiso 1 1 calc R U . . .
H34H H 0.376876 0.430452 0.432962 0.162 Uiso 1 1 calc R U . . .
C36E C 0.1906(15) 0.1601(7) 0.3655(12) 0.26(3) Uiso 0.52(4) 1 d D U P B 1
H6Z H 0.180532 0.156234 0.346408 0.391 Uiso 0.52(4) 1 calc R U P B 1
H6Y H 0.178542 0.143295 0.377435 0.391 Uiso 0.52(4) 1 calc R U P B 1
H6X H 0.217368 0.155326 0.367409 0.391 Uiso 0.52(4) 1 calc R U P B 1
C36J C 0.1469(9) 0.2057(17) 0.3800(15) 0.30(3) Uiso 0.48(4) 1 d D U P B 2
H36U H 0.130867 0.210932 0.363035 0.456 Uiso 0.48(4) 1 calc R U P B 2
H36V H 0.147549 0.227191 0.392065 0.456 Uiso 0.48(4) 1 calc R U P B 2
H36W H 0.137045 0.184539 0.389238 0.456 Uiso 0.48(4) 1 calc R U P B 2
O1F O 0.4133(7) 0.3390(7) 0.5377(3) 0.320(10) Uiso 1 1 d D U . . .
O2F O 0.1748(6) 0.1717(8) 0.0448(4) 0.313(10) Uiso 1 1 d D U . . .
N1F N 0.3872(2) 0.3081(2) 0.42682(16) 0.092(2) Uani 1 1 d D U . . .
N2F N 0.37332(19) 0.2909(2) 0.37541(15) 0.080(2) Uani 1 1 d D U . . .
N3F N 0.2861(2) 0.2312(2) 0.19080(16) 0.086(2) Uani 1 1 d D U . . .
N4F N 0.2518(3) 0.2110(3) 0.1438(2) 0.117(3) Uani 1 1 d D U . . .
C1F C 0.3932(3) 0.3169(3) 0.45521(18) 0.115(4) Uani 1 1 d D U . . .
C2F C 0.4160(4) 0.3463(4) 0.4639(2) 0.160(6) Uani 1 1 d D U . . .
H2F H 0.427503 0.360460 0.450937 0.191 Uiso 1 1 calc R U . . .
C3F C 0.4218(5) 0.3549(5) 0.4916(3) 0.206(8) Uani 1 1 d D U . . .
H3F H 0.437159 0.374955 0.497823 0.247 Uiso 1 1 calc R U . . .
C4F C 0.4048(5) 0.3337(5) 0.5096(3) 0.216(8) Uani 1 1 d D U . . .
C5F C 0.3816(5) 0.3049(5) 0.5020(3) 0.213(8) Uani 1 1 d D U . . .
H5F H 0.369847 0.291057 0.515088 0.255 Uiso 1 1 calc R U . . .
C6F C 0.3761(4) 0.2969(4) 0.4742(3) 0.170(6) Uani 1 1 d D U . . .
H6F H 0.360107 0.277222 0.468091 0.204 Uiso 1 1 calc R U . . .
C7F C 0.4156(3) 0.3006(3) 0.41435(17) 0.100(3) Uani 1 1 d D U . . .
H7F H 0.439891 0.300721 0.423762 0.120 Uiso 1 1 calc R U . . .
C8F C 0.4094(2) 0.2918(2) 0.38505(16) 0.086(3) Uani 1 1 d D U . . .
C9F C 0.4377(2) 0.2858(3) 0.36886(18) 0.090(3) Uani 1 1 d D U . . .
H9F H 0.462800 0.286758 0.376616 0.107 Uiso 1 1 calc R U . . .
C10F C 0.4292(2) 0.2784(3) 0.34120(18) 0.087(3) Uani 1 1 d D U . . .
H10F H 0.448313 0.274190 0.329674 0.105 Uiso 1 1 calc R U . . .
C11F C 0.3920(2) 0.2772(2) 0.33067(13) 0.093(3) Uani 1 1 d D U . . .
C12F C 0.3659(2) 0.2837(3) 0.34892(17) 0.088(3) Uani 1 1 d D U . . .
H12F H 0.340505 0.282928 0.341790 0.106 Uiso 1 1 calc R U . . .
C17F C 0.3023(2) 0.2407(3) 0.21551(19) 0.086(3) Uani 1 1 d D U . . .
H17F H 0.287216 0.242833 0.230183 0.104 Uiso 1 1 calc R U . . .
C18F C 0.3403(2) 0.2477(2) 0.22088(13) 0.088(3) Uani 1 1 d D U . . .
C19F C 0.3618(2) 0.2450(3) 0.19936(16) 0.093(3) Uani 1 1 d D U . . .
H19F H 0.387721 0.249497 0.202300 0.112 Uiso 1 1 calc R U . . .
C20F C 0.3455(2) 0.2357(3) 0.17330(18) 0.105(3) Uani 1 1 d D U . . .
H20F H 0.359780 0.234115 0.158163 0.126 Uiso 1 1 calc R U . . .
C21F C 0.3075(2) 0.2288(3) 0.17010(17) 0.097(3) Uani 1 1 d D U . . .
C22F C 0.2870(3) 0.2184(3) 0.1438(2) 0.109(4) Uani 1 1 d D U . . .
H22F H 0.298820 0.217243 0.127375 0.131 Uiso 1 1 calc R U . . .
C23F C 0.2331(3) 0.2008(4) 0.1179(2) 0.140(5) Uani 1 1 d D U . . .
C24F C 0.2425(4) 0.1690(4) 0.1044(3) 0.170(6) Uani 1 1 d D U . . .
H24F H 0.262894 0.154428 0.111786 0.204 Uiso 1 1 calc R U . . .
C25F C 0.2222(5) 0.1587(5) 0.0801(3) 0.198(8) Uani 1 1 d D U . . .
H25F H 0.227747 0.136764 0.070875 0.237 Uiso 1 1 calc DR U . . .
C26F C 0.1939(5) 0.1812(5) 0.0700(3) 0.243(9) Uani 1 1 d D U . . .
C27F C 0.1843(5) 0.2130(5) 0.0819(3) 0.240(10) Uani 1 1 d D U . . .
H27F H 0.164738 0.227916 0.073773 0.287 Uiso 1 1 calc R U . . .
C28F C 0.2044(4) 0.2228(4) 0.1066(3) 0.170(7) Uiso 1 1 d D U . . .
H28F H 0.198286 0.244731 0.115758 0.205 Uiso 1 1 calc R U . . .
C35F C 0.410(2) 0.3758(10) 0.5476(13) 0.55(4) Uiso 1 1 d D U . . .
H35J H 0.431306 0.389803 0.542537 0.820 Uiso 1 1 d R U . . .
H35K H 0.410117 0.375575 0.567582 0.820 Uiso 1 1 d R U . . .
H35L H 0.387041 0.387182 0.539286 0.820 Uiso 1 1 d R U . . .
C36F C 0.163(3) 0.194(3) 0.0217(16) 0.39(6) Uiso 0.40(5) 1 d D U P C 1
H36Z H 0.150313 0.178754 0.007207 0.591 Uiso 0.40(5) 1 calc R U P C 1
H36X H 0.146106 0.213023 0.027125 0.591 Uiso 0.40(5) 1 calc R U P C 1
H36Y H 0.184682 0.205697 0.014926 0.591 Uiso 0.40(5) 1 calc R U P C 1
C36K C 0.1756(10) 0.1335(11) 0.0385(13) 0.36(4) Uiso 0.60(5) 1 d D U P C 2
H36D H 0.193978 0.128173 0.025772 0.547 Uiso 0.60(5) 1 d DR U P C 2
H36E H 0.151346 0.124083 0.030955 0.547 Uiso 0.60(5) 1 d DR U P C 2
H36F H 0.182990 0.121634 0.056193 0.547 Uiso 0.60(5) 1 d DR U P C 2
N5F N 0.3575(4) 0.2861(4) 0.2887(3) 0.099(3) Uiso 0.5 1 d D U P D 1
N6F N 0.3453(4) 0.2798(4) 0.2627(3) 0.100(3) Uiso 0.5 1 d D U P D 1
C13F C 0.3809(4) 0.2636(4) 0.30253(19) 0.098(3) Uiso 0.5 1 d D U P D 1
C14F C 0.3948(4) 0.2317(3) 0.2906(2) 0.100(3) Uiso 0.5 1 d D U P D 1
C15F C 0.3825(4) 0.2252(4) 0.2629(2) 0.100(3) Uiso 0.5 1 d D U P D 1
C16F C 0.3572(4) 0.2508(4) 0.24974(18) 0.099(3) Uiso 0.5 1 d D U P D 1
C29F C 0.4215(5) 0.2052(5) 0.3061(4) 0.110(4) Uiso 0.5 1 d D U P D 1
H29W H 0.434910 0.218425 0.321789 0.132 Uiso 0.5 1 calc R U P D 1
H29Q H 0.440025 0.197420 0.293814 0.132 Uiso 0.5 1 calc R U P D 1
C30F C 0.4035(7) 0.1707(6) 0.3171(5) 0.116(5) Uiso 0.5 1 d D U P D 1
H30Z H 0.422121 0.158785 0.330445 0.140 Uiso 0.5 1 calc R U P D 1
H30Y H 0.382897 0.178827 0.327365 0.140 Uiso 0.5 1 calc R U P D 1
C31F C 0.3884(8) 0.1415(7) 0.2968(5) 0.127(5) Uiso 0.5 1 d D U P D 1
H31Z H 0.409197 0.133164 0.286716 0.152 Uiso 0.5 1 calc R U P D 1
H31Y H 0.380951 0.120195 0.307533 0.152 Uiso 0.5 1 calc R U P D 1
C32F C 0.3567(7) 0.1503(8) 0.2759(5) 0.129(5) Uiso 0.5 1 d D U P D 1
H32Z H 0.342721 0.171182 0.282722 0.154 Uiso 0.5 1 calc R U P D 1
H32Y H 0.339763 0.128856 0.274103 0.154 Uiso 0.5 1 calc R U P D 1
C33F C 0.3676(9) 0.1601(7) 0.2475(5) 0.122(5) Uiso 0.5 1 d D U P D 1
H33Z H 0.345193 0.167413 0.235482 0.147 Uiso 0.5 1 calc R U P D 1
H33Y H 0.378189 0.138058 0.239314 0.147 Uiso 0.5 1 calc R U P D 1
C34F C 0.3962(6) 0.1916(4) 0.2486(4) 0.112(4) Uiso 0.5 1 d D U P D 1
H34Z H 0.419843 0.183179 0.258611 0.135 Uiso 0.5 1 calc R U P D 1
H34Y H 0.401064 0.198300 0.229761 0.135 Uiso 0.5 1 calc R U P D 1
N5I N 0.3559(4) 0.2479(4) 0.29437(19) 0.099(3) Uiso 0.5 1 d D U P D 2
N6I N 0.3432(4) 0.2423(4) 0.2686(2) 0.100(3) Uiso 0.5 1 d D U P D 2
C13I C 0.3799(4) 0.2746(4) 0.30075(15) 0.099(3) Uiso 0.5 1 d D U P D 2
C14I C 0.3924(4) 0.2983(3) 0.28083(18) 0.101(3) Uiso 0.5 1 d D U P D 2
C15I C 0.3788(4) 0.2919(3) 0.2533(2) 0.100(3) Uiso 0.5 1 d D U P D 2
C16I C 0.3551(3) 0.2616(3) 0.24833(14) 0.099(3) Uiso 0.5 1 d D U P D 2
C29I C 0.4173(5) 0.3310(4) 0.2883(4) 0.115(4) Uiso 0.5 1 d D U P D 2
H29U H 0.430132 0.337580 0.272119 0.138 Uiso 0.5 1 calc R U P D 2
H29V H 0.436413 0.323499 0.303112 0.138 Uiso 0.5 1 calc R U P D 2
C30I C 0.3975(8) 0.3653(7) 0.2977(6) 0.125(5) Uiso 0.5 1 d D U P D 2
H30X H 0.386111 0.359417 0.314658 0.150 Uiso 0.5 1 calc R U P D 2
H30W H 0.416080 0.384932 0.302123 0.150 Uiso 0.5 1 calc R U P D 2
C31I C 0.3682(8) 0.3791(9) 0.2765(5) 0.130(5) Uiso 0.5 1 d D U P D 2
H31W H 0.346304 0.363275 0.277705 0.156 Uiso 0.5 1 calc R U P D 2
H31X H 0.361340 0.403900 0.282626 0.156 Uiso 0.5 1 calc R U P D 2
C32I C 0.3727(9) 0.3825(7) 0.2472(5) 0.127(5) Uiso 0.5 1 d D U P D 2
H3X H 0.399078 0.388239 0.245821 0.153 Uiso 0.5 1 calc R U P D 2
H3W H 0.358285 0.404355 0.240381 0.153 Uiso 0.5 1 calc R U P D 2
C33I C 0.3621(7) 0.3513(6) 0.2271(5) 0.119(5) Uiso 0.5 1 d D U P D 2
H33W H 0.362349 0.360647 0.208148 0.143 Uiso 0.5 1 calc R U P D 2
H33X H 0.336572 0.343202 0.229336 0.143 Uiso 0.5 1 calc R U P D 2
C34I C 0.3882(6) 0.3180(5) 0.2310(3) 0.110(4) Uiso 0.5 1 d D U P D 2
H34X H 0.387234 0.304364 0.213458 0.132 Uiso 0.5 1 calc R U P D 2
H34W H 0.413860 0.326931 0.235476 0.132 Uiso 0.5 1 calc R U P D 2
O1G O 0.7345(5) 0.4799(5) 0.4619(4) 0.265(8) Uani 1 1 d D U . . .
N1G N 0.6192(3) 0.4498(3) 0.3802(2) 0.130(4) Uani 1 1 d D U . . .
N2G N 0.5726(2) 0.4392(2) 0.33606(16) 0.095(3) Uani 1 1 d D U . . .
C1G C 0.6469(4) 0.4563(3) 0.4028(2) 0.163(6) Uani 1 1 d D U . . .
C2G C 0.6436(5) 0.4835(4) 0.4221(3) 0.225(9) Uani 1 1 d D U . . .
H2G H 0.621589 0.497809 0.421289 0.270 Uiso 1 1 calc R U . . .
C3G C 0.6723(5) 0.4900(5) 0.4426(3) 0.259(10) Uani 1 1 d D U . . .
H3G H 0.669690 0.508449 0.455997 0.311 Uiso 1 1 calc R U . . .
C4G C 0.7041(5) 0.4699(5) 0.4435(3) 0.248(9) Uani 1 1 d D U . . .
C5G C 0.7079(4) 0.4416(4) 0.4258(3) 0.204(8) Uani 1 1 d D U . . .
H5G H 0.729636 0.426806 0.427358 0.245 Uiso 1 1 calc DR U . . .
C6G C 0.6794(4) 0.4351(4) 0.4055(3) 0.168(6) Uani 1 1 d D U . . .
H6G H 0.681834 0.415683 0.392836 0.202 Uiso 1 1 calc R U . . .
C7G C 0.6066(4) 0.4167(3) 0.3764(2) 0.130(5) Uani 1 1 d D U . . .
H7G H 0.613493 0.397803 0.389284 0.156 Uiso 1 1 calc R U . . .
C8G C 0.5812(3) 0.4092(2) 0.35168(18) 0.115(4) Uani 1 1 d D U . . .
C9G C 0.5685(3) 0.3743(3) 0.3441(2) 0.116(4) Uani 1 1 d D U . . .
H9G H 0.574047 0.353946 0.356019 0.139 Uiso 1 1 calc R U . . .
C10G C 0.5475(3) 0.3694(2) 0.31909(17) 0.101(3) Uani 1 1 d D U . . .
H10G H 0.539267 0.345584 0.313319 0.121 Uiso 1 1 calc R U . . .
C11G C 0.5389(2) 0.3997(2) 0.30265(12) 0.092(3) Uani 1 1 d D U . . .
C12G C 0.5524(3) 0.4336(2) 0.31220(18) 0.094(3) Uani 1 1 d D U . . .
H12G H 0.546814 0.454375 0.300775 0.112 Uiso 1 1 calc R U . . .
N5G N 0.4915(3) 0.4158(4) 0.2690(2) 0.092(5) Uiso 0.5 1 d D U P E -3
N6G N 0.4735(3) 0.4156(4) 0.24386(18) 0.096(5) Uiso 0.5 1 d D U P E -3
C13G C 0.5229(3) 0.3968(4) 0.27362(15) 0.096(8) Uiso 0.5 1 d D U P E -3
C14G C 0.5387(3) 0.3771(4) 0.25304(17) 0.103(7) Uiso 0.5 1 d D U P E -3
C15G C 0.5198(3) 0.3777(4) 0.22652(17) 0.080(6) Uiso 0.5 1 d D U P E -3
C16G C 0.4861(3) 0.3972(3) 0.22321(16) 0.084(8) Uiso 0.5 1 d D U P E -3
C29G C 0.5743(4) 0.3557(5) 0.2584(4) 0.119(8) Uiso 0.5 1 d D U P E -3
H29O H 0.575524 0.337232 0.243663 0.143 Uiso 0.5 1 calc R U P E -3
H29P H 0.574185 0.342242 0.275974 0.143 Uiso 0.5 1 calc R U P E -3
C30G C 0.6091(6) 0.3801(8) 0.2598(5) 0.120(9) Uiso 0.5 1 d D U P E -3
H30I H 0.608510 0.397749 0.275112 0.144 Uiso 0.5 1 calc R U P E -3
H30J H 0.631356 0.364515 0.263671 0.144 Uiso 0.5 1 calc R U P E -3
C31G C 0.6120(9) 0.4012(8) 0.2335(5) 0.138(10) Uiso 0.5 1 d D U P E -3
H31I H 0.594621 0.422146 0.233498 0.165 Uiso 0.5 1 calc R U P E -3
H31J H 0.637290 0.411786 0.234820 0.165 Uiso 0.5 1 calc R U P E -3
C32G C 0.6054(8) 0.3834(11) 0.2060(6) 0.158(13) Uiso 0.5 1 d D U P E -3
H32U H 0.614082 0.357679 0.208271 0.190 Uiso 0.5 1 calc R U P E -3
H32V H 0.621833 0.395707 0.193987 0.190 Uiso 0.5 1 calc R U P E -3
C33G C 0.5667(6) 0.3821(8) 0.1902(5) 0.129(9) Uiso 0.5 1 d D U P E -3
H33U H 0.569013 0.372007 0.171730 0.155 Uiso 0.5 1 calc R U P E -3
H33V H 0.557352 0.407552 0.187865 0.155 Uiso 0.5 1 calc R U P E -3
C34G C 0.5374(5) 0.3592(5) 0.2034(3) 0.112(8) Uiso 0.5 1 d D U P E -3
H34U H 0.517555 0.352484 0.188893 0.135 Uiso 0.5 1 calc R U P E -3
H34V H 0.549227 0.336114 0.210532 0.135 Uiso 0.5 1 calc R U P E -3
C35G C 0.7700(7) 0.4610(8) 0.4636(6) 0.260(13) Uiso 1 1 d D U . . .
H35A H 0.781408 0.464967 0.446606 0.391 Uiso 1 1 calc DR U . . .
H35B H 0.766140 0.434649 0.466254 0.391 Uiso 1 1 calc R U . . .
H35C H 0.786236 0.470756 0.479156 0.391 Uiso 1 1 calc R U . . .
O1H O 0.5136(3) 0.0454(3) 0.51251(16) 0.137(3) Uani 1 1 d D U . . .
N1H N 0.5176(2) 0.0706(2) 0.40094(14) 0.082(2) Uani 1 1 d D U . . .
N2H N 0.5148(2) 0.07907(18) 0.34807(14) 0.075(2) Uani 1 1 d D U . . .
C1H C 0.5164(3) 0.0647(2) 0.42960(15) 0.083(3) Uani 1 1 d D U . . .
C2H C 0.5377(3) 0.0372(3) 0.44323(18) 0.102(3) Uani 1 1 d D U . . .
H2H H 0.553121 0.022054 0.433392 0.122 Uiso 1 1 calc R U . . .
C3H C 0.5365(3) 0.0318(3) 0.47118(18) 0.110(4) Uani 1 1 d D U . . .
H3H H 0.551645 0.013599 0.480654 0.132 Uiso 1 1 calc R U . . .
C4H C 0.5134(3) 0.0530(3) 0.48495(18) 0.109(4) Uani 1 1 d D U . . .
C5H C 0.4913(3) 0.0797(3) 0.47197(17) 0.097(3) Uani 1 1 d D U . . .
H5H H 0.475278 0.093931 0.481864 0.116 Uiso 1 1 calc R U . . .
C6H C 0.4929(3) 0.0855(3) 0.44412(17) 0.092(3) Uani 1 1 d D U . . .
H6H H 0.477754 0.103849 0.434881 0.110 Uiso 1 1 calc R U . . .
C7H C 0.5237(3) 0.1037(3) 0.39283(16) 0.090(3) Uani 1 1 d D U . . .
H7H H 0.529312 0.123086 0.405538 0.108 Uiso 1 1 calc R U . . .
C8H C 0.5214(3) 0.1099(2) 0.36318(15) 0.084(3) Uani 1 1 d D U . . .
C9H C 0.5246(3) 0.1447(2) 0.35200(16) 0.091(3) Uani 1 1 d D U . . .
H9H H 0.529545 0.165558 0.363452 0.109 Uiso 1 1 calc R U . . .
C10H C 0.5205(3) 0.1481(2) 0.32373(15) 0.088(3) Uani 1 1 d D U . . .
H10H H 0.522902 0.171427 0.315367 0.105 Uiso 1 1 calc R U . . .
C11H C 0.5128(2) 0.1171(2) 0.30780(11) 0.081(3) Uani 1 1 d D U . . .
C12H C 0.5105(3) 0.0832(2) 0.32096(15) 0.076(3) Uani 1 1 d D U . . .
H12H H 0.505527 0.061895 0.309929 0.091 Uiso 1 1 calc R U . . .
C35H C 0.4931(5) 0.0686(5) 0.5286(3) 0.153(6) Uani 1 1 d D U . . .
H35M H 0.497661 0.094345 0.524088 0.229 Uiso 1 1 calc R U . . .
H35N H 0.500909 0.064351 0.548108 0.229 Uiso 1 1 calc R U . . .
H35O H 0.466648 0.063173 0.524760 0.229 Uiso 1 1 calc R U . . .
N5H N 0.4753(4) 0.1268(6) 0.2650(2) 0.136(9) Uiso 0.5 1 d D U P F -4
N6H N 0.4692(4) 0.1270(6) 0.2372(2) 0.144(9) Uiso 0.5 1 d D U P F -4
C13H C 0.5085(4) 0.1184(4) 0.27734(14) 0.082(11) Uiso 0.5 1 d D U P F -4
C14H C 0.5389(4) 0.1107(5) 0.2629(2) 0.119(9) Uiso 0.5 1 d D U P F -4
C15H C 0.5328(4) 0.1113(5) 0.2344(2) 0.122(10) Uiso 0.5 1 d D U P F -4
C16H C 0.4967(4) 0.1192(4) 0.22243(14) 0.096(13) Uiso 0.5 1 d D U P F -4
C29H C 0.5778(5) 0.1055(7) 0.2767(5) 0.174(13) Uiso 0.5 1 d D U P F -4
H29K H 0.590709 0.087203 0.266148 0.208 Uiso 0.5 1 calc R U P F -4
H29L H 0.576252 0.095216 0.295266 0.208 Uiso 0.5 1 calc R U P F -4
C31H C 0.6152(10) 0.1563(12) 0.2537(7) 0.195(17) Uiso 0.5 1 d D U P F -4
H31T H 0.629391 0.136609 0.245556 0.234 Uiso 0.5 1 calc R U P F -4
H31S H 0.633098 0.176122 0.259464 0.234 Uiso 0.5 1 calc R U P F -4
C33H C 0.5795(9) 0.1438(8) 0.2067(5) 0.135(10) Uiso 0.5 1 d D U P F -4
H33T H 0.560960 0.154179 0.192563 0.163 Uiso 0.5 1 calc R U P F -4
H33S H 0.602606 0.139262 0.198114 0.163 Uiso 0.5 1 calc R U P F -4
C30H C 0.6014(7) 0.1408(7) 0.2795(5) 0.126(9) Uiso 0.5 1 d D U P F -4
H30T H 0.586634 0.160109 0.287523 0.151 Uiso 0.5 1 calc R U P F -4
H30S H 0.623266 0.135890 0.292850 0.151 Uiso 0.5 1 calc R U P F -4
C32H C 0.5874(12) 0.1720(9) 0.2306(7) 0.190(15) Uiso 0.5 1 d D U P F -4
H32W H 0.597538 0.194908 0.223370 0.227 Uiso 0.5 1 calc R U P F -4
H32Q H 0.563874 0.178215 0.238121 0.227 Uiso 0.5 1 calc R U P F -4
C34H C 0.5650(7) 0.1072(7) 0.2172(5) 0.216(16) Uiso 0.5 1 d D U P F -4
H34S H 0.557170 0.091323 0.201293 0.259 Uiso 0.5 1 calc R U P F -4
H34T H 0.585554 0.094613 0.228381 0.259 Uiso 0.5 1 calc R U P F -4
C1U C 0.2025(6) 0.1617(6) 0.4360(4) 0.149(11) Uiso 0.5 1 d G U P G 2
H1U H 0.202176 0.183939 0.425725 0.179 Uiso 0.5 1 calc R U P G 2
C2U C 0.2098(5) 0.1626(4) 0.4644(4) 0.099(7) Uiso 0.5 1 d G U P G 2
H2U H 0.214385 0.185380 0.473550 0.119 Uiso 0.5 1 calc R U P G 2
C3U C 0.2103(5) 0.1301(5) 0.4793(3) 0.114(8) Uiso 0.5 1 d G U P G 2
H3U H 0.215258 0.130686 0.498738 0.137 Uiso 0.5 1 calc R U P G 2
C4U C 0.2036(6) 0.0968(4) 0.4659(5) 0.136(10) Uiso 0.5 1 d G U P G 2
H4U H 0.203922 0.074549 0.476102 0.163 Uiso 0.5 1 calc R U P G 2
C5U C 0.1963(7) 0.0959(6) 0.4375(5) 0.162(12) Uiso 0.5 1 d G U P G 2
H5U H 0.191713 0.073107 0.428277 0.195 Uiso 0.5 1 calc R U P G 2
C6U C 0.1958(7) 0.1284(7) 0.4225(3) 0.196(15) Uiso 0.5 1 d G U P G 2
H6U H 0.190840 0.127802 0.403088 0.236 Uiso 0.5 1 calc R U P G 2
C7U C 0.2303(12) 0.2897(10) 0.3075(7) 0.202(6) Uiso 0.421(10) 1 d G U P H 1
H7U H 0.218668 0.269053 0.314811 0.242 Uiso 0.421(10) 1 calc R U P H 1
C8U C 0.2651(12) 0.2860(9) 0.2983(8) 0.201(6) Uiso 0.421(10) 1 d G U P H 1
H8U H 0.277266 0.262789 0.299405 0.241 Uiso 0.421(10) 1 calc R U P H 1
C9U C 0.2822(8) 0.3161(13) 0.2876(7) 0.202(7) Uiso 0.421(10) 1 d G U P H 1
H9U H 0.305981 0.313606 0.281368 0.243 Uiso 0.421(10) 1 calc R U P H 1
C10U C 0.2644(11) 0.3501(10) 0.2861(7) 0.201(8) Uiso 0.421(10) 1 d G U P H 1
H10U H 0.276098 0.370687 0.278738 0.241 Uiso 0.421(10) 1 calc R U P H 1
C11U C 0.2296(11) 0.3538(9) 0.2952(7) 0.202(8) Uiso 0.421(10) 1 d G U P H 1
H11U H 0.217501 0.376952 0.294144 0.243 Uiso 0.421(10) 1 calc R U P H 1
C12U C 0.2126(8) 0.3236(13) 0.3059(7) 0.202(7) Uiso 0.421(10) 1 d G U P H 1
H12U H 0.188785 0.326135 0.312181 0.243 Uiso 0.421(10) 1 calc R U P H 1
C7V C 0.2286(9) 0.2630(7) 0.3017(6) 0.201(6) Uiso 0.579(10) 1 d G U P H 2
H7V H 0.217605 0.286641 0.302818 0.241 Uiso 0.579(10) 1 calc R U P H 2
C8V C 0.2657(9) 0.2599(8) 0.2973(6) 0.201(6) Uiso 0.579(10) 1 d G U P H 2
H8V H 0.280099 0.281416 0.295495 0.241 Uiso 0.579(10) 1 calc R U P H 2
C9V C 0.2817(6) 0.2254(10) 0.2957(5) 0.201(7) Uiso 0.579(10) 1 d G U P H 2
H9V H 0.307059 0.223286 0.292706 0.242 Uiso 0.579(10) 1 calc R U P H 2
C10V C 0.2606(9) 0.1940(7) 0.2984(5) 0.201(7) Uiso 0.579(10) 1 d G U P H 2
H10V H 0.271526 0.170380 0.297241 0.242 Uiso 0.579(10) 1 calc R U P H 2
C11V C 0.2235(8) 0.1971(8) 0.3027(5) 0.204(7) Uiso 0.579(10) 1 d G U P H 2
H11V H 0.209032 0.175604 0.304564 0.244 Uiso 0.579(10) 1 calc R U P H 2
C12V C 0.2074(6) 0.2316(10) 0.3044(5) 0.204(7) Uiso 0.579(10) 1 d G U P H 2
H12V H 0.182071 0.233734 0.307353 0.244 Uiso 0.579(10) 1 calc R U P H 2
C13U C 0.5404(9) 0.4871(6) 0.2392(6) 0.185(6) Uiso 0.5 1 d G U P I -1
H13U H 0.539541 0.461023 0.238281 0.222 Uiso 0.5 1 calc R U P I -1
C14U C 0.5712(8) 0.5058(9) 0.2317(6) 0.190(6) Uiso 0.5 1 d G U P I -1
H14U H 0.591306 0.492507 0.225507 0.228 Uiso 0.5 1 calc R U P I -1
C15U C 0.5725(7) 0.5439(9) 0.2331(6) 0.189(7) Uiso 0.5 1 d G U P I -1
H15U H 0.593545 0.556722 0.227888 0.227 Uiso 0.5 1 calc R U P I -1
C16U C 0.5431(9) 0.5634(6) 0.2421(6) 0.186(7) Uiso 0.5 1 d G U P I -1
H16U H 0.544018 0.589451 0.243044 0.223 Uiso 0.5 1 calc R U P I -1
C17U C 0.5124(7) 0.5447(8) 0.2497(7) 0.182(7) Uiso 0.5 1 d G U P I -1
H17U H 0.492253 0.557967 0.255818 0.218 Uiso 0.5 1 calc R U P I -1
C18U C 0.5110(7) 0.5065(8) 0.2483(7) 0.180(7) Uiso 0.5 1 d G U P I -1
H18U H 0.490014 0.493753 0.253437 0.217 Uiso 0.5 1 calc R U P I -1
N1S N 0.5875(11) 0.5165(11) 0.2258(8) 0.201(8) Uiso 0.5 1 d D U P J 2
C1S C 0.5719(12) 0.4932(11) 0.2126(9) 0.189(6) Uiso 0.5 1 d D U P J 2
C2S C 0.5474(10) 0.4671(10) 0.1975(7) 0.161(9) Uiso 0.5 1 d D U P J 2
H2SA H 0.545022 0.473350 0.177948 0.241 Uiso 0.5 1 calc R U P J 2
H2SB H 0.522938 0.468101 0.204303 0.241 Uiso 0.5 1 calc R U P J 2
H2SC H 0.557614 0.442288 0.200100 0.241 Uiso 0.5 1 calc R U P J 2
P1 P 0.5022(3) 0.3687(2) 0.4061(2) 0.148(2) Uani 0.505(8) 1 d D U P K 1
F1 F 0.4583(3) 0.3714(4) 0.3976(4) 0.158(4) Uani 0.505(8) 1 d D U P K 1
F2 F 0.5463(3) 0.3629(4) 0.4096(5) 0.156(4) Uani 0.505(8) 1 d D U P K 1
F3 F 0.4967(4) 0.3285(3) 0.4187(3) 0.149(3) Uani 0.505(8) 1 d D U P K 1
F4 F 0.5026(5) 0.3509(4) 0.3762(3) 0.151(3) Uani 0.505(8) 1 d D U P K 1
F5 F 0.5075(4) 0.4088(3) 0.3934(3) 0.161(3) Uani 0.505(8) 1 d D U P K 1
F6 F 0.5049(6) 0.3860(4) 0.4363(3) 0.168(3) Uani 0.505(8) 1 d D U P K 1
P1' P 0.5042(4) 0.3758(3) 0.4072(3) 0.148(2) Uani 0.495(8) 1 d D U P K 2
F1' F 0.4604(4) 0.3759(6) 0.4103(5) 0.161(4) Uani 0.495(8) 1 d D U P K 2
F2' F 0.5478(4) 0.3751(6) 0.4057(5) 0.158(4) Uani 0.495(8) 1 d D U P K 2
F3' F 0.5090(6) 0.3607(6) 0.4384(3) 0.161(4) Uani 0.495(8) 1 d D U P K 2
F4' F 0.5018(6) 0.3359(4) 0.3942(5) 0.162(3) Uani 0.495(8) 1 d D U P K 2
F5' F 0.4995(5) 0.3920(5) 0.3759(3) 0.148(3) Uani 0.495(8) 1 d D U P K 2
F6' F 0.5093(6) 0.4168(4) 0.4177(4) 0.162(4) Uani 0.495(8) 1 d D U P K 2
P2 P 0.45378(16) 0.19114(18) 0.40888(13) 0.1256(17) Uani 0.639(7) 1 d D U P L 1
F7 F 0.4551(4) 0.2307(2) 0.4235(2) 0.134(3) Uani 0.639(7) 1 d D U P L 1
F8 F 0.4553(4) 0.1529(2) 0.3925(2) 0.138(3) Uani 0.639(7) 1 d D U P L 1
F9 F 0.4224(3) 0.1767(4) 0.4272(2) 0.148(3) Uani 0.639(7) 1 d D U P L 1
F10 F 0.4220(2) 0.2058(2) 0.38604(18) 0.118(3) Uani 0.639(7) 1 d D U P L 1
F11 F 0.4854(3) 0.1764(3) 0.4317(2) 0.148(3) Uani 0.639(7) 1 d D U P L 1
F12 F 0.4850(2) 0.2068(4) 0.3910(2) 0.138(3) Uani 0.639(7) 1 d D U P L 1
P2' P 0.4621(4) 0.1912(4) 0.4092(3) 0.130(2) Uani 0.361(7) 1 d D U P L 2
F7' F 0.4752(7) 0.2316(5) 0.4192(5) 0.133(4) Uani 0.361(7) 1 d D U P L 2
F8' F 0.4503(7) 0.1488(5) 0.4018(6) 0.142(4) Uani 0.361(7) 1 d D U P L 2
F9' F 0.4195(5) 0.2024(6) 0.4075(5) 0.143(3) Uani 0.361(7) 1 d D U P L 2
F10' F 0.4646(6) 0.2031(6) 0.3775(3) 0.132(4) Uani 0.361(7) 1 d D U P L 2
F11' F 0.4648(7) 0.1793(6) 0.4409(4) 0.139(4) Uani 0.361(7) 1 d D U P L 2
F12' F 0.5045(5) 0.1803(6) 0.4093(5) 0.132(3) Uani 0.361(7) 1 d D U P L 2
P3 P 0.8430(5) 0.1135(5) 0.2311(4) 0.156(3) Uani 0.3 1 d D U P M 1
F13 F 0.8471(9) 0.0763(8) 0.2193(5) 0.150(5) Uiso 0.3 1 d D U P M 1
F14 F 0.8810(8) 0.1026(9) 0.2464(6) 0.162(5) Uiso 0.3 1 d D U P M 1
F15 F 0.8564(8) 0.1288(9) 0.2052(6) 0.156(7) Uiso 0.3 1 d D U P M 1
F16 F 0.8425(9) 0.1504(9) 0.2458(7) 0.165(6) Uiso 0.3 1 d D U P M 1
F17 F 0.8004(7) 0.1186(9) 0.2188(6) 0.159(6) Uiso 0.3 1 d D U P M 1
F18 F 0.8277(9) 0.0987(9) 0.2574(5) 0.162(6) Uiso 0.3 1 d D U P M 1
P3' P 0.8353(5) 0.0979(5) 0.2382(4) 0.157(3) Uani 0.3 1 d D U P N 2
F13' F 0.8254(10) 0.0649(8) 0.2214(6) 0.161(6) Uiso 0.3 1 d D U P N 2
F14' F 0.8597(9) 0.0696(8) 0.2555(6) 0.166(6) Uiso 0.3 1 d D U P N 2
F15' F 0.8625(8) 0.1073(11) 0.2180(6) 0.171(6) Uiso 0.3 1 d D U P N 2
F16' F 0.8475(8) 0.1292(9) 0.2583(6) 0.162(6) Uiso 0.3 1 d D U P N 2
F17' F 0.8045(7) 0.1244(9) 0.2232(6) 0.162(6) Uiso 0.3 1 d D U P N 2
F18' F 0.8085(10) 0.0886(8) 0.2597(5) 0.163(7) Uiso 0.3 1 d D U P N 2
P4 P 0.5023(3) 0.25924(17) 0.2506(2) 0.133(3) Uani 0.5 1 d G U P O -1
F19 F 0.5211(4) 0.2754(3) 0.2253(3) 0.204(9) Uiso 0.5 1 d G U P O -1
F20 F 0.5101(4) 0.2971(2) 0.2663(3) 0.172(7) Uiso 0.5 1 d G U P O -1
F21 F 0.4935(4) 0.2224(2) 0.2348(3) 0.169(7) Uiso 0.5 1 d G U P O -1
F22 F 0.5411(3) 0.2456(3) 0.2643(3) 0.189(8) Uiso 0.5 1 d G U P O -1
F23 F 0.4642(3) 0.2753(4) 0.2375(4) 0.289(15) Uiso 0.5 1 d G U P O -1
F24 F 0.4829(5) 0.2442(3) 0.2761(3) 0.230(11) Uiso 0.5 1 d G U P O -1
P5 P 0.6133(6) -0.0628(6) 0.4675(4) 0.148(4) Uani 0.25 1 d D U P P 1
F25 F 0.6368(9) -0.0272(9) 0.4666(6) 0.146(6) Uiso 0.25 1 d D U P P 1
F26 F 0.6352(10) -0.0759(9) 0.4439(6) 0.153(6) Uiso 0.25 1 d D U P P 1
F27 F 0.5941(10) -0.0980(9) 0.4723(8) 0.169(7) Uiso 0.25 1 d D U P P 1
F28 F 0.6479(10) -0.0752(9) 0.4864(7) 0.150(6) Uiso 0.25 1 d D U P P 1
F29 F 0.5991(9) -0.0401(9) 0.4941(6) 0.148(6) Uiso 0.25 1 d D U P P 1
F30 F 0.5838(8) -0.0474(10) 0.4485(6) 0.144(6) Uiso 0.25 1 d D U P P 1
P5' P 0.6288(7) -0.0509(6) 0.4653(5) 0.147(4) Uani 0.2 1 d D U P Q 2
F25' F 0.6543(10) -0.0405(11) 0.4432(7) 0.144(7) Uiso 0.2 1 d D U P Q 2
F26' F 0.6157(13) -0.0838(10) 0.4470(8) 0.154(6) Uiso 0.2 1 d D U P Q 2
F27' F 0.6107(12) -0.0626(12) 0.4897(8) 0.153(6) Uiso 0.2 1 d D U P Q 2
F28' F 0.6631(10) -0.0753(10) 0.4744(9) 0.154(6) Uiso 0.2 1 d D U P Q 2
F29' F 0.6511(11) -0.0152(10) 0.4808(8) 0.148(8) Uiso 0.2 1 d D U P Q 2
F30' F 0.5990(11) -0.0279(11) 0.4532(7) 0.148(6) Uiso 0.2 1 d D U P Q 2
P7 P 0.3682(2) 0.1468(2) 0.12253(17) 0.1577(19) Uani 0.542(8) 1 d D U P R 1
F37 F 0.3895(3) 0.1182(4) 0.1428(3) 0.154(3) Uiso 0.542(8) 1 d D U P R 1
F38 F 0.3997(4) 0.1432(4) 0.1024(2) 0.165(4) Uiso 0.542(8) 1 d D U P R 1
F39 F 0.3477(5) 0.1143(3) 0.1057(3) 0.173(3) Uiso 0.542(8) 1 d D U P R 1
F40 F 0.3473(4) 0.1759(4) 0.1025(2) 0.167(3) Uiso 0.542(8) 1 d D U P R 1
F41 F 0.3369(3) 0.1506(4) 0.1427(3) 0.154(3) Uiso 0.542(8) 1 d D U P R 1
F42 F 0.3911(3) 0.1787(4) 0.1387(3) 0.158(3) Uiso 0.542(8) 1 d D U P R 1
P7' P 0.3623(3) 0.1496(3) 0.1144(2) 0.1546(19) Uani 0.458(8) 1 d D U P R 2
F37' F 0.3724(6) 0.1081(4) 0.1216(5) 0.164(4) Uiso 0.458(8) 1 d D U P R 2
F38' F 0.4006(5) 0.1543(6) 0.1012(4) 0.164(4) Uiso 0.458(8) 1 d D U P R 2
F39' F 0.3427(6) 0.1437(6) 0.0858(3) 0.168(4) Uiso 0.458(8) 1 d D U P R 2
F40' F 0.3568(6) 0.1925(4) 0.1135(4) 0.155(4) Uiso 0.458(8) 1 d D U P R 2
F41' F 0.3259(5) 0.1447(6) 0.1295(4) 0.160(4) Uiso 0.458(8) 1 d D U P R 2
F42' F 0.3845(6) 0.1568(7) 0.1446(3) 0.170(4) Uiso 0.458(8) 1 d D U P R 2
P8 P 0.3311(3) 0.3293(3) 0.1311(2) 0.163(3) Uani 0.410(10) 1 d D U P S 1
F43 F 0.3616(5) 0.3193(5) 0.1555(4) 0.160(5) Uiso 0.410(10) 1 d D U P S 1
F44 F 0.2987(5) 0.3200(5) 0.1491(4) 0.167(5) Uiso 0.410(10) 1 d D U P S 1
F45 F 0.3311(5) 0.3705(4) 0.1415(4) 0.166(5) Uiso 0.410(10) 1 d D U P S 1
F46 F 0.3018(5) 0.3396(5) 0.1062(4) 0.178(5) Uiso 0.410(10) 1 d D U P S 1
F47 F 0.3637(5) 0.3387(5) 0.1133(4) 0.150(5) Uiso 0.410(10) 1 d D U P S 1
F48 F 0.3312(5) 0.2881(4) 0.1208(3) 0.164(5) Uiso 0.410(10) 1 d D U P S 1
P8' P 0.3242(3) 0.3279(3) 0.1370(2) 0.159(2) Uani 0.590(10) 1 d D U P S 2
F43' F 0.3644(4) 0.3105(5) 0.1446(4) 0.166(4) Uiso 0.590(10) 1 d D U P S 2
F44' F 0.3134(4) 0.3155(4) 0.1659(3) 0.143(4) Uiso 0.590(10) 1 d D U P S 2
F45' F 0.3393(5) 0.3654(4) 0.1518(4) 0.168(5) Uiso 0.590(10) 1 d D U P S 2
F46' F 0.2854(4) 0.3427(5) 0.1280(4) 0.173(5) Uiso 0.590(10) 1 d D U P S 2
F47' F 0.3369(6) 0.3412(5) 0.1089(3) 0.171(4) Uiso 0.590(10) 1 d D U P S 2
F48' F 0.3126(5) 0.2893(4) 0.1220(3) 0.162(4) Uiso 0.590(10) 1 d D U P S 2
P9 P 0.1884(3) 0.2821(3) 0.47656(19) 0.140(3) Uani 0.5 1 d D U P . .
F49 F 0.2276(6) 0.2868(6) 0.4878(4) 0.178(7) Uiso 0.5 1 d D U P . .
F50 F 0.1837(8) 0.2509(7) 0.4962(5) 0.208(9) Uiso 0.5 1 d D U P . .
F51 F 0.1469(8) 0.2759(8) 0.4623(5) 0.218(10) Uiso 0.5 1 d D U P . .
F52 F 0.1745(6) 0.3102(9) 0.4945(7) 0.287(15) Uiso 0.5 1 d D U P . .
F53 F 0.1945(7) 0.2564(6) 0.4561(4) 0.193(8) Uiso 0.5 1 d D U P . .
F54 F 0.1889(9) 0.3122(7) 0.4525(6) 0.243(12) Uiso 0.5 1 d D U P . .
P10 P 0.5676(5) 0.5320(5) 0.4749(4) 0.140(4) Uani 0.2 1 d D U P T 1
F55 F 0.5790(9) 0.5619(7) 0.4980(5) 0.143(6) Uiso 0.2 1 d D U P T 1
F56 F 0.6006(8) 0.5062(7) 0.4877(6) 0.143(6) Uiso 0.2 1 d D U P T 1
F57 F 0.5954(8) 0.5507(8) 0.4558(6) 0.142(6) Uiso 0.2 1 d D U P T 1
F58 F 0.5572(8) 0.5019(7) 0.4515(5) 0.137(6) Uiso 0.2 1 d D U P T 1
F59 F 0.5338(8) 0.5566(8) 0.4622(6) 0.135(8) Uiso 0.2 1 d D U P T 1
F60 F 0.5406(9) 0.5117(8) 0.4937(5) 0.140(8) Uiso 0.2 1 d D U P T 1
P10' P 0.5868(3) 0.5300(4) 0.4750(3) 0.138(3) Uani 0.3 1 d D U P U 2
F55' F 0.6014(7) 0.5586(5) 0.4983(4) 0.143(6) Uiso 0.3 1 d D U P U 2
F56' F 0.6210(5) 0.5037(5) 0.4845(4) 0.146(7) Uiso 0.3 1 d D U P U 2
F57' F 0.6113(6) 0.5501(6) 0.4542(4) 0.143(7) Uiso 0.3 1 d D U P U 2
F58' F 0.5733(5) 0.5011(5) 0.4514(4) 0.142(5) Uiso 0.3 1 d D U P U 2
F59' F 0.5518(5) 0.5552(5) 0.4654(5) 0.141(5) Uiso 0.3 1 d D U P U 2
F60' F 0.5625(6) 0.5088(6) 0.4954(4) 0.142(6) Uiso 0.3 1 d D U P U 2
N1Y N 0.5812(7) 0.2560(8) 0.4401(5) 0.223(4) Uiso 0.540(11) 1 d D U P V 1
C2Y C 0.5831(12) 0.2141(8) 0.4413(8) 0.224(5) Uiso 0.540(11) 1 d D U P V 1
H2YA H 0.562849 0.204091 0.428258 0.269 Uiso 0.540(11) 1 calc R U P V 1
H2YB H 0.606808 0.206189 0.434883 0.269 Uiso 0.540(11) 1 calc R U P V 1
C3Y C 0.5801(15) 0.1974(11) 0.4690(8) 0.224(5) Uiso 0.540(11) 1 d D U P V 1
H3YA H 0.562312 0.212028 0.478539 0.268 Uiso 0.540(11) 1 calc R U P V 1
H3YB H 0.604523 0.198984 0.479932 0.268 Uiso 0.540(11) 1 calc R U P V 1
C4Y C 0.5675(13) 0.1575(12) 0.4681(10) 0.224(6) Uiso 0.540(11) 1 d D U P V 1
H4YA H 0.543227 0.155620 0.475460 0.269 Uiso 0.540(11) 1 calc R U P V 1
H4YB H 0.564282 0.149077 0.448737 0.269 Uiso 0.540(11) 1 calc R U P V 1
C5Y C 0.5950(14) 0.1327(12) 0.4844(10) 0.228(8) Uiso 0.540(11) 1 d D U P V 1
H5YA H 0.585931 0.107278 0.483272 0.342 Uiso 0.540(11) 1 calc R U P V 1
H5YB H 0.618986 0.134035 0.476902 0.342 Uiso 0.540(11) 1 calc R U P V 1
H5YC H 0.597938 0.140576 0.503618 0.342 Uiso 0.540(11) 1 calc R U P V 1
C6Y C 0.5633(9) 0.2696(13) 0.4648(6) 0.224(5) Uiso 0.540(11) 1 d D U P V 1
H6YA H 0.574647 0.255603 0.480835 0.269 Uiso 0.540(11) 1 calc R U P V 1
H6YB H 0.570965 0.295514 0.467718 0.269 Uiso 0.540(11) 1 calc R U P V 1
C7Y C 0.5220(9) 0.2684(15) 0.4660(8) 0.226(5) Uiso 0.540(11) 1 d D U P V 1
H7YA H 0.513461 0.242814 0.468073 0.271 Uiso 0.540(11) 1 calc R U P V 1
H7YB H 0.508766 0.279080 0.449191 0.271 Uiso 0.540(11) 1 calc R U P V 1
C8Y C 0.5151(11) 0.2920(13) 0.4920(10) 0.227(6) Uiso 0.540(11) 1 d D U P V 1
H8YA H 0.535426 0.288402 0.506847 0.272 Uiso 0.540(11) 1 calc R U P V 1
H8YB H 0.513562 0.318510 0.487261 0.272 Uiso 0.540(11) 1 calc R U P V 1
C9Y C 0.4788(12) 0.2784(14) 0.5006(10) 0.231(8) Uiso 0.540(11) 1 d D U P V 1
H9YA H 0.482652 0.254595 0.509798 0.346 Uiso 0.540(11) 1 calc R U P V 1
H9YB H 0.460859 0.275595 0.484334 0.346 Uiso 0.540(11) 1 calc R U P V 1
H9YC H 0.469340 0.296134 0.513183 0.346 Uiso 0.540(11) 1 calc R U P V 1
C10Y C 0.5581(10) 0.2684(11) 0.4139(5) 0.218(5) Uiso 0.540(11) 1 d D U P V 1
H10X H 0.532806 0.258336 0.414081 0.261 Uiso 0.540(11) 1 calc R U P V 1
H10Y H 0.556098 0.295551 0.414398 0.261 Uiso 0.540(11) 1 calc R U P V 1
C14Y C 0.6197(7) 0.2723(11) 0.4397(9) 0.227(5) Uiso 0.540(11) 1 d D U P V 1
H14P H 0.620116 0.296944 0.448333 0.272 Uiso 0.540(11) 1 calc R U P V 1
H14Q H 0.624891 0.275502 0.420434 0.272 Uiso 0.540(11) 1 calc R U P V 1
C11Y C 0.5723(12) 0.258(2) 0.3874(6) 0.210(5) Uiso 0.540(11) 1 d D U P V 1
H11A H 0.578626 0.231217 0.387900 0.252 Uiso 0.540(11) 1 calc R U P V 1
H11B H 0.595233 0.271665 0.385151 0.252 Uiso 0.540(11) 1 calc R U P V 1
C12Y C 0.5439(12) 0.2651(16) 0.3629(7) 0.207(5) Uiso 0.540(11) 1 d D U P V 1
H12Z H 0.521618 0.250197 0.365015 0.248 Uiso 0.540(11) 1 calc R U P V 1
H12Y H 0.536567 0.291306 0.363404 0.248 Uiso 0.540(11) 1 calc R U P V 1
C13Y C 0.5558(13) 0.2575(14) 0.3361(7) 0.206(8) Uiso 0.540(11) 1 d D U P V 1
H13A H 0.535633 0.263191 0.321838 0.309 Uiso 0.540(11) 1 calc R U P V 1
H13B H 0.577444 0.272704 0.333330 0.309 Uiso 0.540(11) 1 calc R U P V 1
H13C H 0.562450 0.231473 0.334945 0.309 Uiso 0.540(11) 1 calc R U P V 1
C15Y C 0.6504(9) 0.2487(13) 0.4548(10) 0.233(5) Uiso 0.540(11) 1 d D U P V 1
H15Z H 0.645361 0.245170 0.474069 0.280 Uiso 0.540(11) 1 calc R U P V 1
H15Y H 0.650734 0.224239 0.445957 0.280 Uiso 0.540(11) 1 calc R U P V 1
C16Y C 0.6875(10) 0.2672(12) 0.4539(11) 0.236(6) Uiso 0.540(11) 1 d D U P V 1
H1T H 0.694638 0.279856 0.471591 0.284 Uiso 0.540(11) 1 calc R U P V 1
H1S H 0.685717 0.285981 0.439187 0.284 Uiso 0.540(11) 1 calc R U P V 1
C17Y C 0.7177(11) 0.2386(14) 0.4486(11) 0.244(9) Uiso 0.540(11) 1 d D U P V 1
H17A H 0.741542 0.251071 0.448110 0.366 Uiso 0.540(11) 1 calc R U P V 1
H17B H 0.719704 0.220280 0.463325 0.366 Uiso 0.540(11) 1 calc R U P V 1
H17C H 0.710797 0.226397 0.430972 0.366 Uiso 0.540(11) 1 calc R U P V 1
N1Z N 0.5818(8) 0.2517(9) 0.4390(6) 0.223(4) Uiso 0.460(11) 1 d D U P V 2
C2Z C 0.5688(12) 0.2123(10) 0.4433(10) 0.224(5) Uiso 0.460(11) 1 d D U P V 2
H2ZA H 0.543135 0.213096 0.448407 0.268 Uiso 0.460(11) 1 calc R U P V 2
H2ZB H 0.568260 0.198992 0.425617 0.268 Uiso 0.460(11) 1 calc R U P V 2
C3Z C 0.5926(15) 0.1911(13) 0.4649(11) 0.224(5) Uiso 0.460(11) 1 d D U P V 2
H3ZA H 0.590093 0.201760 0.483203 0.268 Uiso 0.460(11) 1 calc R U P V 2
H3ZB H 0.618938 0.192969 0.461419 0.268 Uiso 0.460(11) 1 calc R U P V 2
C4Z C 0.5810(19) 0.1506(12) 0.4647(10) 0.224(6) Uiso 0.460(11) 1 d D U P V 2
H4ZA H 0.558035 0.147148 0.452182 0.269 Uiso 0.460(11) 1 calc R U P V 2
H4ZB H 0.600706 0.135218 0.457873 0.269 Uiso 0.460(11) 1 calc R U P V 2
C5Z C 0.5746(18) 0.1387(15) 0.4937(10) 0.226(8) Uiso 0.460(11) 1 d D U P V 2
H5ZA H 0.567189 0.112770 0.493508 0.339 Uiso 0.460(11) 1 calc R U P V 2
H5ZB H 0.597510 0.141874 0.505891 0.339 Uiso 0.460(11) 1 calc R U P V 2
H5ZC H 0.554944 0.153775 0.500214 0.339 Uiso 0.460(11) 1 calc R U P V 2
C6Z C 0.5518(11) 0.2760(12) 0.4489(8) 0.223(5) Uiso 0.460(11) 1 d D U P V 2
H6ZA H 0.559220 0.302007 0.447245 0.268 Uiso 0.460(11) 1 calc R U P V 2
H6ZB H 0.528590 0.272246 0.436760 0.268 Uiso 0.460(11) 1 calc R U P V 2
C7Z C 0.5442(13) 0.2690(18) 0.4780(8) 0.225(5) Uiso 0.460(11) 1 d D U P V 2
H7ZA H 0.560956 0.284768 0.490181 0.270 Uiso 0.460(11) 1 calc R U P V 2
H7ZB H 0.550679 0.243126 0.482551 0.270 Uiso 0.460(11) 1 calc R U P V 2
C8Z C 0.5045(12) 0.276(2) 0.4846(9) 0.227(6) Uiso 0.460(11) 1 d D U P V 2
H8ZA H 0.493935 0.297945 0.474989 0.272 Uiso 0.460(11) 1 calc R U P V 2
H8ZB H 0.488438 0.254428 0.479134 0.272 Uiso 0.460(11) 1 calc R U P V 2
C9Z C 0.5080(16) 0.2812(18) 0.5154(9) 0.227(8) Uiso 0.460(11) 1 d D U P V 2
H9ZA H 0.517922 0.305711 0.519944 0.341 Uiso 0.460(11) 1 calc R U P V 2
H9ZB H 0.524723 0.262539 0.524236 0.341 Uiso 0.460(11) 1 calc R U P V 2
H9ZC H 0.483508 0.278718 0.522061 0.341 Uiso 0.460(11) 1 calc R U P V 2
C10Z C 0.5874(11) 0.2580(14) 0.4091(6) 0.219(5) Uiso 0.460(11) 1 d D U P V 2
H10A H 0.602002 0.280954 0.408693 0.263 Uiso 0.460(11) 1 calc R U P V 2
H10B H 0.603719 0.237934 0.404034 0.263 Uiso 0.460(11) 1 calc R U P V 2
C11Z C 0.5587(13) 0.261(2) 0.3871(7) 0.211(5) Uiso 0.460(11) 1 d D U P V 2
H11C H 0.539377 0.243334 0.391591 0.254 Uiso 0.460(11) 1 calc R U P V 2
H11D H 0.547954 0.285707 0.388907 0.254 Uiso 0.460(11) 1 calc R U P V 2
C12Z C 0.5613(14) 0.2563(19) 0.3586(8) 0.209(5) Uiso 0.460(11) 1 d D U P V 2
H12I H 0.566496 0.229958 0.355656 0.250 Uiso 0.460(11) 1 calc R U P V 2
H12J H 0.583426 0.270122 0.354226 0.250 Uiso 0.460(11) 1 calc R U P V 2
C13Z C 0.5309(14) 0.2667(16) 0.3385(8) 0.206(8) Uiso 0.460(11) 1 d D U P V 2
H13D H 0.534282 0.292179 0.332752 0.309 Uiso 0.460(11) 1 calc R U P V 2
H13E H 0.507445 0.264449 0.346568 0.309 Uiso 0.460(11) 1 calc R U P V 2
H13F H 0.530571 0.250456 0.322487 0.309 Uiso 0.460(11) 1 calc R U P V 2
C14Z C 0.6204(9) 0.2574(14) 0.4534(8) 0.228(5) Uiso 0.460(11) 1 d D U P V 2
H14A H 0.623545 0.242020 0.470186 0.274 Uiso 0.460(11) 1 calc R U P V 2
H14B H 0.623291 0.283448 0.459185 0.274 Uiso 0.460(11) 1 calc R U P V 2
C15Z C 0.6511(11) 0.2476(17) 0.4350(9) 0.232(5) Uiso 0.460(11) 1 d D U P V 2
H15A H 0.663352 0.270250 0.429354 0.278 Uiso 0.460(11) 1 calc R U P V 2
H15B H 0.640097 0.234766 0.418256 0.278 Uiso 0.460(11) 1 calc R U P V 2
C16Z C 0.6796(15) 0.2223(16) 0.4515(10) 0.236(6) Uiso 0.460(11) 1 d D U P V 2
H16A H 0.671757 0.196421 0.448798 0.283 Uiso 0.460(11) 1 calc R U P V 2
H16B H 0.703978 0.225130 0.444321 0.283 Uiso 0.460(11) 1 calc R U P V 2
C17Z C 0.6840(16) 0.2309(17) 0.4822(10) 0.240(8) Uiso 0.460(11) 1 d D U P V 2
H17X H 0.702295 0.214167 0.491650 0.360 Uiso 0.460(11) 1 calc R U P V 2
H17Y H 0.692335 0.256324 0.485121 0.360 Uiso 0.460(11) 1 calc R U P V 2
H17Z H 0.660100 0.227604 0.489600 0.360 Uiso 0.460(11) 1 calc R U P V 2

loop_
_atom_site_aniso_label
_atom_site_aniso_U_11
_atom_site_aniso_U_22
_atom_site_aniso_U_33
_atom_site_aniso_U_23
_atom_site_aniso_U_13
_atom_site_aniso_U_12
Fe1 0.1082(13) 0.0669(10) 0.0901(12) 0.0053(8) 0.0264(9) -0.0051(9)
Fe2 0.0874(12) 0.0857(12) 0.1114(13) 0.0097(9) 0.0370(10) 0.0103(9)
Fe3 0.1364(17) 0.0801(12) 0.1113(14) 0.0009(10) 0.0114(12) -0.0194(11)
Fe4 0.0834(12) 0.0872(12) 0.1259(15) 0.0019(10) 0.0206(10) 0.0025(9)
O1B 0.149(10) 0.190(11) 0.206(12) 0.053(9) 0.044(7) -0.063(8)
O2B 0.183(12) 0.230(13) 0.36(2) 0.002(13) 0.100(13) -0.106(11)
N1B 0.117(6) 0.055(5) 0.106(6) 0.016(5) 0.026(5) -0.014(4)
N2B 0.100(6) 0.061(5) 0.118(7) 0.010(5) 0.027(5) 0.002(4)
N3B 0.080(6) 0.088(6) 0.119(6) 0.006(5) 0.035(5) 0.003(5)
N4B 0.100(7) 0.084(5) 0.127(8) 0.009(5) 0.024(6) 0.003(5)
N5B 0.111(7) 0.078(6) 0.141(7) 0.001(5) 0.043(5) -0.002(5)
N6B 0.120(7) 0.092(7) 0.138(8) 0.010(6) 0.046(5) -0.006(6)
C1B 0.116(7) 0.088(7) 0.106(8) 0.028(6) 0.022(6) -0.022(6)
C2B 0.130(10) 0.119(9) 0.114(9) 0.019(6) 0.037(7) -0.026(7)
C3B 0.117(9) 0.113(8) 0.142(10) 0.042(7) 0.040(7) -0.008(7)
C4B 0.120(10) 0.137(9) 0.164(12) 0.034(8) 0.025(7) -0.040(8)
C5B 0.126(11) 0.127(10) 0.194(14) 0.006(8) 0.026(8) -0.051(9)
C6B 0.127(10) 0.109(8) 0.160(11) 0.004(7) 0.024(8) -0.040(7)
C7B 0.117(7) 0.068(7) 0.113(9) 0.016(6) 0.021(7) -0.006(5)
C8B 0.113(6) 0.070(6) 0.119(9) 0.017(6) 0.021(7) 0.003(5)
C9B 0.128(8) 0.072(7) 0.164(11) 0.029(7) 0.039(8) 0.019(5)
C10B 0.130(8) 0.071(6) 0.175(12) 0.021(7) 0.051(9) 0.018(6)
C11B 0.116(6) 0.069(6) 0.136(9) 0.012(6) 0.041(7) 0.014(5)
C12B 0.100(6) 0.065(6) 0.116(9) 0.006(6) 0.025(6) 0.000(5)
C13B 0.111(6) 0.068(7) 0.143(8) 0.009(6) 0.046(5) 0.014(6)
C14B 0.111(7) 0.096(9) 0.157(8) 0.031(7) 0.037(6) 0.012(6)
C15B 0.103(6) 0.093(8) 0.160(8) 0.024(7) 0.042(6) 0.015(6)
C16B 0.107(7) 0.078(7) 0.141(8) 0.005(6) 0.051(5) 0.006(6)
C17B 0.085(8) 0.082(6) 0.118(7) 0.009(5) 0.027(6) 0.004(5)
C18B 0.103(8) 0.085(6) 0.129(7) 0.002(5) 0.043(7) 0.003(5)
C19B 0.145(11) 0.096(8) 0.135(8) -0.011(6) 0.059(8) -0.019(7)
C20B 0.148(11) 0.104(8) 0.136(8) -0.011(6) 0.062(9) -0.024(7)
C21B 0.095(8) 0.087(6) 0.121(7) 0.001(5) 0.040(7) 0.004(5)
C22B 0.093(8) 0.101(7) 0.117(8) 0.008(5) 0.032(7) -0.006(6)
C23B 0.094(7) 0.112(6) 0.163(11) 0.004(8) 0.041(8) -0.011(6)
C24B 0.090(8) 0.170(10) 0.217(16) -0.001(11) 0.046(9) -0.012(7)
C25B 0.122(11) 0.219(12) 0.232(17) 0.005(15) 0.068(11) -0.043(10)
C26B 0.145(12) 0.189(11) 0.254(17) -0.004(14) 0.051(12) -0.076(9)
C27B 0.160(12) 0.133(9) 0.232(17) -0.001(11) 0.054(12) -0.067(8)
C28B 0.114(9) 0.101(7) 0.196(14) 0.013(9) 0.026(9) -0.028(6)
C29B 0.171(14) 0.229(17) 0.199(12) 0.111(14) -0.001(9) -0.018(12)
C30B 0.186(15) 0.258(18) 0.34(2) 0.188(17) -0.019(15) 0.000(14)
C31B 0.187(14) 0.197(18) 0.46(2) 0.174(19) 0.000(19) 0.009(14)
C32B 0.161(16) 0.157(11) 0.47(3) 0.118(19) 0.055(18) 0.045(12)
C33B 0.110(10) 0.161(12) 0.39(2) 0.093(15) 0.053(13) 0.038(10)
C34B 0.098(7) 0.148(10) 0.227(14) 0.079(11) 0.032(7) 0.007(8)
C35B 0.154(16) 0.21(2) 0.242(19) 0.074(14) 0.081(14) -0.013(15)
C36B 0.18(2) 0.33(4) 0.62(5) 0.01(4) 0.16(3) -0.10(2)
O1C 0.292(17) 0.188(11) 0.201(12) -0.021(10) 0.053(12) 0.130(12)
O2C 0.357(19) 0.134(9) 0.319(17) -0.001(9) 0.210(15) 0.059(10)
N1C 0.124(6) 0.075(5) 0.094(7) 0.000(5) 0.026(5) -0.002(5)
N2C 0.100(6) 0.069(6) 0.099(6) 0.000(4) 0.020(4) -0.006(4)
N3C 0.088(6) 0.088(5) 0.119(7) 0.017(5) 0.042(5) -0.002(5)
N4C 0.096(7) 0.107(5) 0.129(8) 0.011(5) 0.055(6) 0.021(5)
N5C 0.086(6) 0.085(6) 0.113(6) 0.013(4) 0.026(5) -0.009(4)
N6C 0.086(6) 0.080(5) 0.122(6) 0.014(5) 0.030(5) -0.008(5)
C1C 0.144(8) 0.079(5) 0.094(8) 0.002(6) 0.022(6) 0.018(6)
C2C 0.217(13) 0.077(5) 0.114(10) 0.000(7) 0.031(9) 0.015(7)
C3C 0.237(15) 0.101(8) 0.143(13) -0.013(9) 0.013(11) 0.049(8)
C4C 0.219(14) 0.134(8) 0.157(13) -0.010(10) 0.026(10) 0.079(9)
C5C 0.175(12) 0.148(8) 0.131(11) -0.010(10) 0.043(9) 0.055(9)
C6C 0.147(10) 0.106(7) 0.105(9) -0.001(7) 0.035(7) 0.024(6)
C7C 0.126(6) 0.080(7) 0.104(8) -0.008(6) 0.027(6) -0.010(6)
C8C 0.106(6) 0.088(8) 0.112(8) -0.016(5) 0.026(6) -0.016(6)
C9C 0.108(6) 0.096(8) 0.120(9) -0.019(6) 0.017(6) -0.025(6)
C10C 0.102(7) 0.104(9) 0.123(9) -0.015(6) 0.016(6) -0.014(6)
C11C 0.091(6) 0.072(6) 0.106(7) 0.002(5) 0.025(5) -0.017(5)
C12C 0.094(6) 0.068(6) 0.098(7) 0.004(5) 0.026(5) -0.012(5)
C13C 0.087(7) 0.071(6) 0.109(6) 0.004(4) 0.022(6) -0.016(5)
C14C 0.106(8) 0.076(5) 0.109(6) 0.009(5) 0.027(6) -0.006(5)
C15C 0.102(8) 0.080(6) 0.113(6) 0.005(5) 0.031(6) -0.012(5)
C16C 0.079(7) 0.081(5) 0.122(6) 0.010(5) 0.030(6) -0.013(5)
C17C 0.096(8) 0.084(5) 0.130(9) 0.008(6) 0.049(7) -0.008(6)
C18C 0.102(8) 0.086(5) 0.141(9) 0.018(6) 0.053(7) 0.000(5)
C19C 0.109(9) 0.111(6) 0.170(12) 0.025(8) 0.070(8) 0.005(7)
C20C 0.133(11) 0.120(6) 0.164(12) 0.027(9) 0.094(9) 0.011(7)
C21C 0.116(9) 0.111(5) 0.123(9) 0.013(7) 0.059(7) 0.005(7)
C22C 0.104(9) 0.117(6) 0.122(10) 0.008(7) 0.052(7) 0.011(7)
C23C 0.137(9) 0.115(6) 0.155(11) -0.007(7) 0.078(9) 0.024(6)
C24C 0.160(9) 0.146(11) 0.248(17) 0.002(11) 0.069(12) 0.065(8)
C25C 0.216(13) 0.167(13) 0.28(2) -0.007(13) 0.100(15) 0.084(10)
C26C 0.269(14) 0.132(11) 0.246(17) 0.001(10) 0.145(14) 0.041(9)
C27C 0.247(13) 0.135(11) 0.230(17) -0.052(11) 0.105(14) 0.010(10)
C28C 0.188(11) 0.136(10) 0.195(15) -0.042(10) 0.067(12) 0.013(8)
C29C 0.145(9) 0.071(6) 0.109(8) 0.008(5) 0.028(7) -0.014(5)
C30C 0.154(10) 0.083(8) 0.137(10) 0.011(7) 0.027(8) -0.025(7)
C31C 0.147(9) 0.111(10) 0.180(11) 0.025(8) 0.036(10) -0.036(9)
C32C 0.163(13) 0.122(8) 0.195(12) 0.019(9) 0.081(11) -0.033(9)
C33C 0.165(11) 0.117(8) 0.170(12) 0.032(8) 0.078(10) -0.019(9)
C34C 0.142(10) 0.093(8) 0.123(7) 0.011(6) 0.052(8) -0.005(7)
C35C 0.28(3) 0.29(3) 0.37(4) -0.06(3) 0.10(3) 0.14(2)
C36C 0.37(2) 0.18(2) 0.40(4) 0.00(2) 0.24(3) 0.08(2)
O1D 0.144(10) 0.167(10) 0.285(16) 0.060(9) 0.046(10) 0.063(9)
O2D 0.167(10) 0.122(8) 0.367(18) 0.022(11) 0.060(12) 0.016(7)
N1D 0.087(7) 0.125(6) 0.143(9) 0.006(6) 0.004(6) 0.015(5)
N2D 0.072(5) 0.098(5) 0.155(9) -0.006(6) 0.022(6) -0.007(4)
N3D 0.135(8) 0.074(7) 0.118(7) 0.005(5) 0.019(6) -0.022(5)
N4D 0.155(8) 0.072(5) 0.107(7) -0.004(6) 0.013(6) -0.012(5)
N5D 0.100(8) 0.114(8) 0.167(9) -0.009(7) 0.025(6) -0.027(5)
N6D 0.114(8) 0.116(8) 0.163(9) -0.007(6) 0.022(7) -0.018(5)
C1D 0.085(9) 0.141(7) 0.183(10) 0.010(7) 0.011(9) 0.041(7)
C2D 0.150(13) 0.167(11) 0.187(10) 0.032(8) 0.017(11) 0.064(11)
C3D 0.164(14) 0.176(12) 0.206(12) 0.040(8) 0.016(13) 0.069(12)
C4D 0.123(12) 0.147(10) 0.220(12) 0.042(8) 0.031(11) 0.038(10)
C5D 0.156(14) 0.127(9) 0.212(12) 0.023(9) 0.033(11) 0.038(10)
C6D 0.133(12) 0.124(9) 0.196(11) 0.014(7) 0.021(10) 0.031(9)
C7D 0.079(8) 0.141(7) 0.183(13) -0.018(10) 0.008(9) 0.015(5)
C8D 0.079(6) 0.122(6) 0.196(13) -0.015(9) 0.011(8) -0.009(5)
C9D 0.073(7) 0.146(7) 0.259(17) -0.025(12) 0.026(10) -0.027(5)
C10D 0.097(6) 0.127(7) 0.243(16) -0.015(12) 0.024(10) -0.035(6)
C11D 0.095(6) 0.100(5) 0.191(12) 0.000(7) 0.027(8) -0.028(5)
C12D 0.081(7) 0.090(5) 0.167(11) -0.001(8) 0.034(8) -0.015(4)
C13D 0.111(8) 0.090(6) 0.178(10) 0.000(6) 0.016(7) -0.033(6)
C14D 0.133(10) 0.090(7) 0.179(10) -0.001(6) -0.007(7) -0.027(6)
C15D 0.146(11) 0.085(6) 0.173(10) 0.001(6) -0.002(7) -0.024(6)
C16D 0.105(8) 0.088(7) 0.160(9) 0.006(5) 0.018(6) -0.039(5)
C17D 0.122(9) 0.074(8) 0.120(8) 0.000(6) 0.010(6) -0.032(5)
C18D 0.117(8) 0.082(7) 0.140(9) 0.006(6) 0.023(6) -0.038(5)
C19D 0.149(11) 0.103(10) 0.142(9) 0.015(7) 0.041(8) -0.012(7)
C20D 0.163(12) 0.107(10) 0.134(9) 0.016(8) 0.039(8) -0.003(7)
C21D 0.162(10) 0.099(9) 0.117(8) 0.012(7) 0.028(7) 0.000(7)
C22D 0.155(11) 0.100(9) 0.120(9) 0.009(7) 0.023(7) -0.002(7)
C23D 0.136(7) 0.070(5) 0.122(9) -0.008(6) 0.004(7) -0.019(5)
C24D 0.151(8) 0.078(7) 0.127(10) -0.013(7) 0.029(9) -0.020(5)
C25D 0.136(9) 0.111(7) 0.180(13) 0.003(10) 0.013(10) -0.009(6)
C26D 0.157(9) 0.096(7) 0.248(16) 0.002(11) 0.036(12) 0.007(7)
C27D 0.145(9) 0.082(7) 0.232(16) 0.018(10) 0.000(11) -0.003(6)
C28D 0.136(9) 0.072(6) 0.171(12) 0.005(8) 0.005(9) -0.015(5)
C29D 0.223(15) 0.116(11) 0.219(13) -0.019(10) -0.063(12) 0.014(10)
C30D 0.210(15) 0.127(10) 0.35(2) -0.020(13) -0.130(15) 0.013(12)
C31D 0.219(19) 0.129(11) 0.43(3) -0.039(16) -0.108(18) -0.002(11)
C32D 0.174(13) 0.107(13) 0.46(3) 0.013(14) -0.063(17) -0.027(11)
C33D 0.172(13) 0.095(11) 0.39(2) -0.009(13) -0.059(15) -0.032(9)
C34D 0.180(13) 0.089(8) 0.269(16) -0.033(9) -0.066(12) -0.024(8)
C35D 0.19(2) 0.130(13) 0.34(2) 0.059(12) 0.09(2) 0.034(15)
C36D 0.196(17) 0.17(2) 0.50(4) 0.01(3) 0.13(3) 0.021(15)
O2E 0.135(9) 0.217(12) 0.300(16) 0.024(12) 0.068(10) -0.052(9)
N1E 0.162(9) 0.087(7) 0.134(9) 0.006(6) 0.008(7) -0.015(7)
N2E 0.153(8) 0.068(5) 0.114(7) -0.005(5) 0.016(6) -0.020(5)
N3E 0.098(6) 0.070(5) 0.124(7) 0.020(5) 0.033(5) 0.028(4)
N4E 0.073(5) 0.120(6) 0.111(7) 0.015(5) 0.024(5) 0.020(4)
N5E 0.129(7) 0.072(6) 0.107(6) 0.004(5) 0.025(5) 0.014(5)
N6E 0.133(7) 0.077(6) 0.105(6) 0.007(5) 0.030(5) 0.013(5)
C7E 0.165(10) 0.076(8) 0.139(11) -0.014(7) -0.004(8) -0.026(6)
C8E 0.183(9) 0.070(7) 0.119(10) -0.007(6) 0.023(8) -0.029(6)
C9E 0.210(11) 0.079(8) 0.136(11) -0.027(8) 0.040(10) -0.029(7)
C10E 0.214(11) 0.088(8) 0.145(11) -0.026(8) 0.060(11) -0.031(7)
C11E 0.166(8) 0.079(7) 0.103(8) -0.006(6) 0.026(6) -0.012(6)
C12E 0.152(8) 0.069(7) 0.104(9) 0.001(6) 0.023(7) -0.018(6)
C13E 0.153(8) 0.068(7) 0.107(6) 0.004(6) 0.034(6) 0.003(5)
C14E 0.174(10) 0.109(9) 0.108(7) -0.010(6) 0.041(7) -0.012(7)
C15E 0.152(8) 0.082(8) 0.108(6) 0.006(6) 0.038(6) 0.010(6)
C16E 0.127(8) 0.072(6) 0.108(6) 0.010(5) 0.033(5) 0.024(5)
C17E 0.109(8) 0.074(6) 0.104(8) 0.003(5) 0.037(6) 0.021(5)
C18E 0.129(8) 0.074(6) 0.113(8) 0.008(5) 0.033(5) 0.019(5)
C19E 0.121(9) 0.087(8) 0.150(11) 0.025(7) 0.026(6) 0.031(5)
C20E 0.110(9) 0.105(8) 0.161(11) 0.035(7) 0.013(7) 0.034(5)
C21E 0.096(7) 0.107(7) 0.132(9) 0.024(7) 0.029(6) 0.025(5)
C22E 0.097(8) 0.129(8) 0.134(10) 0.030(7) 0.026(7) 0.014(6)
C23E 0.074(6) 0.134(6) 0.127(9) 0.018(7) 0.026(6) 0.009(5)
C24E 0.093(8) 0.131(7) 0.141(11) 0.012(8) 0.030(8) -0.004(6)
C25E 0.115(8) 0.147(9) 0.182(13) 0.013(10) 0.041(10) -0.021(7)
C26E 0.108(9) 0.186(10) 0.229(15) 0.027(13) 0.054(10) -0.028(8)
C27E 0.085(8) 0.203(11) 0.202(15) 0.018(13) 0.052(10) -0.011(8)
C28E 0.078(7) 0.172(10) 0.179(13) 0.010(11) 0.040(8) 0.009(6)
C29E 0.218(14) 0.153(12) 0.137(9) -0.047(9) 0.058(10) -0.035(10)
C30E 0.261(15) 0.150(12) 0.223(17) -0.082(12) 0.093(14) -0.042(12)
C31E 0.260(17) 0.147(14) 0.210(17) -0.061(13) 0.085(13) -0.004(12)
C32E 0.241(16) 0.129(9) 0.215(17) -0.031(12) 0.061(13) 0.046(11)
C33E 0.185(13) 0.150(10) 0.182(14) -0.038(11) 0.073(11) 0.018(9)
C34E 0.173(11) 0.112(9) 0.130(9) -0.018(8) 0.058(9) -0.009(7)
N1F 0.079(6) 0.093(6) 0.103(5) 0.011(5) 0.014(4) 0.027(5)
N2F 0.067(4) 0.078(6) 0.102(5) 0.013(5) 0.031(4) 0.014(4)
N3F 0.078(5) 0.075(6) 0.109(5) 0.004(5) 0.022(4) 0.009(5)
N4F 0.130(7) 0.100(7) 0.119(7) 0.008(6) 0.005(6) -0.012(7)
C1F 0.104(9) 0.140(10) 0.104(6) 0.007(6) 0.019(6) 0.028(7)
C2F 0.191(15) 0.180(14) 0.107(8) -0.013(8) 0.013(9) -0.022(10)
C3F 0.26(2) 0.243(19) 0.114(9) -0.034(11) 0.023(11) -0.030(14)
C4F 0.263(19) 0.29(2) 0.099(10) -0.018(11) 0.036(11) -0.005(14)
C5F 0.217(19) 0.31(2) 0.113(8) 0.018(12) 0.040(12) -0.024(14)
C6F 0.170(14) 0.228(16) 0.114(7) 0.024(10) 0.028(9) -0.025(11)
C7F 0.082(7) 0.112(9) 0.109(6) 0.009(7) 0.016(5) 0.023(7)
C8F 0.071(5) 0.082(7) 0.108(5) 0.010(6) 0.023(4) 0.016(6)
C9F 0.068(5) 0.086(7) 0.118(6) 0.007(6) 0.025(5) 0.011(6)
C10F 0.079(5) 0.074(7) 0.115(6) 0.012(6) 0.035(5) 0.006(6)
C11F 0.084(5) 0.100(8) 0.099(6) 0.009(6) 0.031(4) 0.000(6)
C12F 0.073(6) 0.090(8) 0.104(6) 0.009(6) 0.025(5) 0.004(6)
C17F 0.087(5) 0.071(7) 0.105(6) -0.004(6) 0.030(5) 0.004(6)
C18F 0.086(5) 0.077(7) 0.105(6) 0.001(6) 0.026(5) 0.007(6)
C19F 0.090(6) 0.088(8) 0.106(7) 0.004(6) 0.031(5) 0.000(6)
C20F 0.097(6) 0.117(9) 0.106(6) -0.003(7) 0.031(5) 0.004(7)
C21F 0.103(6) 0.095(8) 0.098(6) 0.005(6) 0.029(4) -0.001(7)
C22F 0.123(7) 0.100(9) 0.106(6) -0.001(7) 0.020(6) -0.007(8)
C23F 0.127(10) 0.171(12) 0.120(9) 0.003(8) 0.010(7) -0.019(10)
C24F 0.191(15) 0.190(15) 0.129(11) -0.027(9) 0.012(9) -0.026(12)
C25F 0.236(19) 0.214(17) 0.136(13) -0.023(11) -0.014(11) -0.002(13)
C26F 0.265(19) 0.30(2) 0.153(15) -0.009(14) -0.011(13) 0.057(16)
C27F 0.23(2) 0.30(2) 0.181(18) -0.011(16) -0.026(16) 0.058(17)
O1G 0.323(18) 0.222(15) 0.224(15) -0.064(12) -0.094(13) 0.047(14)
N1G 0.174(10) 0.110(7) 0.105(7) 0.005(6) 0.005(6) -0.020(7)
N2G 0.107(7) 0.080(5) 0.101(6) 0.002(4) 0.023(5) -0.007(5)
C1G 0.253(13) 0.094(9) 0.129(10) 0.007(7) -0.047(9) -0.011(8)
C2G 0.349(19) 0.138(13) 0.163(14) -0.030(9) -0.095(13) 0.049(13)
C3G 0.36(2) 0.182(18) 0.206(17) -0.064(13) -0.123(15) 0.054(14)
C4G 0.345(18) 0.189(17) 0.182(16) -0.036(11) -0.107(13) 0.041(13)
C5G 0.268(16) 0.143(14) 0.181(15) -0.001(9) -0.076(12) 0.003(12)
C6G 0.230(14) 0.112(11) 0.148(12) 0.012(9) -0.046(10) -0.020(9)
C7G 0.162(12) 0.113(8) 0.112(8) 0.024(7) 0.001(7) -0.028(8)
C8G 0.140(10) 0.099(6) 0.106(8) 0.019(5) 0.014(6) -0.021(7)
C9G 0.141(11) 0.087(6) 0.118(8) 0.024(6) 0.014(7) -0.017(7)
C10G 0.113(9) 0.074(6) 0.118(8) 0.006(5) 0.028(6) 0.002(6)
C11G 0.106(8) 0.073(6) 0.100(7) 0.000(5) 0.027(6) 0.003(5)
C12G 0.110(9) 0.074(5) 0.100(7) 0.001(5) 0.024(5) 0.000(6)
O1H 0.189(10) 0.140(8) 0.086(5) 0.022(5) 0.030(5) 0.045(7)
N1H 0.087(6) 0.072(5) 0.088(4) 0.004(4) 0.017(4) -0.002(5)
N2H 0.090(6) 0.057(4) 0.083(4) 0.007(3) 0.027(5) -0.002(4)
C1H 0.091(7) 0.072(6) 0.087(5) 0.006(4) 0.015(5) -0.004(5)
C2H 0.125(9) 0.089(8) 0.093(6) 0.003(5) 0.016(6) 0.020(6)
C3H 0.138(10) 0.096(8) 0.099(6) 0.023(6) 0.028(7) 0.029(7)
C4H 0.140(10) 0.104(9) 0.084(5) 0.019(6) 0.023(6) 0.027(7)
C5H 0.130(9) 0.074(7) 0.091(6) 0.013(5) 0.032(6) 0.012(6)
C6H 0.116(9) 0.076(7) 0.086(5) 0.012(5) 0.022(6) 0.012(6)
C7H 0.110(8) 0.076(6) 0.087(5) 0.000(4) 0.024(6) -0.016(6)
C8H 0.099(7) 0.069(5) 0.085(5) -0.001(4) 0.020(6) -0.015(6)
C9H 0.122(9) 0.067(5) 0.086(5) -0.002(4) 0.021(6) -0.015(6)
C10H 0.108(8) 0.071(5) 0.086(5) 0.002(4) 0.022(6) -0.014(6)
C11H 0.097(7) 0.072(5) 0.077(6) 0.001(4) 0.022(6) -0.002(6)
C12H 0.083(7) 0.067(5) 0.081(5) -0.001(4) 0.025(5) 0.005(5)
C35H 0.215(18) 0.151(14) 0.099(9) 0.020(9) 0.051(10) 0.048(12)
P1 0.145(4) 0.108(4) 0.197(5) 0.017(4) 0.044(4) 0.007(4)
F1 0.145(5) 0.120(8) 0.213(9) 0.036(8) 0.043(6) 0.016(6)
F2 0.145(5) 0.121(8) 0.207(8) 0.021(7) 0.034(6) -0.007(6)
F3 0.145(7) 0.116(6) 0.189(8) 0.030(6) 0.039(7) 0.006(6)
F4 0.145(7) 0.127(7) 0.187(6) 0.020(6) 0.047(6) -0.021(7)
F5 0.161(7) 0.113(6) 0.212(8) 0.022(6) 0.039(8) 0.000(6)
F6 0.174(7) 0.130(7) 0.206(6) 0.008(6) 0.046(6) 0.003(7)
P1' 0.145(4) 0.107(4) 0.196(5) 0.018(4) 0.042(4) 0.004(4)
F1' 0.150(5) 0.129(7) 0.209(9) 0.031(7) 0.047(6) 0.014(6)
F2' 0.146(5) 0.126(8) 0.206(8) 0.022(7) 0.034(6) -0.008(6)
F3' 0.169(7) 0.122(7) 0.199(6) 0.026(6) 0.046(6) 0.024(8)
F4' 0.156(7) 0.117(5) 0.216(8) 0.005(6) 0.029(7) 0.000(6)
F5' 0.138(7) 0.123(7) 0.189(6) 0.003(6) 0.038(6) 0.006(7)
F6' 0.177(7) 0.113(5) 0.198(8) 0.011(6) 0.032(8) 0.005(6)
P2 0.118(4) 0.089(3) 0.171(4) 0.014(3) 0.020(3) -0.011(3)
F7 0.128(7) 0.098(5) 0.176(7) -0.001(5) 0.019(6) -0.005(5)
F8 0.136(7) 0.087(5) 0.190(8) 0.011(5) 0.013(6) -0.004(5)
F9 0.143(6) 0.134(6) 0.170(6) 0.031(5) 0.026(5) -0.026(5)
F10 0.118(5) 0.096(6) 0.143(6) 0.010(5) 0.034(5) 0.004(5)
F11 0.140(6) 0.105(6) 0.195(7) 0.019(6) 0.001(6) -0.004(6)
F12 0.117(6) 0.111(6) 0.188(7) 0.001(5) 0.033(5) -0.015(5)
P2' 0.124(4) 0.096(4) 0.171(4) 0.014(4) 0.017(4) -0.010(4)
F7' 0.127(8) 0.098(5) 0.175(8) 0.003(6) 0.022(8) -0.006(6)
F8' 0.138(7) 0.096(5) 0.189(8) 0.016(6) 0.009(8) -0.011(6)
F9' 0.127(5) 0.113(7) 0.190(8) 0.012(7) 0.021(6) -0.001(5)
F10' 0.129(8) 0.100(7) 0.167(6) 0.009(6) 0.014(6) -0.001(7)
F11' 0.130(8) 0.116(7) 0.173(6) 0.020(6) 0.029(6) -0.003(7)
F12' 0.126(6) 0.098(7) 0.172(8) 0.010(7) 0.022(6) 0.000(6)
P3 0.160(5) 0.160(5) 0.154(5) 0.016(4) 0.041(4) 0.031(4)
P3' 0.163(4) 0.161(5) 0.156(5) 0.040(4) 0.061(4) 0.054(4)
P4 0.120(6) 0.103(5) 0.185(6) -0.017(13) 0.051(5) -0.059(9)
P5 0.146(5) 0.150(5) 0.150(5) 0.016(4) 0.033(4) 0.016(4)
P5' 0.150(5) 0.150(5) 0.150(5) 0.053(4) 0.062(4) 0.056(4)
P7 0.157(3) 0.157(3) 0.163(3) 0.013(3) 0.036(3) 0.010(2)
P7' 0.158(3) 0.157(3) 0.162(3) 0.063(2) 0.080(3) 0.059(2)
P8 0.169(4) 0.153(4) 0.171(4) 0.001(4) 0.035(4) 0.016(4)
P8' 0.165(4) 0.147(4) 0.178(4) 0.045(3) 0.079(3) 0.067(3)
P9 0.157(8) 0.161(8) 0.115(6) 0.014(6) 0.082(6) 0.001(6)
P10 0.143(5) 0.140(5) 0.139(5) 0.008(4) 0.022(5) 0.012(5)
P10' 0.143(5) 0.141(5) 0.139(5) 0.038(4) 0.051(4) 0.040(4)

loop_
_atom_type_symbol
_atom_type_description
_atom_type_scat_dispersion_real
_atom_type_scat_dispersion_imag
_atom_type_scat_source
C C 0.0034 0.0017 'International Tables Vol C Tables 4.2.6.8 and 6.1.1.4'
H H 0.0000 0.0000 'International Tables Vol C Tables 4.2.6.8 and 6.1.1.4'
N N 0.0066 0.0034 'International Tables Vol C Tables 4.2.6.8 and 6.1.1.4'
O O 0.0114 0.0062 'International Tables Vol C Tables 4.2.6.8 and 6.1.1.4'
F F 0.0180 0.0106 'International Tables Vol C Tables 4.2.6.8 and 6.1.1.4'
P P 0.1041 0.0961 'International Tables Vol C Tables 4.2.6.8 and 6.1.1.4'
Fe Fe 0.3486 0.8531 'International Tables Vol C Tables 4.2.6.8 and 6.1.1.4'

loop_
_geom_angle_atom_site_label_1
_geom_angle_atom_site_label_2
_geom_angle_atom_site_label_3
_geom_angle
_geom_angle_site_symmetry_1
_geom_angle_site_symmetry_3
N2B Fe1 N2H 97.3(3) . .
N2B Fe1 N1B 81.7(3) . .
N2H Fe1 N1B 179.0(4) . .
N2B Fe1 N1H 91.7(4) . .
N2H Fe1 N1H 80.9(3) . .
N1B Fe1 N1H 99.1(3) . .
N2B Fe1 N2C 171.6(3) . .
N2H Fe1 N2C 87.4(3) . .
N1B Fe1 N2C 93.6(3) . .
N1H Fe1 N2C 95.9(3) . .
N2B Fe1 N1C 91.8(4) . .
N2H Fe1 N1C 95.0(3) . .
N1B Fe1 N1C 85.2(4) . .
N1H Fe1 N1C 174.9(4) . .
N2C Fe1 N1C 80.9(3) . .
N3C Fe2 N3E 171.5(4) . .
N3C Fe2 N1F 92.0(4) . .
N3E Fe2 N1F 96.2(4) . .
N3C Fe2 N2F 98.6(3) . .
N3E Fe2 N2F 85.5(3) . .
N1F Fe2 N2F 80.3(3) . .
N3C Fe2 N4C 81.6(3) . .
N3E Fe2 N4C 94.4(4) . .
N1F Fe2 N4C 99.5(4) . .
N2F Fe2 N4C 179.7(4) . .
N3C Fe2 N4E 91.2(4) . .
N3E Fe2 N4E 80.9(4) . .
N1F Fe2 N4E 175.7(4) . .
N2F Fe2 N4E 96.3(3) . .
N4C Fe2 N4E 83.9(4) . .
N2E Fe3 N3D 172.9(4) . .
N2E Fe3 N1E 80.9(4) . .
N3D Fe3 N1E 95.3(4) . .
N2E Fe3 N2G 96.5(4) . .
N3D Fe3 N2G 87.4(4) . .
N1E Fe3 N2G 177.1(4) . .
N2E Fe3 N1G 92.1(5) . .
N3D Fe3 N1G 94.4(5) . .
N1E Fe3 N1G 97.1(4) . .
N2G Fe3 N1G 81.8(4) . .
N2E Fe3 N4D 92.2(4) . .
N3D Fe3 N4D 81.4(4) . .
N1E Fe3 N4D 85.5(4) . .
N2G Fe3 N4D 95.8(4) . .
N1G Fe3 N4D 175.3(4) . .
N4F Fe4 N2D 91.3(4) 2_655 .
N4F Fe4 N3B 96.1(4) 2_655 .
N2D Fe4 N3B 172.3(4) . .
N4F Fe4 N4B 175.3(4) 2_655 .
N2D Fe4 N4B 91.5(4) . .
N3B Fe4 N4B 81.2(3) . .
N4F Fe4 N1D 95.0(4) 2_655 .
N2D Fe4 N1D 81.6(4) . .
N3B Fe4 N1D 95.5(4) . .
N4B Fe4 N1D 89.2(4) . .
N4F Fe4 N3F 81.6(4) 2_655 2_655
N2D Fe4 N3F 97.8(3) . 2_655
N3B Fe4 N3F 85.5(4) . 2_655
N4B Fe4 N3F 94.3(4) . 2_655
N1D Fe4 N3F 176.5(4) . 2_655
C4B O1B C35B 119.9(13) . .
C26B O2B C36B 117.3(17) . .
C7B N1B C1B 115.5(8) . .
C7B N1B Fe1 112.5(6) . .
C1B N1B Fe1 131.5(7) . .
C12B N2B C8B 118.3(7) . .
C12B N2B Fe1 128.1(6) . .
C8B N2B Fe1 113.0(6) . .
C17B N3B C21B 118.4(8) . .
C17B N3B Fe4 127.8(7) . .
C21B N3B Fe4 113.7(5) . .
C22B N4B C23B 118.7(9) . .
C22B N4B Fe4 114.5(7) . .
C23B N4B Fe4 126.2(8) . .
N6B N5B C13B 120.8(9) . .
C16B N6B N5B 119.4(9) . .
C6B C1B C2B 118.4(7) . .
C6B C1B N1B 120.7(9) . .
C2B C1B N1B 120.7(8) . .
C1B C2B C3B 120.7(9) . .
C1B C2B H2B 119.7 . .
C3B C2B H2B 119.7 . .
C4B C3B C2B 118.9(9) . .
C4B C3B H3B 120.5 . .
C2B C3B H3B 120.5 . .
C3B C4B C5B 122.0(9) . .
C3B C4B O1B 121.3(11) . .
C5B C4B O1B 116.7(11) . .
C4B C5B C6B 118.9(10) . .
C4B C5B H5B 120.6 . .
C6B C5B H5B 120.6 . .
C5B C6B C1B 121.1(9) . .
C5B C6B H6B 119.5 . .
C1B C6B H6B 119.5 . .
N1B C7B C8B 117.0(8) . .
N1B C7B H7B 121.5 . .
C8B C7B H7B 121.5 . .
N2B C8B C9B 122.8(7) . .
N2B C8B C7B 113.7(7) . .
C9B C8B C7B 123.5(7) . .
C8B C9B C10B 117.8(7) . .
C8B C9B H9B 121.1 . .
C10B C9B H9B 121.1 . .
C11B C10B C9B 120.0(8) . .
C11B C10B H1BB 120.0 . .
C9B C10B H1BB 120.0 . .
C10B C11B C12B 117.6(7) . .
C10B C11B C13B 123.2(7) . .
C12B C11B C13B 119.1(7) . .
N2B C12B C11B 123.4(8) . .
N2B C12B H12B 118.3 . .
C11B C12B H12B 118.3 . .
N5B C13B C14B 122.2(7) . .
N5B C13B C11B 112.6(8) . .
C14B C13B C11B 125.2(8) . .
C13B C14B C15B 117.2(8) . .
C13B C14B C29B 122.2(10) . .
C15B C14B C29B 120.5(9) . .
C16B C15B C14B 117.6(7) . .
C16B C15B C34B 121.1(9) . .
C14B C15B C34B 121.0(8) . .
N6B C16B C15B 122.6(7) . .
N6B C16B C18B 112.4(8) . .
C15B C16B C18B 124.9(8) . .
N3B C17B C18B 123.1(8) . .
N3B C17B H17S 118.5 . .
C18B C17B H17S 118.5 . .
C17B C18B C19B 118.0(7) . .
C17B C18B C16B 120.9(8) . .
C19B C18B C16B 121.0(8) . .
C20B C19B C18B 119.2(8) . .
C20B C19B H19B 120.4 . .
C18B C19B H19B 120.4 . .
C21B C20B C19B 118.7(8) . .
C21B C20B H20B 120.6 . .
C19B C20B H20B 120.6 . .
N3B C21B C20B 122.5(7) . .
N3B C21B C22B 113.1(7) . .
C20B C21B C22B 124.3(8) . .
N4B C22B C21B 117.0(9) . .
N4B C22B H22B 121.5 . .
C21B C22B H22B 121.5 . .
C28B C23B C24B 118.6(8) . .
C28B C23B N4B 120.5(9) . .
C24B C23B N4B 120.9(9) . .
C25B C24B C23B 119.8(10) . .
C25B C24B H24B 120.1 . .
C23B C24B H24B 120.1 . .
C26B C25B C24B 119.7(10) . .
C26B C25B H25B 120.2 . .
C24B C25B H25B 120.2 . .
C27B C26B C25B 122.3(10) . .
C27B C26B O2B 118.5(12) . .
C25B C26B O2B 119.2(12) . .
C26B C27B C28B 118.5(10) . .
C26B C27B H27B 120.8 . .
C28B C27B H27B 120.8 . .
C27B C28B C23B 121.1(9) . .
C27B C28B H28B 119.4 . .
C23B C28B H28B 119.4 . .
C14B C29B C30B 115.0(13) . .
C14B C29B H29A 108.5 . .
C30B C29B H29A 108.5 . .
C14B C29B H29B 108.5 . .
C30B C29B H29B 108.5 . .
H29A C29B H29B 107.5 . .
C29B C30B C31B 114.6(17) . .
C29B C30B H30A 108.6 . .
C31B C30B H30A 108.6 . .
C29B C30B H30B 108.6 . .
C31B C30B H30B 108.6 . .
H30A C30B H30B 107.6 . .
C32B C31B C30B 112(2) . .
C32B C31B H31A 109.1 . .
C30B C31B H31A 109.1 . .
C32B C31B H31B 109.1 . .
C30B C31B H31B 109.1 . .
H31A C31B H31B 107.8 . .
C31B C32B C33B 111(2) . .
C31B C32B H32A 109.5 . .
C33B C32B H32A 109.5 . .
C31B C32B H32B 109.5 . .
C33B C32B H32B 109.5 . .
H32A C32B H32B 108.1 . .
C34B C33B C32B 111.5(14) . .
C34B C33B H33A 109.3 . .
C32B C33B H33A 109.3 . .
C34B C33B H33B 109.3 . .
C32B C33B H33B 109.3 . .
H33A C33B H33B 108.0 . .
C15B C34B C33B 112.0(12) . .
C15B C34B H34A 109.2 . .
C33B C34B H34A 109.2 . .
C15B C34B H34B 109.2 . .
C33B C34B H34B 109.2 . .
H34A C34B H34B 107.9 . .
O1B C35B H35X 109.5 . .
O1B C35B H35Y 109.5 . .
H35X C35B H35Y 109.5 . .
O1B C35B H35Z 109.5 . .
H35X C35B H35Z 109.5 . .
H35Y C35B H35Z 109.5 . .
O2B C36B H36A 109.5 . .
O2B C36B H36B 109.5 . .
H36A C36B H36B 109.5 . .
O2B C36B H36C 109.5 . .
H36A C36B H36C 109.5 . .
H36B C36B H36C 109.5 . .
C4C O1C C35C 120.2(16) . .
C26C O2C C36C 114.6(16) . .
C7C N1C C1C 118.8(9) . .
C7C N1C Fe1 113.8(6) . .
C1C N1C Fe1 127.2(7) . .
C12C N2C C8C 119.0(8) . .
C12C N2C Fe1 127.4(6) . .
C8C N2C Fe1 113.4(6) . .
C17C N3C C21C 118.8(7) . .
C17C N3C Fe2 127.5(6) . .
C21C N3C Fe2 113.4(6) . .
C22C N4C C23C 117.0(8) . .
C22C N4C Fe2 111.6(6) . .
C23C N4C Fe2 131.2(7) . .
N6C N5C C13C 118.7(8) . .
N5C N6C C16C 120.4(8) . .
C2C C1C C6C 119.6(8) . .
C2C C1C N1C 120.2(9) . .
C6C C1C N1C 120.2(9) . .
C1C C2C C3C 120.4(9) . .
C1C C2C H2C 119.8 . .
C3C C2C H2C 119.8 . .
C4C C3C C2C 118.1(10) . .
C4C C3C H3C 120.9 . .
C2C C3C H3C 120.9 . .
C5C C4C C3C 122.9(9) . .
C5C C4C O1C 118.7(12) . .
C3C C4C O1C 118.5(12) . .
C4C C5C C6C 118.3(10) . .
C4C C5C H5C 120.8 . .
C6C C5C H5C 120.8 . .
C5C C6C C1C 120.6(9) . .
C5C C6C H6C 119.7 . .
C1C C6C H6C 119.7 . .
N1C C7C C8C 117.7(9) . .
N1C C7C H7C 121.1 . .
C8C C7C H7C 121.1 . .
N2C C8C C9C 121.3(7) . .
N2C C8C C7C 114.1(7) . .
C9C C8C C7C 124.6(8) . .
C10C C9C C8C 119.0(8) . .
C10C C9C H9C 120.5 . .
C8C C9C H9C 120.5 . .
C9C C10C C11C 120.6(8) . .
C9C C10C H10C 119.7 . .
C11C C10C H10C 119.7 . .
C10C C11C C12C 116.8(6) . .
C10C C11C C13C 121.9(7) . .
C12C C11C C13C 121.2(7) . .
N2C C12C C11C 123.3(8) . .
N2C C12C H12C 118.3 . .
C11C C12C H12C 118.3 . .
N5C C13C C14C 123.8(7) . .
N5C C13C C11C 113.1(7) . .
C14C C13C C11C 123.0(7) . .
C13C C14C C15C 117.8(6) . .
C13C C14C C29C 120.5(8) . .
C15C C14C C29C 121.6(7) . .
C14C C15C C16C 115.3(7) . .
C14C C15C C34C 119.7(7) . .
C16C C15C C34C 125.0(8) . .
N6C C16C C15C 123.9(7) . .
N6C C16C C18C 112.5(7) . .
C15C C16C C18C 123.6(7) . .
N3C C17C C18C 122.8(8) . .
N3C C17C H17P 118.6 . .
C18C C17C H17P 118.6 . .
C19C C18C C17C 117.6(7) . .
C19C C18C C16C 123.6(7) . .
C17C C18C C16C 118.7(7) . .
C20C C19C C18C 119.8(8) . .
C20C C19C H19C 120.1 . .
C18C C19C H19C 120.1 . .
C21C C20C C19C 118.4(7) . .
C21C C20C H20C 120.8 . .
C19C C20C H20C 120.8 . .
N3C C21C C20C 122.5(7) . .
N3C C21C C22C 113.9(7) . .
C20C C21C C22C 123.6(8) . .
N4C C22C C21C 118.2(8) . .
N4C C22C H22C 120.9 . .
C21C C22C H22C 120.9 . .
C28C C23C C24C 118.2(8) . .
C28C C23C N4C 118.6(10) . .
C24C C23C N4C 122.9(10) . .
C25C C24C C23C 120.1(10) . .
C25C C24C H24C 119.9 . .
C23C C24C H24C 119.9 . .
C26C C25C C24C 119.1(11) . .
C26C C25C H25C 120.5 . .
C24C C25C H25C 120.5 . .
C27C C26C C25C 122.1(10) . .
C27C C26C O2C 116.8(13) . .
C25C C26C O2C 121.0(13) . .
C26C C27C C28C 119.1(11) . .
C26C C27C H27C 120.5 . .
C28C C27C H27C 120.5 . .
C27C C28C C23C 121.3(10) . .
C27C C28C H28C 119.3 . .
C23C C28C H28C 119.3 . .
C14C C29C C30C 108.9(9) . .
C14C C29C H29C 109.9 . .
C30C C29C H29C 109.9 . .
C14C C29C H29D 109.9 . .
C30C C29C H29D 109.9 . .
H29C C29C H29D 108.3 . .
C31C C30C C29C 116.8(11) . .
C31C C30C H30C 108.1 . .
C29C C30C H30C 108.1 . .
C31C C30C H30D 108.1 . .
C29C C30C H30D 108.1 . .
H30C C30C H30D 107.3 . .
C30C C31C C32C 114.1(14) . .
C30C C31C H31C 108.7 . .
C32C C31C H31C 108.7 . .
C30C C31C H31D 108.7 . .
C32C C31C H31D 108.7 . .
H31C C31C H31D 107.6 . .
C31C C32C C33C 116.0(14) . .
C31C C32C H32C 108.3 . .
C33C C32C H32C 108.3 . .
C31C C32C H32D 108.3 . .
C33C C32C H32D 108.3 . .
H32C C32C H32D 107.4 . .
C34C C33C C32C 114.5(12) . .
C34C C33C H33C 108.6 . .
C32C C33C H33C 108.6 . .
C34C C33C H33D 108.6 . .
C32C C33C H33D 108.6 . .
H33C C33C H33D 107.6 . .
C15C C34C C33C 117.1(10) . .
C15C C34C H34C 108.0 . .
C33C C34C H34C 108.0 . .
C15C C34C H34D 108.0 . .
C33C C34C H34D 108.0 . .
H34C C34C H34D 107.3 . .
O1C C35C H35D 109.5 . .
O1C C35C H35E 109.5 . .
H35D C35C H35E 109.5 . .
O1C C35C H35F 109.5 . .
H35D C35C H35F 109.5 . .
H35E C35C H35F 109.5 . .
O2C C36C H36P 109.5 . .
O2C C36C H36O 109.5 . .
H36P C36C H36O 109.5 . .
O2C C36C H36N 109.5 . .
H36P C36C H36N 109.5 . .
H36O C36C H36N 109.5 . .
C4D O1D C35D 120.6(15) . .
C26D O2D C36D 116.7(15) . .
C7D N1D C1D 119.5(9) . .
C7D N1D Fe4 112.4(7) . .
C1D N1D Fe4 128.1(8) . .
C12D N2D C8D 118.2(8) . .
C12D N2D Fe4 128.3(7) . .
C8D N2D Fe4 113.1(6) . .
C17D N3D C21D 116.1(9) . .
C17D N3D Fe3 129.7(7) . .
C21D N3D Fe3 114.2(7) . .
C22D N4D C23D 119.6(9) . .
C22D N4D Fe3 112.9(7) . .
C23D N4D Fe3 127.2(7) . .
N6D N5D C13D 119.4(10) . .
C16D N6D N5D 120.0(10) . .
C6D C1D C2D 118.7(8) . .
C6D C1D N1D 122.5(11) . .
C2D C1D N1D 118.7(11) . .
C1D C2D C3D 121.3(10) . .
C1D C2D H2D 119.4 . .
C3D C2D H2D 119.4 . .
C4D C3D C2D 118.4(11) . .
C4D C3D H3D 120.8 . .
C2D C3D H3D 120.8 . .
C5D C4D C3D 121.9(10) . .
C5D C4D O1D 121.4(12) . .
C3D C4D O1D 116.7(12) . .
C4D C5D C6D 119.5(10) . .
C4D C5D H5D 120.3 . .
C6D C5D H5D 120.3 . .
C1D C6D C5D 120.1(10) . .
C1D C6D H6D 119.9 . .
C5D C6D H6D 119.9 . .
N1D C7D C8D 117.0(9) . .
N1D C7D H7D 121.5 . .
C8D C7D H7D 121.5 . .
N2D C8D C9D 122.4(8) . .
N2D C8D C7D 114.2(8) . .
C9D C8D C7D 123.4(8) . .
C10D C9D C8D 118.2(8) . .
C10D C9D H9D 120.9 . .
C8D C9D H9D 120.9 . .
C11D C10D C9D 120.3(8) . .
C11D C10D H10D 119.9 . .
C9D C10D H10D 119.9 . .
C10D C11D C12D 117.2(7) . .
C10D C11D C13D 125.0(8) . .
C12D C11D C13D 117.7(8) . .
N2D C12D C11D 123.7(8) . .
N2D C12D H12D 118.1 . .
C11D C12D H12D 118.1 . .
N5D C13D C14D 122.8(8) . .
N5D C13D C11D 112.4(9) . .
C14D C13D C11D 124.7(9) . .
C15D C14D C13D 117.1(8) . .
C15D C14D C29D 120.6(9) . .
C13D C14D C29D 122.0(10) . .
C16D C15D C14D 116.6(8) . .
C16D C15D C34D 122.8(10) . .
C14D C15D C34D 120.2(9) . .
N6D C16D C15D 123.8(8) . .
N6D C16D C18D 112.5(9) . .
C15D C16D C18D 123.6(8) . .
N3D C17D C18D 124.8(9) . .
N3D C17D H17D 117.6 . .
C18D C17D H17D 117.6 . .
C17D C18D C19D 117.9(7) . .
C17D C18D C16D 120.0(8) . .
C19D C18D C16D 122.0(8) . .
C20D C19D C18D 119.2(8) . .
C20D C19D H19D 120.4 . .
C18D C19D H19D 120.4 . .
C19D C20D C21D 118.0(8) . .
C19D C20D H20D 121.0 . .
C21D C20D H20D 121.0 . .
N3D C21D C20D 124.0(8) . .
N3D C21D C22D 113.7(8) . .
C20D C21D C22D 122.4(9) . .
N4D C22D C21D 117.7(10) . .
N4D C22D H22D 121.2 . .
C21D C22D H22D 121.2 . .
C24D C23D C28D 118.8(8) . .
C24D C23D N4D 123.0(9) . .
C28D C23D N4D 118.2(9) . .
C23D C24D C25D 120.8(9) . .
C23D C24D H24D 119.6 . .
C25D C24D H24D 119.6 . .
C26D C25D C24D 118.3(10) . .
C26D C25D H25D 120.9 . .
C24D C25D H25D 120.9 . .
C27D C26D C25D 122.5(9) . .
C27D C26D O2D 116.9(11) . .
C25D C26D O2D 120.6(11) . .
C26D C27D C28D 119.3(10) . .
C26D C27D H27D 120.3 . .
C28D C27D H27D 120.3 . .
C27D C28D C23D 120.2(9) . .
C27D C28D H28D 119.9 . .
C23D C28D H28D 119.9 . .
C14D C29D C30D 114.2(13) . .
C14D C29D H29E 108.7 . .
C30D C29D H29E 108.7 . .
C14D C29D H29F 108.7 . .
C30D C29D H29F 108.7 . .
H29E C29D H29F 107.6 . .
C29D C30D C31D 111.0(17) . .
C29D C30D H30E 109.4 . .
C31D C30D H30E 109.4 . .
C29D C30D H30F 109.4 . .
C31D C30D H30F 109.4 . .
H30E C30D H30F 108.0 . .
C30D C31D C32D 107(2) . .
C30D C31D H31E 110.3 . .
C32D C31D H31E 110.3 . .
C30D C31D H31F 110.3 . .
C32D C31D H31F 110.3 . .
H31E C31D H31F 108.6 . .
C33D C32D C31D 110(2) . .
C33D C32D H32E 109.6 . .
C31D C32D H32E 109.6 . .
C33D C32D H32F 109.6 . .
C31D C32D H32F 109.6 . .
H32E C32D H32F 108.1 . .
C32D C33D C34D 112.9(15) . .
C32D C33D H33E 109.0 . .
C34D C33D H33E 109.0 . .
C32D C33D H33F 109.0 . .
C34D C33D H33F 109.0 . .
H33E C33D H33F 107.8 . .
C15D C34D C33D 108.9(12) . .
C15D C34D H34E 109.9 . .
C33D C34D H34E 109.9 . .
C15D C34D H34F 109.9 . .
C33D C34D H34F 109.9 . .
H34E C34D H34F 108.3 . .
O1D C35D H35G 109.5 . .
O1D C35D H35H 109.5 . .
H35G C35D H35H 109.5 . .
O1D C35D H35I 109.5 . .
H35G C35D H35I 109.5 . .
H35H C35D H35I 109.5 . .
O2D C36D H36G 109.5 . .
O2D C36D H36H 109.5 . .
H36G C36D H36H 109.5 . .
O2D C36D H36I 109.5 . .
H36G C36D H36I 109.5 . .
H36H C36D H36I 109.5 . .
C4E O1E C35E 116.5(18) . .
C2E C1E C6E 121.7(10) . .
C2E C1E N1E 122.4(14) . .
C6E C1E N1E 115.9(13) . .
C1E C2E C3E 119.2(10) . .
C1E C2E H2E 120.4 . .
C3E C2E H2E 120.4 . .
C4E C3E C2E 117.8(11) . .
C4E C3E H3E 121.1 . .
C2E C3E H3E 121.1 . .
C3E C4E C5E 124.8(11) . .
C3E C4E O1E 118.7(12) . .
C5E C4E O1E 116.5(12) . .
C4E C5E C6E 117.9(11) . .
C4E C5E H5E 121.1 . .
C6E C5E H5E 121.1 . .
C1E C6E C5E 118.6(10) . .
C1E C6E H6E 120.7 . .
C5E C6E H6E 120.7 . .
O1E C35E H3XX 109.5 . .
O1E C35E H3YY 109.5 . .
H3XX C35E H3YY 109.5 . .
O1E C35E H3ZZ 109.5 . .
H3XX C35E H3ZZ 109.5 . .
H3YY C35E H3ZZ 109.5 . .
C35J O1J C4J 117(2) . .
C2J C1J C6J 121(2) . .
C2J C1J N1E 120(2) . .
C6J C1J N1E 117(2) . .
C1J C2J C3J 120(2) . .
C1J C2J H2J 120.2 . .
C3J C2J H2J 120.2 . .
C4J C3J C2J 118(2) . .
C4J C3J H3J 120.9 . .
C2J C3J H3J 120.9 . .
C3J C4J C5J 121(2) . .
C3J C4J O1J 115(2) . .
C5J C4J O1J 119(2) . .
C4J C5J C6J 120(2) . .
C4J C5J H5J 120.2 . .
C6J C5J H5J 120.2 . .
C1J C6J C5J 116(2) . .
C1J C6J H6J 121.9 . .
C5J C6J H6J 121.9 . .
O1J C35J H3UU 109.5 . .
O1J C35J H3VV 109.5 . .
H3UU C35J H3VV 109.5 . .
O1J C35J H3WW 109.5 . .
H3UU C35J H3WW 109.5 . .
H3VV C35J H3WW 109.5 . .
C26E O2E C36E 122(2) . .
C26E O2E C36J 122(2) . .
C7E N1E C1E 117.1(11) . .
C7E N1E C1J 119.4(15) . .
C7E N1E Fe3 114.5(8) . .
C1E N1E Fe3 128.4(10) . .
C1J N1E Fe3 125.1(14) . .
C12E N2E C8E 117.9(8) . .
C12E N2E Fe3 128.2(6) . .
C8E N2E Fe3 113.4(6) . .
C17E N3E C21E 117.7(8) . .
C17E N3E Fe2 128.5(6) . .
C21E N3E Fe2 113.7(6) . .
C22E N4E C23E 120.6(9) . .
C22E N4E Fe2 113.3(7) . .
C23E N4E Fe2 125.8(7) . .
C13E N5E N6E 120.0(9) . .
C16E N6E N5E 119.3(9) . .
N1E C7E C8E 115.7(9) . .
N1E C7E H7E 122.1 . .
C8E C7E H7E 122.1 . .
N2E C8E C9E 122.2(8) . .
N2E C8E C7E 114.1(8) . .
C9E C8E C7E 123.7(8) . .
C8E C9E C10E 119.3(8) . .
C8E C9E H9E 120.3 . .
C10E C9E H9E 120.3 . .
C9E C10E C11E 119.6(8) . .
C9E C10E H10E 120.2 . .
C11E C10E H10E 120.2 . .
C10E C11E C12E 117.1(7) . .
C10E C11E C13E 124.5(8) . .
C12E C11E C13E 118.4(8) . .
N2E C12E C11E 123.9(8) . .
N2E C12E H12E 118.1 . .
C11E C12E H12E 118.1 . .
N5E C13E C14E 123.4(8) . .
N5E C13E C11E 111.8(8) . .
C14E C13E C11E 124.7(8) . .
C15E C14E C13E 116.3(7) . .
C15E C14E C29E 120.2(9) . .
C13E C14E C29E 123.4(9) . .
C16E C15E C14E 117.3(7) . .
C16E C15E C34E 121.7(9) . .
C14E C15E C34E 120.9(8) . .
N6E C16E C15E 123.4(7) . .
N6E C16E C18E 112.5(8) . .
C15E C16E C18E 124.0(8) . .
N3E C17E C18E 123.7(8) . .
N3E C17E H17E 118.1 . .
C18E C17E H17E 118.1 . .
C17E C18E C19E 117.4(7) . .
C17E C18E C16E 121.8(8) . .
C19E C18E C16E 120.8(8) . .
C20E C19E C18E 120.1(8) . .
C20E C19E H19E 119.9 . .
C18E C19E H19E 119.9 . .
C19E C20E C21E 118.4(8) . .
C19E C20E H20E 120.8 . .
C21E C20E H20E 120.8 . .
N3E C21E C20E 122.6(8) . .
N3E C21E C22E 114.3(8) . .
C20E C21E C22E 123.1(8) . .
N4E C22E C21E 117.9(9) . .
N4E C22E H22E 121.1 . .
C21E C22E H22E 121.1 . .
C24E C23E C28E 118.6(8) . .
C24E C23E N4E 121.3(9) . .
C28E C23E N4E 120.1(9) . .
C25E C24E C23E 120.7(9) . .
C25E C24E H24E 119.7 . .
C23E C24E H24E 119.7 . .
C26E C25E C24E 118.8(10) . .
C26E C25E H25E 120.6 . .
C24E C25E H25E 120.6 . .
C25E C26E C27E 122.4(10) . .
C25E C26E O2E 119.6(11) . .
C27E C26E O2E 118.1(11) . .
C26E C27E C28E 119.2(10) . .
C26E C27E H27E 120.4 . .
C28E C27E H27E 120.4 . .
C27E C28E C23E 120.3(9) . .
C27E C28E H28E 119.8 . .
C23E C28E H28E 119.8 . .
C14E C29E C30E 115.2(12) . .
C14E C29E H29G 108.5 . .
C30E C29E H29G 108.5 . .
C14E C29E H29H 108.5 . .
C30E C29E H29H 108.5 . .
H29G C29E H29H 107.5 . .
C31E C30E C29E 117.2(16) . .
C31E C30E H30G 108.0 . .
C29E C30E H30G 108.0 . .
C31E C30E H30H 108.0 . .
C29E C30E H30H 108.0 . .
H30G C30E H30H 107.2 . .
C32E C31E C30E 114.5(18) . .
C32E C31E H31G 108.6 . .
C30E C31E H31G 108.6 . .
C32E C31E H31H 108.6 . .
C30E C31E H31H 108.6 . .
H31G C31E H31H 107.6 . .
C31E C32E C33E 111.1(18) . .
C31E C32E H32G 109.4 . .
C33E C32E H32G 109.4 . .
C31E C32E H32H 109.4 . .
C33E C32E H32H 109.4 . .
H32G C32E H32H 108.0 . .
C34E C33E C32E 114.8(14) . .
C34E C33E H33G 108.6 . .
C32E C33E H33G 108.6 . .
C34E C33E H33H 108.6 . .
C32E C33E H33H 108.6 . .
H33G C33E H33H 107.6 . .
C15E C34E C33E 110.7(10) . .
C15E C34E H34G 109.5 . .
C33E C34E H34G 109.5 . .
C15E C34E H34H 109.5 . .
C33E C34E H34H 109.5 . .
H34G C34E H34H 108.1 . .
O2E C36E H6Z 109.5 . .
O2E C36E H6Y 109.5 . .
H6Z C36E H6Y 109.5 . .
O2E C36E H6X 109.5 . .
H6Z C36E H6X 109.5 . .
H6Y C36E H6X 109.5 . .
O2E C36J H36U 109.5 . .
O2E C36J H36V 109.5 . .
H36U C36J H36V 109.5 . .
O2E C36J H36W 109.5 . .
H36U C36J H36W 109.5 . .
H36V C36J H36W 109.5 . .
C4F O1F C35F 116(3) . .
C26F O2F C36K 115(3) . .
C26F O2F C36F 130(5) . .
C7F N1F C1F 117.8(8) . .
C7F N1F Fe2 114.5(7) . .
C1F N1F Fe2 127.7(7) . .
C12F N2F C8F 116.2(7) . .
C12F N2F Fe2 129.3(6) . .
C8F N2F Fe2 114.0(5) . .
C17F N3F C21F 117.9(7) . .
C17F N3F Fe4 129.0(6) . 2_655
C21F N3F Fe4 112.7(6) . 2_655
C22F N4F C23F 115.4(10) . .
C22F N4F Fe4 114.4(7) . 2_655
C23F N4F Fe4 130.2(8) . 2_655
C6F C1F C2F 119.5(9) . .
C6F C1F N1F 120.7(10) . .
C2F C1F N1F 119.8(10) . .
C3F C2F C1F 120.0(10) . .
C3F C2F H2F 120.0 . .
C1F C2F H2F 120.0 . .
C4F C3F C2F 118.1(11) . .
C4F C3F H3F 120.9 . .
C2F C3F H3F 120.9 . .
C3F C4F C5F 124.1(10) . .
C3F C4F O1F 119.6(14) . .
C5F C4F O1F 116.1(13) . .
C4F C5F C6F 116.6(11) . .
C4F C5F H5F 121.7 . .
C6F C5F H5F 121.7 . .
C1F C6F C5F 121.7(10) . .
C1F C6F H6F 119.2 . .
C5F C6F H6F 119.2 . .
N1F C7F C8F 117.6(8) . .
N1F C7F H7F 121.2 . .
C8F C7F H7F 121.2 . .
N2F C8F C9F 123.4(7) . .
N2F C8F C7F 113.3(7) . .
C9F C8F C7F 123.3(7) . .
C8F C9F C10F 119.4(7) . .
C8F C9F H9F 120.3 . .
C10F C9F H9F 120.3 . .
C9F C10F C11F 118.4(7) . .
C9F C10F H10F 120.8 . .
C11F C10F H10F 120.8 . .
C12F C11F C10F 117.1(6) . .
C12F C11F C13F 121.2(8) . .
C10F C11F C13F 121.0(8) . .
C12F C11F C13I 119.5(7) . .
C10F C11F C13I 122.8(8) . .
N2F C12F C11F 125.5(8) . .
N2F C12F H12F 117.3 . .
C11F C12F H12F 117.3 . .
N3F C17F C18F 123.3(7) . .
N3F C17F H17F 118.4 . .
C18F C17F H17F 118.4 . .
C19F C18F C17F 117.9(6) . .
C19F C18F C16I 122.4(6) . .
C17F C18F C16I 119.3(6) . .
C19F C18F C16F 121.5(8) . .
C17F C18F C16F 119.6(8) . .
C18F C19F C20F 119.8(7) . .
C18F C19F H19F 120.1 . .
C20F C19F H19F 120.1 . .
C21F C20F C19F 118.0(7) . .
C21F C20F H20F 121.0 . .
C19F C20F H20F 121.0 . .
N3F C21F C20F 123.1(7) . .
N3F C21F C22F 113.6(7) . .
C20F C21F C22F 123.4(8) . .
N4F C22F C21F 117.3(9) . .
N4F C22F H22F 121.4 . .
C21F C22F H22F 121.4 . .
C28F C23F C24F 120.2(9) . .
C28F C23F N4F 118.2(12) . .
C24F C23F N4F 121.5(11) . .
C25F C24F C23F 119.9(10) . .
C25F C24F H24F 120.1 . .
C23F C24F H24F 120.1 . .
C26F C25F C24F 117.7(11) . .
C26F C25F H25F 121.2 . .
C24F C25F H25F 121.2 . .
C27F C26F C25F 124.7(11) . .
C27F C26F O2F 118.0(14) . .
C25F C26F O2F 117.2(14) . .
C26F C27F C28F 117.5(11) . .
C26F C27F H27F 121.2 . .
C28F C27F H27F 121.2 . .
C23F C28F C27F 120.0(10) . .
C23F C28F H28F 120.0 . .
C27F C28F H28F 120.0 . .
O1F C35F H35J 107.8 . .
O1F C35F H35K 109.9 . .
H35J C35F H35K 109.5 . .
O1F C35F H35L 110.7 . .
H35J C35F H35L 109.5 . .
H35K C35F H35L 109.5 . .
O2F C36F H36Z 109.5 . .
O2F C36F H36X 109.5 . .
H36Z C36F H36X 109.5 . .
O2F C36F H36Y 109.5 . .
H36Z C36F H36Y 109.5 . .
H36X C36F H36Y 109.5 . .
O2F C36K H36D 111.2 . .
O2F C36K H36E 112.8 . .
H36D C36K H36E 109.5 . .
O2F C36K H36F 104.3 . .
H36D C36K H36F 109.5 . .
H36E C36K H36F 109.5 . .
C13F N5F N6F 121.5(12) . .
N5F N6F C16F 120.2(12) . .
N5F C13F C14F 122.4(9) . .
N5F C13F C11F 111.7(9) . .
C14F C13F C11F 125.8(9) . .
C15F C14F C13F 116.6(9) . .
C15F C14F C29F 119.9(10) . .
C13F C14F C29F 123.5(11) . .
C14F C15F C16F 117.0(9) . .
C14F C15F C34F 119.7(10) . .
C16F C15F C34F 123.3(12) . .
N6F C16F C15F 122.3(9) . .
N6F C16F C18F 113.1(10) . .
C15F C16F C18F 124.6(9) . .
C14F C29F C30F 115.0(14) . .
C14F C29F H29W 108.5 . .
C30F C29F H29W 108.5 . .
C14F C29F H29Q 108.5 . .
C30F C29F H29Q 108.5 . .
H29W C29F H29Q 107.5 . .
C31F C30F C29F 118.7(19) . .
C31F C30F H30Z 107.6 . .
C29F C30F H30Z 107.6 . .
C31F C30F H30Y 107.6 . .
C29F C30F H30Y 107.6 . .
H30Z C30F H30Y 107.1 . .
C32F C31F C30F 120(2) . .
C32F C31F H31Z 107.3 . .
C30F C31F H31Z 107.3 . .
C32F C31F H31Y 107.3 . .
C30F C31F H31Y 107.3 . .
H31Z C31F H31Y 106.9 . .
C31F C32F C33F 115(2) . .
C31F C32F H32Z 108.6 . .
C33F C32F H32Z 108.6 . .
C31F C32F H32Y 108.6 . .
C33F C32F H32Y 108.6 . .
H32Z C32F H32Y 107.6 . .
C32F C33F C34F 112.1(18) . .
C32F C33F H33Z 109.2 . .
C34F C33F H33Z 109.2 . .
C32F C33F H33Y 109.2 . .
C34F C33F H33Y 109.2 . .
H33Z C33F H33Y 107.9 . .
C15F C34F C33F 111.4(15) . .
C15F C34F H34Z 109.4 . .
C33F C34F H34Z 109.4 . .
C15F C34F H34Y 109.4 . .
C33F C34F H34Y 109.4 . .
H34Z C34F H34Y 108.0 . .
N6I N5I C13I 119.9(10) . .
N5I N6I C16I 121.9(10) . .
N5I C13I C14I 122.5(7) . .
N5I C13I C11F 113.5(8) . .
C14I C13I C11F 124.0(9) . .
C15I C14I C13I 117.2(8) . .
C15I C14I C29I 120.1(10) . .
C13I C14I C29I 122.6(10) . .
C16I C15I C14I 116.3(7) . .
C16I C15I C34I 123.2(11) . .
C14I C15I C34I 120.4(10) . .
N6I C16I C15I 121.9(7) . .
N6I C16I C18F 112.5(8) . .
C15I C16I C18F 125.6(7) . .
C14I C29I C30I 115.3(15) . .
C14I C29I H29U 108.4 . .
C30I C29I H29U 108.4 . .
C14I C29I H29V 108.4 . .
C30I C29I H29V 108.4 . .
H29U C29I H29V 107.5 . .
C31I C30I C29I 112.7(19) . .
C31I C30I H30X 109.1 . .
C29I C30I H30X 109.1 . .
C31I C30I H30W 109.1 . .
C29I C30I H30W 109.1 . .
H30X C30I H30W 107.8 . .
C32I C31I C30I 124(2) . .
C32I C31I H31W 106.2 . .
C30I C31I H31W 106.2 . .
C32I C31I H31X 106.2 . .
C30I C31I H31X 106.2 . .
H31W C31I H31X 106.4 . .
C31I C32I C33I 122(2) . .
C31I C32I H3X 106.9 . .
C33I C32I H3X 106.9 . .
C31I C32I H3W 106.9 . .
C33I C32I H3W 106.9 . .
H3X C32I H3W 106.7 . .
C32I C33I C34I 113.4(19) . .
C32I C33I H33W 108.9 . .
C34I C33I H33W 108.9 . .
C32I C33I H33X 108.9 . .
C34I C33I H33X 108.9 . .
H33W C33I H33X 107.7 . .
C15I C34I C33I 113.9(15) . .
C15I C34I H34X 108.8 . .
C33I C34I H34X 108.8 . .
C15I C34I H34W 108.8 . .
C33I C34I H34W 108.8 . .
H34X C34I H34W 107.7 . .
C4G O1G C35G 123.4(18) . .
C7G N1G C1G 118.2(10) . .
C7G N1G Fe3 112.7(7) . .
C1G N1G Fe3 128.9(8) . .
C12G N2G C8G 116.7(7) . .
C12G N2G Fe3 129.4(6) . .
C8G N2G Fe3 113.3(6) . .
C2G C1G C6G 117.4(9) . .
C2G C1G N1G 122.8(11) . .
C6G C1G N1G 119.7(11) . .
C1G C2G C3G 120.3(10) . .
C1G C2G H2G 119.8 . .
C3G C2G H2G 119.8 . .
C4G C3G C2G 120.0(11) . .
C4G C3G H3G 120.0 . .
C2G C3G H3G 120.0 . .
C3G C4G C5G 121.8(10) . .
C3G C4G O1G 119.4(13) . .
C5G C4G O1G 118.6(13) . .
C4G C5G C6G 117.9(11) . .
C4G C5G H5G 121.0 . .
C6G C5G H5G 121.0 . .
C5G C6G C1G 122.3(10) . .
C5G C6G H6G 118.8 . .
C1G C6G H6G 118.8 . .
N1G C7G C8G 118.2(9) . .
N1G C7G H7G 120.9 . .
C8G C7G H7G 120.9 . .
N2G C8G C9G 122.5(7) . .
N2G C8G C7G 114.0(8) . .
C9G C8G C7G 123.5(8) . .
C10G C9G C8G 119.3(8) . .
C10G C9G H9G 120.3 . .
C8G C9G H9G 120.3 . .
C11G C10G C9G 119.0(7) . .
C11G C10G H10G 120.5 . .
C9G C10G H10G 120.5 . .
C10G C11G C12G 117.4(5) . .
C10G C11G C13G 123.0(7) . .
C12G C11G C13G 118.3(7) . .
N2G C12G C11G 125.1(7) . .
N2G C12G H12G 117.5 . .
C11G C12G H12G 117.5 . .
C13G N5G N6G 118.8(9) . .
C16G N6G N5G 122.0(8) . .
N5G C13G C14G 123.2(7) . .
N5G C13G C11G 111.6(7) . .
C14G C13G C11G 125.2(7) . .
C13G C14G C15G 117.5(6) . .
C13G C14G C29G 122.9(8) . .
C15G C14G C29G 119.7(7) . .
C14G C15G C16G 116.6(6) . .
C14G C15G C34G 118.8(7) . .
C16G C15G C34G 124.5(8) . .
N6G C16G C15G 121.9(6) . .
C14G C29G C30G 113.0(15) . .
C14G C29G H29O 109.0 . .
C30G C29G H29O 109.0 . .
C14G C29G H29P 109.0 . .
C30G C29G H29P 109.0 . .
H29O C29G H29P 107.8 . .
C31G C30G C29G 112.7(18) . .
C31G C30G H30I 109.0 . .
C29G C30G H30I 109.0 . .
C31G C30G H30J 109.0 . .
C29G C30G H30J 109.0 . .
H30I C30G H30J 107.8 . .
C32G C31G C30G 122(3) . .
C32G C31G H31I 106.8 . .
C30G C31G H31I 106.8 . .
C32G C31G H31J 106.8 . .
C30G C31G H31J 106.8 . .
H31I C31G H31J 106.7 . .
C31G C32G C33G 122(3) . .
C31G C32G H32U 106.9 . .
C33G C32G H32U 106.9 . .
C31G C32G H32V 106.9 . .
C33G C32G H32V 106.9 . .
H32U C32G H32V 106.7 . .
C32G C33G C34G 116(2) . .
C32G C33G H33U 108.3 . .
C34G C33G H33U 108.3 . .
C32G C33G H33V 108.3 . .
C34G C33G H33V 108.3 . .
H33U C33G H33V 107.4 . .
C15G C34G C33G 115.9(15) . .
C15G C34G H34U 108.3 . .
C33G C34G H34U 108.3 . .
C15G C34G H34V 108.3 . .
C33G C34G H34V 108.3 . .
H34U C34G H34V 107.4 . .
O1G C35G H35A 109.5 . .
O1G C35G H35B 109.5 . .
H35A C35G H35B 109.5 . .
O1G C35G H35C 109.5 . .
H35A C35G H35C 109.5 . .
H35B C35G H35C 109.5 . .
C4H O1H C35H 118.3(10) . .
C7H N1H C1H 117.8(7) . .
C7H N1H Fe1 114.0(6) . .
C1H N1H Fe1 128.0(6) . .
C12H N2H C8H 116.8(6) . .
C12H N2H Fe1 128.7(5) . .
C8H N2H Fe1 114.1(5) . .
C6H C1H C2H 119.0(7) . .
C6H C1H N1H 120.3(7) . .
C2H C1H N1H 120.6(7) . .
C3H C2H C1H 120.1(8) . .
C3H C2H H2H 119.9 . .
C1H C2H H2H 119.9 . .
C4H C3H C2H 119.4(8) . .
C4H C3H H3H 120.3 . .
C2H C3H H3H 120.3 . .
C3H C4H C5H 121.9(8) . .
C3H C4H O1H 115.3(8) . .
C5H C4H O1H 122.9(9) . .
C4H C5H C6H 118.9(8) . .
C4H C5H H5H 120.6 . .
C6H C5H H5H 120.6 . .
C5H C6H C1H 120.7(8) . .
C5H C6H H6H 119.7 . .
C1H C6H H6H 119.7 . .
N1H C7H C8H 117.0(8) . .
N1H C7H H7H 121.5 . .
C8H C7H H7H 121.5 . .
N2H C8H C9H 123.9(6) . .
N2H C8H C7H 113.9(7) . .
C9H C8H C7H 122.2(7) . .
C10H C9H C8H 118.2(7) . .
C10H C9H H9H 120.9 . .
C8H C9H H9H 120.9 . .
C11H C10H C9H 119.1(7) . .
C11H C10H H10H 120.5 . .
C9H C10H H10H 120.5 . .
C10H C11H C12H 118.5(5) . .
C10H C11H C13H 122.3(8) . .
C12H C11H C13H 119.1(8) . .
N2H C12H C11H 123.5(7) . .
N2H C12H H12H 118.2 . .
C11H C12H H12H 118.2 . .
O1H C35H H35M 109.5 . .
O1H C35H H35N 109.5 . .
H35M C35H H35N 109.5 . .
O1H C35H H35O 109.5 . .
H35M C35H H35O 109.5 . .
H35N C35H H35O 109.5 . .
C13H N5H N6H 120.4(11) . .
C16H N6H N5H 119.6(11) . .
N5H C13H C14H 122.7(8) . .
N5H C13H C11H 117.5(10) . .
C14H C13H C11H 119.8(9) . .
C15H C14H C13H 116.9(9) . .
C15H C14H C29H 119.7(12) . .
C13H C14H C29H 123.1(13) . .
C14H C15H C16H 117.7(9) . .
C14H C15H C34H 120.2(12) . .
C16H C15H C34H 121.8(13) . .
N6H C16H C15H 122.6(8) . .
C14H C29H C30H 114.7(16) . .
C14H C29H H29K 108.6 . .
C30H C29H H29K 108.6 . .
C14H C29H H29L 108.6 . .
C30H C29H H29L 108.6 . .
H29K C29H H29L 107.6 . .
C30H C31H C32H 120(3) . .
C30H C31H H31T 107.3 . .
C32H C31H H31T 107.3 . .
C30H C31H H31S 107.3 . .
C32H C31H H31S 107.3 . .
H31T C31H H31S 106.9 . .
C34H C33H C32H 111(2) . .
C34H C33H H33T 109.4 . .
C32H C33H H33T 109.4 . .
C34H C33H H33S 109.4 . .
C32H C33H H33S 109.4 . .
H33T C33H H33S 108.0 . .
C31H C30H C29H 118(2) . .
C31H C30H H30T 107.9 . .
C29H C30H H30T 107.9 . .
C31H C30H H30S 107.9 . .
C29H C30H H30S 107.9 . .
H30T C30H H30S 107.2 . .
C31H C32H C33H 111(3) . .
C31H C32H H32W 109.4 . .
C33H C32H H32W 109.4 . .
C31H C32H H32Q 109.4 . .
C33H C32H H32Q 109.4 . .
H32W C32H H32Q 108.0 . .
C15H C34H C33H 114.3(17) . .
C15H C34H H34S 108.7 . .
C33H C34H H34S 108.7 . .
C15H C34H H34T 108.7 . .
C33H C34H H34T 108.7 . .
H34S C34H H34T 107.6 . .
C2U C1U C6U 120.0 . .
C2U C1U H1U 120.0 . .
C6U C1U H1U 120.0 . .
C1U C2U C3U 120.0 . .
C1U C2U H2U 120.0 . .
C3U C2U H2U 120.0 . .
C4U C3U C2U 120.0 . .
C4U C3U H3U 120.0 . .
C2U C3U H3U 120.0 . .
C3U C4U C5U 120.0 . .
C3U C4U H4U 120.0 . .
C5U C4U H4U 120.0 . .
C6U C5U C4U 120.0 . .
C6U C5U H5U 120.0 . .
C4U C5U H5U 120.0 . .
C5U C6U C1U 120.0 . .
C5U C6U H6U 120.0 . .
C1U C6U H6U 120.0 . .
C8U C7U C12U 120.0 . .
C8U C7U H7U 120.0 . .
C12U C7U H7U 120.0 . .
C7U C8U C9U 120.0 . .
C7U C8U H8U 120.0 . .
C9U C8U H8U 120.0 . .
C8U C9U C10U 120.0 . .
C8U C9U H9U 120.0 . .
C10U C9U H9U 120.0 . .
C11U C10U C9U 120.0 . .
C11U C10U H10U 120.0 . .
C9U C10U H10U 120.0 . .
C12U C11U C10U 120.0 . .
C12U C11U H11U 120.0 . .
C10U C11U H11U 120.0 . .
C11U C12U C7U 120.0 . .
C11U C12U H12U 120.0 . .
C7U C12U H12U 120.0 . .
C8V C7V C12V 120.0 . .
C8V C7V H7V 120.0 . .
C12V C7V H7V 120.0 . .
C9V C8V C7V 120.0 . .
C9V C8V H8V 120.0 . .
C7V C8V H8V 120.0 . .
C10V C9V C8V 120.0 . .
C10V C9V H9V 120.0 . .
C8V C9V H9V 120.0 . .
C9V C10V C11V 120.0 . .
C9V C10V H10V 120.0 . .
C11V C10V H10V 120.0 . .
C12V C11V C10V 120.0 . .
C12V C11V H11V 120.0 . .
C10V C11V H11V 120.0 . .
C11V C12V C7V 120.0 . .
C11V C12V H12V 120.0 . .
C7V C12V H12V 120.0 . .
C14U C13U C18U 120.0 . .
C14U C13U H13U 120.0 . .
C18U C13U H13U 120.0 . .
C13U C14U C15U 120.0 . .
C13U C14U H14U 120.0 . .
C15U C14U H14U 120.0 . .
C16U C15U C14U 120.0 . .
C16U C15U H15U 120.0 . .
C14U C15U H15U 120.0 . .
C17U C16U C15U 120.0 . .
C17U C16U H16U 120.0 . .
C15U C16U H16U 120.0 . .
C16U C17U C18U 120.0 . .
C16U C17U H17U 120.0 . .
C18U C17U H17U 120.0 . .
C17U C18U C13U 120.0 . .
C17U C18U H18U 120.0 . .
C13U C18U H18U 120.0 . .
N1S C1S C2S 171(5) . .
C1S C2S H2SA 109.5 . .
C1S C2S H2SB 109.5 . .
H2SA C2S H2SB 109.5 . .
C1S C2S H2SC 109.5 . .
H2SA C2S H2SC 109.5 . .
H2SB C2S H2SC 109.5 . .
F6 P1 F5 90.1(2) . .
F6 P1 F2 89.4(11) . .
F5 P1 F2 90.2(3) . .
F6 P1 F4 176.0(11) . .
F5 P1 F4 90.0(2) . .
F2 P1 F4 86.6(10) . .
F6 P1 F1 100.3(11) . .
F5 P1 F1 90.0(3) . .
F2 P1 F1 170.3(12) . .
F4 P1 F1 83.7(10) . .
F6 P1 F3 90.0(2) . .
F5 P1 F3 179.8(5) . .
F2 P1 F3 90.0(3) . .
F4 P1 F3 89.9(2) . .
F1 P1 F3 89.8(3) . .
F6' P1' F4' 173.7(14) . .
F6' P1' F2' 87.1(11) . .
F4' P1' F2' 88.8(11) . .
F6' P1' F1' 93.0(11) . .
F4' P1' F1' 91.4(11) . .
F2' P1' F1' 177.3(13) . .
F6' P1' F3' 91.1(12) . .
F4' P1' F3' 93.8(12) . .
F2' P1' F3' 91.7(11) . .
F1' P1' F3' 85.6(11) . .
F6' P1' F5' 87.8(11) . .
F4' P1' F5' 87.4(11) . .
F2' P1' F5' 88.2(11) . .
F1' P1' F5' 94.5(11) . .
F3' P1' F5' 178.8(14) . .
F12 P2 F11 90.2(2) . .
F12 P2 F7 86.2(8) . .
F11 P2 F7 90.1(2) . .
F12 P2 F9 178.3(9) . .
F11 P2 F9 90.0(2) . .
F7 P2 F9 92.0(8) . .
F12 P2 F8 88.5(7) . .
F11 P2 F8 90.0(2) . .
F7 P2 F8 174.7(8) . .
F9 P2 F8 93.2(8) . .
F12 P2 F10 89.9(2) . .
F11 P2 F10 179.9(3) . .
F7 P2 F10 90.0(2) . .
F9 P2 F10 89.9(2) . .
F8 P2 F10 89.9(2) . .
F12' P2' F9' 177.0(16) . .
F12' P2' F11' 88.3(13) . .
F9' P2' F11' 94.7(14) . .
F12' P2' F7' 88.4(12) . .
F9' P2' F7' 92.0(13) . .
F11' P2' F7' 88.0(12) . .
F12' P2' F10' 85.3(12) . .
F9' P2' F10' 91.7(13) . .
F11' P2' F10' 173.4(15) . .
F7' P2' F10' 90.1(12) . .
F12' P2' F8' 89.9(12) . .
F9' P2' F8' 89.9(13) . .
F11' P2' F8' 87.1(12) . .
F7' P2' F8' 174.8(15) . .
F10' P2' F8' 94.6(13) . .
F13 P3 F15 87.4(17) . .
F13 P3 F16 173(2) . .
F15 P3 F16 95(2) . .
F13 P3 F14 80.4(16) . .
F15 P3 F14 98.8(18) . .
F16 P3 F14 93.0(18) . .
F13 P3 F18 93.7(19) . .
F15 P3 F18 178(2) . .
F16 P3 F18 83.8(16) . .
F14 P3 F18 83.5(17) . .
F13 P3 F17 95.2(17) . .
F15 P3 F17 91.2(17) . .
F16 P3 F17 91.0(17) . .
F14 P3 F17 169(2) . .
F18 P3 F17 86.6(16) . .
F13' P3' F15' 87.6(17) . .
F13' P3' F16' 174(2) . .
F15' P3' F16' 95(2) . .
F13' P3' F18' 94(2) . .
F15' P3' F18' 178(2) . .
F16' P3' F18' 83.4(17) . .
F13' P3' F14' 81.9(17) . .
F15' P3' F14' 97.9(19) . .
F16' P3' F14' 91.9(18) . .
F18' P3' F14' 81.1(17) . .
F13' P3' F17' 96.6(18) . .
F15' P3' F17' 92.0(18) . .
F16' P3' F17' 89.2(17) . .
F18' P3' F17' 89.1(16) . .
F14' P3' F17' 170(2) . .
F21 P4 F22 93.9 . .
F21 P4 F23 89.5 . .
F22 P4 F23 176.6 . .
F21 P4 F20 178.40(6) . .
F22 P4 F20 87.7 . .
F23 P4 F20 88.9 . .
F21 P4 F19 90.8 . .
F22 P4 F19 90.7 . .
F23 P4 F19 88.5 . .
F20 P4 F19 89.4 . .
F21 P4 F24 90.5 . .
F22 P4 F24 90.4 . .
F23 P4 F24 90.3 . .
F20 P4 F24 89.3 . .
F19 P4 F24 178.2 . .
F30 P5 F27 96(2) . .
F30 P5 F26 92(2) . .
F27 P5 F26 98(2) . .
F30 P5 F28 172(2) . .
F27 P5 F28 91(2) . .
F26 P5 F28 84.8(19) . .
F30 P5 F25 92(2) . .
F27 P5 F25 172(2) . .
F26 P5 F25 84.8(15) . .
F28 P5 F25 81(2) . .
F30 P5 F29 93(2) . .
F27 P5 F29 97(2) . .
F26 P5 F29 164(3) . .
F28 P5 F29 88.6(19) . .
F25 P5 F29 79.9(14) . .
F30' P5' F27' 97(2) . .
F30' P5' F26' 92(2) . .
F27' P5' F26' 96(3) . .
F30' P5' F25' 93(2) . .
F27' P5' F25' 169(2) . .
F26' P5' F25' 87(2) . .
F30' P5' F28' 172(3) . .
F27' P5' F28' 91(2) . .
F26' P5' F28' 85(2) . .
F25' P5' F28' 80(2) . .
F30' P5' F29' 92(2) . .
F27' P5' F29' 95(2) . .
F26' P5' F29' 167(3) . .
F25' P5' F29' 80.2(19) . .
F28' P5' F29' 89(2) . .
F39 P7 F37 90.5(3) . .
F39 P7 F40 90.4(3) . .
F37 P7 F40 179.0(5) . .
F39 P7 F42 176.6(8) . .
F37 P7 F42 88.4(6) . .
F40 P7 F42 90.6(6) . .
F39 P7 F41 93.4(9) . .
F37 P7 F41 90.0(2) . .
F40 P7 F41 90.1(2) . .
F42 P7 F41 89.8(3) . .
F39 P7 F38 86.9(9) . .
F37 P7 F38 90.0(2) . .
F40 P7 F38 89.9(2) . .
F42 P7 F38 89.8(3) . .
F41 P7 F38 179.7(5) . .
F39' P7' F40' 93.8(12) . .
F39' P7' F37' 98.4(13) . .
F40' P7' F37' 167.8(14) . .
F39' P7' F41' 94.7(12) . .
F40' P7' F41' 90.8(11) . .
F37' P7' F41' 88.6(11) . .
F39' P7' F38' 89.0(11) . .
F40' P7' F38' 89.6(11) . .
F37' P7' F38' 90.2(11) . .
F41' P7' F38' 176.3(13) . .
F39' P7' F42' 177.7(14) . .
F40' P7' F42' 85.1(12) . .
F37' P7' F42' 82.7(12) . .
F41' P7' F42' 87.3(11) . .
F38' P7' F42' 89.0(12) . .
F46 P8 F47 90.2(3) . .
F46 P8 F44 90.3(3) . .
F47 P8 F44 179.5(5) . .
F46 P8 F45 90.1(2) . .
F47 P8 F45 90.0(2) . .
F44 P8 F45 89.9(2) . .
F46 P8 F43 178.0(11) . .
F47 P8 F43 87.8(10) . .
F44 P8 F43 91.7(10) . .
F45 P8 F43 90.0(2) . .
F46 P8 F48 90.0(2) . .
F47 P8 F48 90.0(2) . .
F44 P8 F48 90.0(2) . .
F45 P8 F48 179.9(4) . .
F43 P8 F48 89.9(2) . .
F46' P8' F47' 89.2(10) . .
F46' P8' F44' 93.0(9) . .
F47' P8' F44' 176.9(12) . .
F46' P8' F43' 176.0(13) . .
F47' P8' F43' 88.9(10) . .
F44' P8' F43' 89.0(9) . .
F46' P8' F45' 95.2(10) . .
F47' P8' F45' 90.9(10) . .
F44' P8' F45' 86.7(9) . .
F43' P8' F45' 88.3(10) . .
F46' P8' F48' 89.3(11) . .
F47' P8' F48' 87.6(9) . .
F44' P8' F48' 94.6(9) . .
F43' P8' F48' 87.2(9) . .
F45' P8' F48' 175.2(11) . .
F53 P9 F52 168.0(15) . .
F53 P9 F49 97.3(11) . .
F52 P9 F49 94.1(9) . .
F53 P9 F50 89.5(12) . .
F52 P9 F50 94.2(18) . .
F49 P9 F50 91.0(15) . .
F53 P9 F51 78.8(15) . .
F52 P9 F51 89.7(10) . .
F49 P9 F51 175.8(13) . .
F50 P9 F51 90.6(15) . .
F53 P9 F54 85.1(11) . .
F52 P9 F54 90(2) . .
F49 P9 F54 96.2(15) . .
F50 P9 F54 171.5(18) . .
F51 P9 F54 81.9(16) . .
F55 P10 F59 91.6(11) . .
F55 P10 F56 89.6(6) . .
F59 P10 F56 178.1(14) . .
F55 P10 F60 92.0(11) . .
F59 P10 F60 89.6(7) . .
F56 P10 F60 88.9(14) . .
F55 P10 F57 89.7(6) . .
F59 P10 F57 92.2(14) . .
F56 P10 F57 89.3(7) . .
F60 P10 F57 177.6(12) . .
F55 P10 F58 178.6(10) . .
F59 P10 F58 89.4(6) . .
F56 P10 F58 89.4(6) . .
F60 P10 F58 89.0(6) . .
F57 P10 F58 89.3(6) . .
F55' P10' F57' 89.6(6) . .
F55' P10' F59' 91.8(10) . .
F57' P10' F59' 91.6(11) . .
F55' P10' F56' 89.4(6) . .
F57' P10' F56' 89.6(6) . .
F59' P10' F56' 178.3(11) . .
F55' P10' F60' 91.7(10) . .
F57' P10' F60' 178.4(10) . .
F59' P10' F60' 89.4(6) . .
F56' P10' F60' 89.4(12) . .
F55' P10' F58' 178.5(9) . .
F57' P10' F58' 89.5(6) . .
F59' P10' F58' 89.4(6) . .
F56' P10' F58' 89.4(6) . .
F60' P10' F58' 89.2(6) . .
C6Y N1Y C14Y 111(2) . .
C6Y N1Y C10Y 109.4(19) . .
C14Y N1Y C10Y 107.4(19) . .
C6Y N1Y C2Y 108(2) . .
C14Y N1Y C2Y 111(2) . .
C10Y N1Y C2Y 110(2) . .
C3Y C2Y N1Y 116(2) . .
C3Y C2Y H2YA 108.4 . .
N1Y C2Y H2YA 108.4 . .
C3Y C2Y H2YB 108.4 . .
N1Y C2Y H2YB 108.4 . .
H2YA C2Y H2YB 107.4 . .
C2Y C3Y C4Y 114(3) . .
C2Y C3Y H3YA 108.7 . .
C4Y C3Y H3YA 108.7 . .
C2Y C3Y H3YB 108.7 . .
C4Y C3Y H3YB 108.7 . .
H3YA C3Y H3YB 107.6 . .
C5Y C4Y C3Y 112(3) . .
C5Y C4Y H4YA 109.2 . .
C3Y C4Y H4YA 109.2 . .
C5Y C4Y H4YB 109.2 . .
C3Y C4Y H4YB 109.2 . .
H4YA C4Y H4YB 107.9 . .
C4Y C5Y H5YA 109.5 . .
C4Y C5Y H5YB 109.5 . .
H5YA C5Y H5YB 109.5 . .
C4Y C5Y H5YC 109.5 . .
H5YA C5Y H5YC 109.5 . .
H5YB C5Y H5YC 109.5 . .
C7Y C6Y N1Y 122(2) . .
C7Y C6Y H6YA 106.8 . .
N1Y C6Y H6YA 106.8 . .
C7Y C6Y H6YB 106.8 . .
N1Y C6Y H6YB 106.8 . .
H6YA C6Y H6YB 106.6 . .
C6Y C7Y C8Y 105(2) . .
C6Y C7Y H7YA 110.8 . .
C8Y C7Y H7YA 110.8 . .
C6Y C7Y H7YB 110.8 . .
C8Y C7Y H7YB 110.8 . .
H7YA C7Y H7YB 108.8 . .
C9Y C8Y C7Y 105(2) . .
C9Y C8Y H8YA 110.7 . .
C7Y C8Y H8YA 110.7 . .
C9Y C8Y H8YB 110.7 . .
C7Y C8Y H8YB 110.7 . .
H8YA C8Y H8YB 108.8 . .
C8Y C9Y H9YA 109.5 . .
C8Y C9Y H9YB 109.5 . .
H9YA C9Y H9YB 109.5 . .
C8Y C9Y H9YC 109.5 . .
H9YA C9Y H9YC 109.5 . .
H9YB C9Y H9YC 109.5 . .
C11Y C10Y N1Y 116(2) . .
C11Y C10Y H10X 108.2 . .
N1Y C10Y H10X 108.2 . .
C11Y C10Y H10Y 108.2 . .
N1Y C10Y H10Y 108.2 . .
H10X C10Y H10Y 107.3 . .
N1Y C14Y C15Y 113(2) . .
N1Y C14Y H14P 108.9 . .
C15Y C14Y H14P 108.9 . .
N1Y C14Y H14Q 108.9 . .
C15Y C14Y H14Q 108.9 . .
H14P C14Y H14Q 107.7 . .
C10Y C11Y C12Y 112(3) . .
C10Y C11Y H11A 109.2 . .
C12Y C11Y H11A 109.2 . .
C10Y C11Y H11B 109.2 . .
C12Y C11Y H11B 109.2 . .
H11A C11Y H11B 107.9 . .
C13Y C12Y C11Y 116(3) . .
C13Y C12Y H12Z 108.3 . .
C11Y C12Y H12Z 108.3 . .
C13Y C12Y H12Y 108.3 . .
C11Y C12Y H12Y 108.3 . .
H12Z C12Y H12Y 107.4 . .
C12Y C13Y H13A 109.5 . .
C12Y C13Y H13B 109.5 . .
H13A C13Y H13B 109.5 . .
C12Y C13Y H13C 109.5 . .
H13A C13Y H13C 109.5 . .
H13B C13Y H13C 109.5 . .
C16Y C15Y C14Y 110(3) . .
C16Y C15Y H15Z 109.7 . .
C14Y C15Y H15Z 109.7 . .
C16Y C15Y H15Y 109.7 . .
C14Y C15Y H15Y 109.7 . .
H15Z C15Y H15Y 108.2 . .
C15Y C16Y C17Y 111(3) . .
C15Y C16Y H1T 109.5 . .
C17Y C16Y H1T 109.5 . .
C15Y C16Y H1S 109.5 . .
C17Y C16Y H1S 109.5 . .
H1T C16Y H1S 108.1 . .
C16Y C17Y H17A 109.5 . .
C16Y C17Y H17B 109.5 . .
H17A C17Y H17B 109.5 . .
C16Y C17Y H17C 109.5 . .
H17A C17Y H17C 109.5 . .
H17B C17Y H17C 109.5 . .
C10Z N1Z C14Z 102.6(19) . .
C10Z N1Z C6Z 113(2) . .
C14Z N1Z C6Z 115(2) . .
C10Z N1Z C2Z 110(2) . .
C14Z N1Z C2Z 110(2) . .
C6Z N1Z C2Z 105(2) . .
C3Z C2Z N1Z 114(2) . .
C3Z C2Z H2ZA 108.7 . .
N1Z C2Z H2ZA 108.7 . .
C3Z C2Z H2ZB 108.7 . .
N1Z C2Z H2ZB 108.7 . .
H2ZA C2Z H2ZB 107.6 . .
C2Z C3Z C4Z 111(3) . .
C2Z C3Z H3ZA 109.5 . .
C4Z C3Z H3ZA 109.5 . .
C2Z C3Z H3ZB 109.5 . .
C4Z C3Z H3ZB 109.5 . .
H3ZA C3Z H3ZB 108.1 . .
C5Z C4Z C3Z 109(3) . .
C5Z C4Z H4ZA 109.8 . .
C3Z C4Z H4ZA 109.8 . .
C5Z C4Z H4ZB 109.8 . .
C3Z C4Z H4ZB 109.8 . .
H4ZA C4Z H4ZB 108.2 . .
C4Z C5Z H5ZA 109.5 . .
C4Z C5Z H5ZB 109.5 . .
H5ZA C5Z H5ZB 109.5 . .
C4Z C5Z H5ZC 109.5 . .
H5ZA C5Z H5ZC 109.5 . .
H5ZB C5Z H5ZC 109.5 . .
C7Z C6Z N1Z 114(2) . .
C7Z C6Z H6ZA 108.7 . .
N1Z C6Z H6ZA 108.7 . .
C7Z C6Z H6ZB 108.7 . .
N1Z C6Z H6ZB 108.7 . .
H6ZA C6Z H6ZB 107.6 . .
C6Z C7Z C8Z 116(3) . .
C6Z C7Z H7ZA 108.2 . .
C8Z C7Z H7ZA 108.2 . .
C6Z C7Z H7ZB 108.2 . .
C8Z C7Z H7ZB 108.2 . .
H7ZA C7Z H7ZB 107.4 . .
C9Z C8Z C7Z 104(3) . .
C9Z C8Z H8ZA 110.9 . .
C7Z C8Z H8ZA 110.9 . .
C9Z C8Z H8ZB 110.9 . .
C7Z C8Z H8ZB 110.9 . .
H8ZA C8Z H8ZB 108.9 . .
C8Z C9Z H9ZA 109.5 . .
C8Z C9Z H9ZB 109.5 . .
H9ZA C9Z H9ZB 109.5 . .
C8Z C9Z H9ZC 109.5 . .
H9ZA C9Z H9ZC 109.5 . .
H9ZB C9Z H9ZC 109.5 . .
C11Z C10Z N1Z 126(3) . .
C11Z C10Z H10A 105.9 . .
N1Z C10Z H10A 105.9 . .
C11Z C10Z H10B 105.9 . .
N1Z C10Z H10B 105.9 . .
H10A C10Z H10B 106.2 . .
C12Z C11Z C10Z 128(3) . .
C12Z C11Z H11C 105.2 . .
C10Z C11Z H11C 105.2 . .
C12Z C11Z H11D 105.2 . .
C10Z C11Z H11D 105.2 . .
H11C C11Z H11D 106.0 . .
C11Z C12Z C13Z 121(4) . .
C11Z C12Z H12I 107.1 . .
C13Z C12Z H12I 107.1 . .
C11Z C12Z H12J 107.1 . .
C13Z C12Z H12J 107.1 . .
H12I C12Z H12J 106.8 . .
C12Z C13Z H13D 109.5 . .
C12Z C13Z H13E 109.5 . .
H13D C13Z H13E 109.5 . .
C12Z C13Z H13F 109.5 . .
H13D C13Z H13F 109.5 . .
H13E C13Z H13F 109.5 . .
N1Z C14Z C15Z 112(2) . .
N1Z C14Z H14A 109.1 . .
C15Z C14Z H14A 109.1 . .
N1Z C14Z H14B 109.1 . .
C15Z C14Z H14B 109.1 . .
H14A C14Z H14B 107.9 . .
C14Z C15Z C16Z 108(3) . .
C14Z C15Z H15A 110.0 . .
C16Z C15Z H15A 110.0 . .
C14Z C15Z H15B 110.0 . .
C16Z C15Z H15B 110.0 . .
H15A C15Z H15B 108.4 . .
C17Z C16Z C15Z 113(3) . .
C17Z C16Z H16A 109.0 . .
C15Z C16Z H16A 109.0 . .
C17Z C16Z H16B 109.0 . .
C15Z C16Z H16B 109.0 . .
H16A C16Z H16B 107.8 . .
C16Z C17Z H17X 109.5 . .
C16Z C17Z H17Y 109.5 . .
H17X C17Z H17Y 109.5 . .
C16Z C17Z H17Z 109.5 . .
H17X C17Z H17Z 109.5 . .
H17Y C17Z H17Z 109.5 . .

loop_
_geom_bond_atom_site_label_1
_geom_bond_atom_site_label_2
_geom_bond_distance
_geom_bond_site_symmetry_2
Fe1 N2B 1.977(8) .
Fe1 N2H 1.995(7) .
Fe1 N1B 2.004(8) .
Fe1 N1H 2.015(8) .
Fe1 N2C 2.017(8) .
Fe1 N1C 2.018(9) .
Fe2 N3C 1.979(8) .
Fe2 N3E 2.001(8) .
Fe2 N1F 2.008(9) .
Fe2 N2F 2.016(7) .
Fe2 N4C 2.030(8) .
Fe2 N4E 2.040(9) .
Fe3 N2E 1.977(9) .
Fe3 N3D 1.977(9) .
Fe3 N1E 1.999(11) .
Fe3 N2G 2.001(8) .
Fe3 N1G 2.017(11) .
Fe3 N4D 2.024(10) .
Fe4 N4F 1.965(11) 2_655
Fe4 N2D 1.968(9) .
Fe4 N3B 1.989(8) .
Fe4 N4B 1.988(10) .
Fe4 N1D 2.012(10) .
Fe4 N3F 2.026(8) 2_655
O1B C4B 1.376(10) .
O1B C35B 1.407(13) .
O2B C26B 1.381(11) .
O2B C36B 1.438(14) .
N1B C7B 1.293(10) .
N1B C1B 1.430(7) .
N2B C12B 1.332(8) .
N2B C8B 1.349(7) .
N3B C17B 1.340(8) .
N3B C21B 1.345(7) .
N4B C22B 1.273(11) .
N4B C23B 1.429(8) .
N5B N6B 1.341(10) .
N5B C13B 1.342(10) .
N6B C16B 1.339(11) .
C1B C6B 1.386(9) .
C1B C2B 1.391(9) .
C2B C3B 1.393(8) .
C2B H2B 0.9500 .
C3B C4B 1.360(12) .
C3B H3B 0.9500 .
C4B C5B 1.372(12) .
C5B C6B 1.382(9) .
C5B H5B 0.9500 .
C6B H6B 0.9500 .
C7B C8B 1.471(8) .
C7B H7B 0.9500 .
C8B C9B 1.383(8) .
C9B C10B 1.398(8) .
C9B H9B 0.9500 .
C10B C11B 1.386(8) .
C10B H1BB 0.9500 .
C11B C12B 1.390(8) .
C11B C13B 1.483(6) .
C12B H12B 0.9500 .
C13B C14B 1.394(9) .
C14B C15B 1.401(8) .
C14B C29B 1.512(6) .
C15B C16B 1.399(9) .
C15B C34B 1.512(6) .
C16B C18B 1.480(6) .
C17B C18B 1.386(8) .
C17B H17S 0.9500 .
C18B C19B 1.394(8) .
C19B C20B 1.391(8) .
C19B H19B 0.9500 .
C20B C21B 1.382(8) .
C20B H20B 0.9500 .
C21B C22B 1.478(8) .
C22B H22B 0.9500 .
C23B C28B 1.386(9) .
C23B C24B 1.395(9) .
C24B C25B 1.381(9) .
C24B H24B 0.9500 .
C25B C26B 1.359(13) .
C25B H25B 0.9500 .
C26B C27B 1.359(12) .
C27B C28B 1.382(9) .
C27B H27B 0.9500 .
C28B H28B 0.9500 .
C29B C30B 1.540(12) .
C29B H29A 0.9900 .
C29B H29B 0.9900 .
C30B C31B 1.56(2) .
C30B H30A 0.9900 .
C30B H30B 0.9900 .
C31B C32B 1.52(3) .
C31B H31A 0.9900 .
C31B H31B 0.9900 .
C32B C33B 1.56(2) .
C32B H32A 0.9900 .
C32B H32B 0.9900 .
C33B C34B 1.553(12) .
C33B H33A 0.9900 .
C33B H33B 0.9900 .
C34B H34A 0.9900 .
C34B H34B 0.9900 .
C35B H35X 0.9800 .
C35B H35Y 0.9800 .
C35B H35Z 0.9800 .
C36B H36A 0.9800 .
C36B H36B 0.9800 .
C36B H36C 0.9800 .
O1C C4C 1.379(11) .
O1C C35C 1.453(15) .
O2C C26C 1.375(11) .
O2C C36C 1.437(14) .
N1C C7C 1.289(11) .
N1C C1C 1.421(8) .
N2C C12C 1.335(8) .
N2C C8C 1.350(7) .
N3C C17C 1.339(8) .
N3C C21C 1.344(7) .
N4C C22C 1.288(11) .
N4C C23C 1.421(8) .
N5C N6C 1.335(10) .
N5C C13C 1.340(10) .
N6C C16C 1.340(10) .
C1C C2C 1.385(9) .
C1C C6C 1.389(9) .
C2C C3C 1.393(9) .
C2C H2C 0.9500 .
C3C C4C 1.374(12) .
C3C H3C 0.9500 .
C4C C5C 1.373(12) .
C5C C6C 1.382(9) .
C5C H5C 0.9500 .
C6C H6C 0.9500 .
C7C C8C 1.462(8) .
C7C H7C 0.9500 .
C8C C9C 1.387(8) .
C9C C10C 1.378(8) .
C9C H9C 0.9500 .
C10C C11C 1.386(8) .
C10C H10C 0.9500 .
C11C C12C 1.394(8) .
C11C C13C 1.485(6) .
C12C H12C 0.9500 .
C13C C14C 1.400(8) .
C14C C15C 1.401(8) .
C14C C29C 1.514(6) .
C15C C16C 1.410(9) .
C15C C34C 1.516(6) .
C16C C18C 1.488(6) .
C17C C18C 1.402(8) .
C17C H17P 0.9500 .
C18C C19C 1.393(8) .
C19C C20C 1.392(8) .
C19C H19C 0.9500 .
C20C C21C 1.388(8) .
C20C H20C 0.9500 .
C21C C22C 1.465(8) .
C22C H22C 0.9500 .
C23C C28C 1.383(9) .
C23C C24C 1.398(9) .
C24C C25C 1.390(9) .
C24C H24C 0.9500 .
C25C C26C 1.369(13) .
C25C H25C 0.9500 .
C26C C27C 1.352(13) .
C27C C28C 1.380(9) .
C27C H27C 0.9500 .
C28C H28C 0.9500 .
C29C C30C 1.533(11) .
C29C H29C 0.9900 .
C29C H29D 0.9900 .
C30C C31C 1.503(18) .
C30C H30C 0.9900 .
C30C H30D 0.9900 .
C31C C32C 1.540(19) .
C31C H31C 0.9900 .
C31C H31D 0.9900 .
C32C C33C 1.554(18) .
C32C H32C 0.9900 .
C32C H32D 0.9900 .
C33C C34C 1.536(11) .
C33C H33C 0.9900 .
C33C H33D 0.9900 .
C34C H34C 0.9900 .
C34C H34D 0.9900 .
C35C H35D 0.9800 .
C35C H35E 0.9800 .
C35C H35F 0.9800 .
C36C H36P 0.9800 .
C36C H36O 0.9800 .
C36C H36N 0.9800 .
O1D C4D 1.384(11) .
O1D C35D 1.400(14) .
O2D C26D 1.380(11) .
O2D C36D 1.430(14) .
N1D C7D 1.288(11) .
N1D C1D 1.433(8) .
N2D C12D 1.334(9) .
N2D C8D 1.344(7) .
N3D C17D 1.332(9) .
N3D C21D 1.351(7) .
N4D C22D 1.290(11) .
N4D C23D 1.420(8) .
N5D N6D 1.341(11) .
N5D C13D 1.352(11) .
N6D C16D 1.330(11) .
C1D C6D 1.377(9) .
C1D C2D 1.384(9) .
C2D C3D 1.386(9) .
C2D H2D 0.9500 .
C3D C4D 1.368(12) .
C3D H3D 0.9500 .
C4D C5D 1.355(12) .
C5D C6D 1.397(9) .
C5D H5D 0.9500 .
C6D H6D 0.9500 .
C7D C8D 1.465(8) .
C7D H7D 0.9500 .
C8D C9D 1.392(9) .
C9D C10D 1.388(9) .
C9D H9D 0.9500 .
C10D C11D 1.381(8) .
C10D H10D 0.9500 .
C11D C12D 1.395(8) .
C11D C13D 1.483(6) .
C12D H12D 0.9500 .
C13D C14D 1.405(9) .
C14D C15D 1.401(8) .
C14D C29D 1.509(6) .
C15D C16D 1.398(9) .
C15D C34D 1.513(6) .
C16D C18D 1.484(6) .
C17D C18D 1.384(9) .
C17D H17D 0.9500 .
C18D C19D 1.390(8) .
C19D C20D 1.386(8) .
C19D H19D 0.9500 .
C20D C21D 1.391(9) .
C20D H20D 0.9500 .
C21D C22D 1.466(8) .
C22D H22D 0.9500 .
C23D C24D 1.388(9) .
C23D C28D 1.398(9) .
C24D C25D 1.393(9) .
C24D H24D 0.9500 .
C25D C26D 1.369(12) .
C25D H25D 0.9500 .
C26D C27D 1.361(12) .
C27D C28D 1.382(9) .
C27D H27D 0.9500 .
C28D H28D 0.9500 .
C29D C30D 1.533(12) .
C29D H29E 0.9900 .
C29D H29F 0.9900 .
C30D C31D 1.56(2) .
C30D H30E 0.9900 .
C30D H30F 0.9900 .
C31D C32D 1.58(3) .
C31D H31E 0.9900 .
C31D H31F 0.9900 .
C32D C33D 1.53(2) .
C32D H32E 0.9900 .
C32D H32F 0.9900 .
C33D C34D 1.540(12) .
C33D H33E 0.9900 .
C33D H33F 0.9900 .
C34D H34E 0.9900 .
C34D H34F 0.9900 .
C35D H35G 0.9800 .
C35D H35H 0.9800 .
C35D H35I 0.9800 .
C36D H36G 0.9800 .
C36D H36H 0.9800 .
C36D H36I 0.9800 .
O1E C4E 1.401(12) .
O1E C35E 1.418(14) .
C1E C2E 1.379(10) .
C1E C6E 1.386(10) .
C1E N1E 1.408(8) .
C2E C3E 1.391(9) .
C2E H2E 0.9500 .
C3E C4E 1.353(12) .
C3E H3E 0.9500 .
C4E C5E 1.360(13) .
C5E C6E 1.393(9) .
C5E H5E 0.9500 .
C6E H6E 0.9500 .
C35E H3XX 0.9800 .
C35E H3YY 0.9800 .
C35E H3ZZ 0.9800 .
O1J C35J 1.41(2) .
O1J C4J 1.424(19) .
C1J C2J 1.37(2) .
C1J C6J 1.39(2) .
C1J N1E 1.75(3) .
C2J C3J 1.38(2) .
C2J H2J 0.9500 .
C3J C4J 1.35(2) .
C3J H3J 0.9500 .
C4J C5J 1.36(2) .
C5J C6J 1.42(2) .
C5J H5J 0.9500 .
C6J H6J 0.9500 .
C35J H3UU 0.9800 .
C35J H3VV 0.9800 .
C35J H3WW 0.9800 .
O2E C26E 1.388(11) .
O2E C36E 1.441(15) .
O2E C36J 1.45(2) .
N1E C7E 1.288(11) .
N2E C12E 1.334(9) .
N2E C8E 1.355(7) .
N3E C17E 1.345(9) .
N3E C21E 1.350(7) .
N4E C22E 1.276(11) .
N4E C23E 1.421(8) .
N5E C13E 1.336(10) .
N5E N6E 1.345(10) .
N6E C16E 1.336(10) .
C7E C8E 1.465(8) .
C7E H7E 0.9500 .
C8E C9E 1.379(9) .
C9E C10E 1.385(9) .
C9E H9E 0.9500 .
C10E C11E 1.392(8) .
C10E H10E 0.9500 .
C11E C12E 1.400(9) .
C11E C13E 1.488(6) .
C12E H12E 0.9500 .
C13E C14E 1.404(9) .
C14E C15E 1.402(8) .
C14E C29E 1.513(6) .
C15E C16E 1.398(9) .
C15E C34E 1.513(6) .
C16E C18E 1.487(6) .
C17E C18E 1.387(8) .
C17E H17E 0.9500 .
C18E C19E 1.392(8) .
C19E C20E 1.383(8) .
C19E H19E 0.9500 .
C20E C21E 1.389(8) .
C20E H20E 0.9500 .
C21E C22E 1.467(8) .
C22E H22E 0.9500 .
C23E C24E 1.391(9) .
C23E C28E 1.392(9) .
C24E C25E 1.387(9) .
C24E H24E 0.9500 .
C25E C26E 1.360(12) .
C25E H25E 0.9500 .
C26E C27E 1.359(12) .
C27E C28E 1.385(9) .
C27E H27E 0.9500 .
C28E H28E 0.9500 .
C29E C30E 1.541(12) .
C29E H29G 0.9900 .
C29E H29H 0.9900 .
C30E C31E 1.53(2) .
C30E H30G 0.9900 .
C30E H30H 0.9900 .
C31E C32E 1.48(2) .
C31E H31G 0.9900 .
C31E H31H 0.9900 .
C32E C33E 1.57(2) .
C32E H32G 0.9900 .
C32E H32H 0.9900 .
C33E C34E 1.541(12) .
C33E H33G 0.9900 .
C33E H33H 0.9900 .
C34E H34G 0.9900 .
C34E H34H 0.9900 .
C36E H6Z 0.9800 .
C36E H6Y 0.9800 .
C36E H6X 0.9800 .
C36J H36U 0.9800 .
C36J H36V 0.9800 .
C36J H36W 0.9800 .
O1F C4F 1.394(12) .
O1F C35F 1.430(16) .
O2F C26F 1.393(12) .
O2F C36K 1.42(2) .
O2F C36F 1.423(15) .
N1F C7F 1.282(10) .
N1F C1F 1.421(8) .
N2F C12F 1.324(8) .
N2F C8F 1.346(7) .
N3F C17F 1.335(8) .
N3F C21F 1.343(7) .
N4F C22F 1.304(11) .
N4F C23F 1.424(8) .
C1F C6F 1.378(9) .
C1F C2F 1.392(9) .
C2F C3F 1.384(9) .
C2F H2F 0.9500 .
C3F C4F 1.365(13) .
C3F H3F 0.9500 .
C4F C5F 1.375(13) .
C5F C6F 1.385(9) .
C5F H5F 0.9500 .
C6F H6F 0.9500 .
C7F C8F 1.465(7) .
C7F H7F 0.9500 .
C8F C9F 1.378(8) .
C9F C10F 1.385(8) .
C9F H9F 0.9500 .
C10F C11F 1.395(8) .
C10F H10F 0.9500 .
C11F C12F 1.391(8) .
C11F C13F 1.481(6) .
C11F C13I 1.489(6) .
C12F H12F 0.9500 .
C17F C18F 1.401(8) .
C17F H17F 0.9500 .
C18F C19F 1.379(7) .
C18F C16I 1.485(3) .
C18F C16F 1.486(6) .
C19F C20F 1.393(8) .
C19F H19F 0.9500 .
C20F C21F 1.393(8) .
C20F H20F 0.9500 .
C21F C22F 1.471(8) .
C22F H22F 0.9500 .
C23F C28F 1.386(10) .
C23F C24F 1.392(10) .
C24F C25F 1.383(9) .
C24F H24F 0.9500 .
C25F C26F 1.367(13) .
C25F H25F 0.9500 .
C26F C27F 1.357(13) .
C27F C28F 1.392(9) .
C27F H27F 0.9500 .
C28F H28F 0.9500 .
C35F H35J 0.9800 .
C35F H35K 0.9800 .
C35F H35L 0.9800 .
C36F H36Z 0.9800 .
C36F H36X 0.9800 .
C36F H36Y 0.9800 .
C36K H36D 0.9800 .
C36K H36E 0.9800 .
C36K H36F 0.9800 .
N5F C13F 1.316(12) .
N5F N6F 1.325(13) .
N6F C16F 1.327(12) .
C13F C14F 1.412(10) .
C14F C15F 1.406(8) .
C14F C29F 1.515(6) .
C15F C16F 1.416(10) .
C15F C34F 1.515(6) .
C29F C30F 1.538(13) .
C29F H29W 0.9900 .
C29F H29Q 0.9900 .
C30F C31F 1.52(2) .
C30F H30Z 0.9900 .
C30F H30Y 0.9900 .
C31F C32F 1.49(3) .
C31F H31Z 0.9900 .
C31F H31Y 0.9900 .
C32F C33F 1.53(3) .
C32F H32Z 0.9900 .
C32F H32Y 0.9900 .
C33F C34F 1.545(13) .
C33F H33Z 0.9900 .
C33F H33Y 0.9900 .
C34F H34Z 0.9900 .
C34F H34Y 0.9900 .
N5I N6I 1.313(11) .
N5I C13I 1.321(16) .
N6I C16I 1.327(9) .
C13I C14I 1.411(10) .
C14I C15I 1.407(8) .
C14I C29I 1.513(6) .
C15I C16I 1.403(5) .
C15I C34I 1.512(6) .
C29I C30I 1.533(13) .
C29I H29U 0.9900 .
C29I H29V 0.9900 .
C30I C31I 1.50(3) .
C30I H30X 0.9900 .
C30I H30W 0.9900 .
C31I C32I 1.46(3) .
C31I H31W 0.9900 .
C31I H31X 0.9900 .
C32I C33I 1.53(2) .
C32I H3X 0.9900 .
C32I H3W 0.9900 .
C33I C34I 1.535(13) .
C33I H33W 0.9900 .
C33I H33X 0.9900 .
C34I H34X 0.9900 .
C34I H34W 0.9900 .
O1G C4G 1.399(12) .
O1G C35G 1.452(14) .
N1G C7G 1.292(11) .
N1G C1G 1.436(8) .
N2G C12G 1.329(8) .
N2G C8G 1.351(7) .
C1G C2G 1.383(10) .
C1G C6G 1.402(10) .
C2G C3G 1.391(9) .
C2G H2G 0.9500 .
C3G C4G 1.362(13) .
C3G H3G 0.9500 .
C4G C5G 1.364(13) .
C5G C6G 1.381(9) .
C5G H5G 0.9500 .
C6G H6G 0.9500 .
C7G C8G 1.468(8) .
C7G H7G 0.9500 .
C8G C9G 1.390(8) .
C9G C10G 1.386(8) .
C9G H9G 0.9500 .
C10G C11G 1.381(7) .
C10G H10G 0.9500 .
C11G C12G 1.392(5) .
C11G C13G 1.483(5) .
C12G H12G 0.9500 .
N5G C13G 1.333(5) .
N5G N6G 1.335(5) .
N6G C16G 1.334(5) .
C13G C14G 1.405(5) .
C14G C15G 1.405(5) .
C14G C29G 1.511(6) .
C15G C16G 1.406(5) .
C15G C34G 1.515(6) .
C29G C30G 1.539(13) .
C29G H29O 0.9900 .
C29G H29P 0.9900 .
C30G C31G 1.51(3) .
C30G H30I 0.9900 .
C30G H30J 0.9900 .
C31G C32G 1.49(3) .
C31G H31I 0.9900 .
C31G H31J 0.9900 .
C32G C33G 1.53(3) .
C32G H32U 0.9900 .
C32G H32V 0.9900 .
C33G C34G 1.541(13) .
C33G H33U 0.9900 .
C33G H33V 0.9900 .
C34G H34U 0.9900 .
C34G H34V 0.9900 .
C35G H35A 0.9800 .
C35G H35B 0.9800 .
C35G H35C 0.9800 .
O1H C4H 1.378(9) .
O1H C35H 1.419(11) .
N1H C7H 1.293(10) .
N1H C1H 1.426(7) .
N2H C12H 1.330(7) .
N2H C8H 1.350(7) .
C1H C6H 1.390(8) .
C1H C2H 1.392(8) .
C2H C3H 1.388(8) .
C2H H2H 0.9500 .
C3H C4H 1.369(11) .
C3H H3H 0.9500 .
C4H C5H 1.370(11) .
C5H C6H 1.388(8) .
C5H H5H 0.9500 .
C6H H6H 0.9500 .
C7H C8H 1.464(7) .
C7H H7H 0.9500 .
C8H C9H 1.390(8) .
C9H C10H 1.384(8) .
C9H H9H 0.9500 .
C10H C11H 1.383(7) .
C10H H10H 0.9500 .
C11H C12H 1.400(8) .
C11H C13H 1.485(6) .
C12H H12H 0.9500 .
C35H H35M 0.9800 .
C35H H35N 0.9800 .
C35H H35O 0.9800 .
N5H C13H 1.327(9) .
N5H N6H 1.355(9) .
N6H C16H 1.323(9) .
C13H C14H 1.401(10) .
C14H C15H 1.391(8) .
C14H C29H 1.514(6) .
C15H C16H 1.407(9) .
C15H C34H 1.514(6) .
C29H C30H 1.542(13) .
C29H H29K 0.9900 .
C29H H29L 0.9900 .
C31H C30H 1.52(3) .
C31H C32H 1.55(3) .
C31H H31T 0.9900 .
C31H H31S 0.9900 .
C33H C34H 1.540(13) .
C33H C32H 1.56(3) .
C33H H33T 0.9900 .
C33H H33S 0.9900 .
C30H H30T 0.9900 .
C30H H30S 0.9900 .
C32H H32W 0.9900 .
C32H H32Q 0.9900 .
C34H H34S 0.9900 .
C34H H34T 0.9900 .
C1U C2U 1.3900 .
C1U C6U 1.3900 .
C1U H1U 0.9500 .
C2U C3U 1.3900 .
C2U H2U 0.9500 .
C3U C4U 1.3900 .
C3U H3U 0.9500 .
C4U C5U 1.3900 .
C4U H4U 0.9500 .
C5U C6U 1.3900 .
C5U H5U 0.9500 .
C6U H6U 0.9500 .
C7U C8U 1.3900 .
C7U C12U 1.3900 .
C7U H7U 0.9500 .
C8U C9U 1.3900 .
C8U H8U 0.9500 .
C9U C10U 1.3900 .
C9U H9U 0.9500 .
C10U C11U 1.3900 .
C10U H10U 0.9500 .
C11U C12U 1.3900 .
C11U H11U 0.9500 .
C12U H12U 0.9500 .
C7V C8V 1.3900 .
C7V C12V 1.3900 .
C7V H7V 0.9500 .
C8V C9V 1.3900 .
C8V H8V 0.9500 .
C9V C10V 1.3900 .
C9V H9V 0.9500 .
C10V C11V 1.3900 .
C10V H10V 0.9500 .
C11V C12V 1.3900 .
C11V H11V 0.9500 .
C12V H12V 0.9500 .
C13U C14U 1.3900 .
C13U C18U 1.3900 .
C13U H13U 0.9500 .
C14U C15U 1.3900 .
C14U H14U 0.9500 .
C15U C16U 1.3900 .
C15U H15U 0.9500 .
C16U C17U 1.3900 .
C16U H16U 0.9500 .
C17U C18U 1.3900 .
C17U H17U 0.9500 .
C18U H18U 0.9500 .
N1S C1S 1.174(17) .
C1S C2S 1.451(17) .
C2S H2SA 0.9800 .
C2S H2SB 0.9800 .
C2S H2SC 0.9800 .
P1 F6 1.603(6) .
P1 F5 1.605(6) .
P1 F2 1.606(6) .
P1 F4 1.606(6) .
P1 F1 1.607(6) .
P1 F3 1.608(6) .
P1' F6' 1.580(15) .
P1' F4' 1.589(15) .
P1' F2' 1.590(14) .
P1' F1' 1.613(14) .
P1' F3' 1.616(15) .
P1' F5' 1.638(15) .
P2 F12 1.606(5) .
P2 F11 1.607(5) .
P2 F7 1.607(5) .
P2 F9 1.608(5) .
P2 F8 1.611(5) .
P2 F10 1.611(5) .
P2' F12' 1.587(16) .
P2' F9' 1.595(16) .
P2' F11' 1.603(16) .
P2' F7' 1.605(15) .
P2' F10' 1.627(16) .
P2' F8' 1.629(15) .
P3 F13 1.48(2) .
P3 F15 1.51(3) .
P3 F16 1.52(2) .
P3 F14 1.55(2) .
P3 F18 1.55(3) .
P3 F17 1.61(2) .
P3' F13' 1.48(3) .
P3' F15' 1.51(3) .
P3' F16' 1.54(3) .
P3' F18' 1.54(3) .
P3' F14' 1.55(3) .
P3' F17' 1.60(2) .
P4 F21 1.5638 .
P4 F22 1.5742 .
P4 F23 1.5744 .
P4 F20 1.5886 .
P4 F19 1.5893 .
P4 F24 1.5913 .
P5 F30 1.46(3) .
P5 F27 1.49(3) .
P5 F26 1.54(2) .
P5 F28 1.55(3) .
P5 F25 1.55(3) .
P5 F29 1.67(3) .
P5' F30' 1.44(3) .
P5' F27' 1.48(3) .
P5' F26' 1.54(3) .
P5' F25' 1.55(3) .
P5' F28' 1.56(3) .
P5' F29' 1.67(3) .
P7 F39 1.582(6) .
P7 F37 1.584(6) .
P7 F40 1.585(6) .
P7 F42 1.588(6) .
P7 F41 1.590(6) .
P7 F38 1.591(6) .
P7' F39' 1.522(14) .
P7' F40' 1.576(14) .
P7' F37' 1.584(14) .
P7' F41' 1.588(14) .
P7' F38' 1.602(14) .
P7' F42' 1.628(15) .
P8 F46 1.578(7) .
P8 F47 1.579(7) .
P8 F44 1.581(7) .
P8 F45 1.583(7) .
P8 F43 1.584(7) .
P8 F48 1.584(7) .
P8' F46' 1.531(14) .
P8' F47' 1.573(14) .
P8' F44' 1.573(13) .
P8' F43' 1.599(14) .
P8' F45' 1.614(14) .
P8' F48' 1.620(14) .
P9 F53 1.41(2) .
P9 F52 1.47(3) .
P9 F49 1.48(2) .
P9 F50 1.51(2) .
P9 F51 1.61(3) .
P9 F54 1.61(3) .
P10 F55 1.593(9) .
P10 F59 1.593(9) .
P10 F56 1.597(9) .
P10 F60 1.597(9) .
P10 F57 1.597(9) .
P10 F58 1.603(9) .
P10' F55' 1.594(9) .
P10' F57' 1.595(9) .
P10' F59' 1.596(9) .
P10' F56' 1.598(9) .
P10' F60' 1.598(9) .
P10' F58' 1.601(8) .
N1Y C6Y 1.516(11) .
N1Y C14Y 1.520(11) .
N1Y C10Y 1.524(11) .
N1Y C2Y 1.526(11) .
C2Y C3Y 1.50(2) .
C2Y H2YA 0.9900 .
C2Y H2YB 0.9900 .
C3Y C4Y 1.52(3) .
C3Y H3YA 0.9900 .
C3Y H3YB 0.9900 .
C4Y C5Y 1.51(3) .
C4Y H4YA 0.9900 .
C4Y H4YB 0.9900 .
C5Y H5YA 0.9800 .
C5Y H5YB 0.9800 .
C5Y H5YC 0.9800 .
C6Y C7Y 1.50(2) .
C6Y H6YA 0.9900 .
C6Y H6YB 0.9900 .
C7Y C8Y 1.58(3) .
C7Y H7YA 0.9900 .
C7Y H7YB 0.9900 .
C8Y C9Y 1.509(10) .
C8Y H8YA 0.9900 .
C8Y H8YB 0.9900 .
C9Y H9YA 0.9800 .
C9Y H9YB 0.9800 .
C9Y H9YC 0.9800 .
C10Y C11Y 1.50(2) .
C10Y H10X 0.9900 .
C10Y H10Y 0.9900 .
C14Y C15Y 1.53(2) .
C14Y H14P 0.9900 .
C14Y H14Q 0.9900 .
C11Y C12Y 1.52(3) .
C11Y H11A 0.9900 .
C11Y H11B 0.9900 .
C12Y C13Y 1.45(3) .
C12Y H12Z 0.9900 .
C12Y H12Y 0.9900 .
C13Y H13A 0.9800 .
C13Y H13B 0.9800 .
C13Y H13C 0.9800 .
C15Y C16Y 1.51(3) .
C15Y H15Z 0.9900 .
C15Y H15Y 0.9900 .
C16Y C17Y 1.55(3) .
C16Y H1T 0.9900 .
C16Y H1S 0.9900 .
C17Y H17A 0.9800 .
C17Y H17B 0.9800 .
C17Y H17C 0.9800 .
N1Z C10Z 1.518(11) .
N1Z C14Z 1.518(11) .
N1Z C6Z 1.519(11) .
N1Z C2Z 1.528(11) .
C2Z C3Z 1.51(2) .
C2Z H2ZA 0.9900 .
C2Z H2ZB 0.9900 .
C3Z C4Z 1.53(3) .
C3Z H3ZA 0.9900 .
C3Z H3ZB 0.9900 .
C4Z C5Z 1.53(3) .
C4Z H4ZA 0.9900 .
C4Z H4ZB 0.9900 .
C5Z H5ZA 0.9800 .
C5Z H5ZB 0.9800 .
C5Z H5ZC 0.9800 .
C6Z C7Z 1.50(2) .
C6Z H6ZA 0.9900 .
C6Z H6ZB 0.9900 .
C7Z C8Z 1.53(3) .
C7Z H7ZA 0.9900 .
C7Z H7ZB 0.9900 .
C8Z C9Z 1.517(10) .
C8Z H8ZA 0.9900 .
C8Z H8ZB 0.9900 .
C9Z H9ZA 0.9800 .
C9Z H9ZB 0.9800 .
C9Z H9ZC 0.9800 .
C10Z C11Z 1.42(2) .
C10Z H10A 0.9900 .
C10Z H10B 0.9900 .
C11Z C12Z 1.42(3) .
C11Z H11C 0.9900 .
C11Z H11D 0.9900 .
C12Z C13Z 1.45(3) .
C12Z H12I 0.9900 .
C12Z H12J 0.9900 .
C13Z H13D 0.9800 .
C13Z H13E 0.9800 .
C13Z H13F 0.9800 .
C14Z C15Z 1.55(2) .
C14Z H14A 0.9900 .
C14Z H14B 0.9900 .
C15Z C16Z 1.55(3) .
C15Z H15A 0.9900 .
C15Z H15B 0.9900 .
C16Z C17Z 1.53(3) .
C16Z H16A 0.9900 .
C16Z H16B 0.9900 .
C17Z H17X 0.9800 .
C17Z H17Y 0.9800 .
C17Z H17Z 0.9800 .

loop_
_geom_torsion_atom_site_label_1
_geom_torsion_atom_site_label_2
_geom_torsion_atom_site_label_3
_geom_torsion_atom_site_label_4
_geom_torsion
_geom_torsion_site_symmetry_1
C13B N5B N6B C16B 0.7(13) .
C7B N1B C1B C6B -50.5(13) .
Fe1 N1B C1B C6B 120.3(10) .
C7B N1B C1B C2B 124.8(11) .
Fe1 N1B C1B C2B -64.5(13) .
C6B C1B C2B C3B 2.8(14) .
N1B C1B C2B C3B -172.5(10) .
C1B C2B C3B C4B -1.3(15) .
C2B C3B C4B C5B -0.9(15) .
C2B C3B C4B O1B 178.9(12) .
C35B O1B C4B C3B -11(2) .
C35B O1B C4B C5B 168.9(16) .
C3B C4B C5B C6B 1.6(16) .
O1B C4B C5B C6B -178.2(13) .
C4B C5B C6B C1B -0.1(16) .
C2B C1B C6B C5B -2.1(14) .
N1B C1B C6B C5B 173.2(11) .
C1B N1B C7B C8B -177.6(9) .
Fe1 N1B C7B C8B 9.9(12) .
C12B N2B C8B C9B -2.7(13) .
Fe1 N2B C8B C9B 168.9(8) .
C12B N2B C8B C7B 177.6(9) .
Fe1 N2B C8B C7B -10.8(10) .
N1B C7B C8B N2B 0.5(13) .
N1B C7B C8B C9B -179.1(10) .
N2B C8B C9B C10B 2.9(14) .
C7B C8B C9B C10B -177.5(11) .
C8B C9B C10B C11B -2.3(14) .
C9B C10B C11B C12B 1.7(13) .
C9B C10B C11B C13B -175.5(11) .
C8B N2B C12B C11B 2.1(13) .
Fe1 N2B C12B C11B -168.0(8) .
C10B C11B C12B N2B -1.6(13) .
C13B C11B C12B N2B 175.8(10) .
N6B N5B C13B C14B -3.0(13) .
N6B N5B C13B C11B 174.9(9) .
C10B C11B C13B N5B 121.9(10) .
C12B C11B C13B N5B -55.3(11) .
C10B C11B C13B C14B -60.2(13) .
C12B C11B C13B C14B 122.5(10) .
N5B C13B C14B C15B 1.0(12) .
C11B C13B C14B C15B -176.7(9) .
N5B C13B C14B C29B 177.3(12) .
C11B C13B C14B C29B -0.3(15) .
C13B C14B C15B C16B 3.0(11) .
C29B C14B C15B C16B -173.4(11) .
C13B C14B C15B C34B -170.6(11) .
C29B C14B C15B C34B 13.0(15) .
N5B N6B C16B C15B 3.5(13) .
N5B N6B C16B C18B -173.5(9) .
C14B C15B C16B N6B -5.4(12) .
C34B C15B C16B N6B 168.2(11) .
C14B C15B C16B C18B 171.2(9) .
C34B C15B C16B C18B -15.1(14) .
C21B N3B C17B C18B 1.1(13) .
Fe4 N3B C17B C18B 178.0(7) .
N3B C17B C18B C19B -0.7(13) .
N3B C17B C18B C16B -176.4(10) .
N6B C16B C18B C17B 125.8(10) .
C15B C16B C18B C17B -51.1(13) .
N6B C16B C18B C19B -49.8(12) .
C15B C16B C18B C19B 133.3(10) .
C17B C18B C19B C20B -0.6(13) .
C16B C18B C19B C20B 175.1(11) .
C18B C19B C20B C21B 1.5(14) .
C17B N3B C21B C20B -0.1(12) .
Fe4 N3B C21B C20B -177.4(8) .
C17B N3B C21B C22B -176.5(9) .
Fe4 N3B C21B C22B 6.2(9) .
C19B C20B C21B N3B -1.2(14) .
C19B C20B C21B C22B 174.8(11) .
C23B N4B C22B C21B 173.0(9) .
Fe4 N4B C22B C21B 1.3(13) .
N3B C21B C22B N4B -5.0(13) .
C20B C21B C22B N4B 178.6(10) .
C22B N4B C23B C28B 122.0(12) .
Fe4 N4B C23B C28B -67.3(13) .
C22B N4B C23B C24B -58.3(15) .
Fe4 N4B C23B C24B 112.4(11) .
C28B C23B C24B C25B -0.8(15) .
N4B C23B C24B C25B 179.5(13) .
C23B C24B C25B C26B 0.7(17) .
C24B C25B C26B C27B 0.0(17) .
C24B C25B C26B O2B -178.4(16) .
C36B O2B C26B C27B 179(2) .
C36B O2B C26B C25B -3(3) .
C25B C26B C27B C28B -0.7(16) .
O2B C26B C27B C28B 177.7(15) .
C26B C27B C28B C23B 0.6(17) .
C24B C23B C28B C27B 0.1(15) .
N4B C23B C28B C27B 179.8(13) .
C13B C14B C29B C30B 95.1(17) .
C15B C14B C29B C30B -88.7(17) .
C14B C29B C30B C31B 73(3) .
C29B C30B C31B C32B -73(3) .
C30B C31B C32B C33B 110(2) .
C31B C32B C33B C34B -56(3) .
C16B C15B C34B C33B -84.8(15) .
C14B C15B C34B C33B 88.6(15) .
C32B C33B C34B C15B -56(2) .
C13C N5C N6C C16C 0.4(12) .
C7C N1C C1C C2C -56.2(14) .
Fe1 N1C C1C C2C 117.3(10) .
C7C N1C C1C C6C 125.4(11) .
Fe1 N1C C1C C6C -61.1(12) .
C6C C1C C2C C3C 1.2(14) .
N1C C1C C2C C3C -177.2(11) .
C1C C2C C3C C4C -0.5(15) .
C2C C3C C4C C5C -0.5(16) .
C2C C3C C4C O1C -179.4(13) .
C35C O1C C4C C5C 7(3) .
C35C O1C C4C C3C -174(2) .
C3C C4C C5C C6C 0.8(15) .
O1C C4C C5C C6C 179.6(13) .
C4C C5C C6C C1C 0.0(15) .
C2C C1C C6C C5C -1.0(14) .
N1C C1C C6C C5C 177.4(11) .
C1C N1C C7C C8C 176.7(8) .
Fe1 N1C C7C C8C 2.4(12) .
C12C N2C C8C C9C 0.2(12) .
Fe1 N2C C8C C9C -174.3(7) .
C12C N2C C8C C7C 178.3(9) .
Fe1 N2C C8C C7C 3.7(9) .
N1C C7C C8C N2C -4.2(13) .
N1C C7C C8C C9C 173.8(10) .
N2C C8C C9C C10C 0.7(13) .
C7C C8C C9C C10C -177.2(10) .
C8C C9C C10C C11C -1.9(14) .
C9C C10C C11C C12C 2.1(12) .
C9C C10C C11C C13C 179.4(9) .
C8C N2C C12C C11C 0.1(12) .
Fe1 N2C C12C C11C 173.8(7) .
C10C C11C C12C N2C -1.3(12) .
C13C C11C C12C N2C -178.5(9) .
N6C N5C C13C C14C 3.4(12) .
N6C N5C C13C C11C -175.7(8) .
C10C C11C C13C N5C -62.2(11) .
C12C C11C C13C N5C 114.9(9) .
C10C C11C C13C C14C 118.7(10) .
C12C C11C C13C C14C -64.2(11) .
N5C C13C C14C C15C -3.7(11) .
C11C C13C C14C C15C 175.3(9) .
N5C C13C C14C C29C 171.8(9) .
C11C C13C C14C C29C -9.3(12) .
C13C C14C C15C C16C 0.3(10) .
C29C C14C C15C C16C -175.0(9) .
C13C C14C C15C C34C 179.8(9) .
C29C C14C C15C C34C 4.4(13) .
N5C N6C C16C C15C -3.8(12) .
N5C N6C C16C C18C 174.4(9) .
C14C C15C C16C N6C 3.3(11) .
C34C C15C C16C N6C -176.2(10) .
C14C C15C C16C C18C -174.7(9) .
C34C C15C C16C C18C 5.9(13) .
C21C N3C C17C C18C 2.6(14) .
Fe2 N3C C17C C18C -170.1(8) .
N3C C17C C18C C19C -0.6(14) .
N3C C17C C18C C16C 176.5(10) .
N6C C16C C18C C19C 133.1(10) .
C15C C16C C18C C19C -48.7(13) .
N6C C16C C18C C17C -43.8(12) .
C15C C16C C18C C17C 134.4(10) .
C17C C18C C19C C20C -0.8(14) .
C16C C18C C19C C20C -177.8(11) .
C18C C19C C20C C21C 0.3(15) .
C17C N3C C21C C20C -3.1(13) .
Fe2 N3C C21C C20C 170.5(9) .
C17C N3C C21C C22C 176.8(10) .
Fe2 N3C C21C C22C -9.5(11) .
C19C C20C C21C N3C 1.7(14) .
C19C C20C C21C C22C -178.3(12) .
C23C N4C C22C C21C -178.6(10) .
Fe2 N4C C22C C21C 7.0(14) .
N3C C21C C22C N4C 1.5(14) .
C20C C21C C22C N4C -178.6(11) .
C22C N4C C23C C28C 125.2(13) .
Fe2 N4C C23C C28C -61.8(15) .
C22C N4C C23C C24C -49.3(16) .
Fe2 N4C C23C C24C 123.7(12) .
C28C C23C C24C C25C 1.1(15) .
N4C C23C C24C C25C 175.6(13) .
C23C C24C C25C C26C -1.0(18) .
C24C C25C C26C C27C -0.8(17) .
C24C C25C C26C O2C -177.8(16) .
C36C O2C C26C C27C -166.1(19) .
C36C O2C C26C C25C 11(2) .
C25C C26C C27C C28C 2.5(17) .
O2C C26C C27C C28C 179.7(15) .
C26C C27C C28C C23C -2.5(18) .
C24C C23C C28C C27C 0.7(16) .
N4C C23C C28C C27C -174.1(13) .
C13C C14C C29C C30C -83.4(12) .
C15C C14C C29C C30C 91.8(12) .
C14C C29C C30C C31C -56.3(16) .
C29C C30C C31C C32C -51.9(17) .
C30C C31C C32C C33C 101.2(17) .
C31C C32C C33C C34C -68(2) .
C14C C15C C34C C33C -86.7(13) .
C16C C15C C34C C33C 92.7(13) .
C32C C33C C34C C15C 74.5(17) .
C13D N5D N6D C16D 0.7(14) .
C7D N1D C1D C6D -113.6(14) .
Fe4 N1D C1D C6D 63.8(15) .
C7D N1D C1D C2D 66.4(16) .
Fe4 N1D C1D C2D -116.1(11) .
C6D C1D C2D C3D 3.1(15) .
N1D C1D C2D C3D -176.9(13) .
C1D C2D C3D C4D -0.7(17) .
C2D C3D C4D C5D -1.1(16) .
C2D C3D C4D O1D 177.9(14) .
C35D O1D C4D C5D -4(2) .
C35D O1D C4D C3D 177.1(17) .
C3D C4D C5D C6D 0.4(16) .
O1D C4D C5D C6D -178.6(14) .
C2D C1D C6D C5D -3.8(15) .
N1D C1D C6D C5D 176.2(12) .
C4D C5D C6D C1D 2.1(16) .
C1D N1D C7D C8D -173.9(11) .
Fe4 N1D C7D C8D 8.3(15) .
C12D N2D C8D C9D -2.0(14) .
Fe4 N2D C8D C9D 171.4(9) .
C12D N2D C8D C7D 176.1(11) .
Fe4 N2D C8D C7D -10.5(11) .
N1D C7D C8D N2D 1.3(15) .
N1D C7D C8D C9D 179.4(12) .
N2D C8D C9D C10D 1.1(15) .
C7D C8D C9D C10D -176.8(13) .
C8D C9D C10D C11D 0.4(16) .
C9D C10D C11D C12D -0.9(15) .
C9D C10D C11D C13D -177.7(13) .
C8D N2D C12D C11D 1.4(15) .
Fe4 N2D C12D C11D -170.8(9) .
C10D C11D C12D N2D 0.0(14) .
C13D C11D C12D N2D 177.0(11) .
N6D N5D C13D C14D -2.8(13) .
N6D N5D C13D C11D 174.2(10) .
C10D C11D C13D N5D 124.5(12) .
C12D C11D C13D N5D -52.2(12) .
C10D C11D C13D C14D -58.5(14) .
C12D C11D C13D C14D 124.8(11) .
N5D C13D C14D C15D 0.4(12) .
C11D C13D C14D C15D -176.2(10) .
N5D C13D C14D C29D 174.1(12) .
C11D C13D C14D C29D -2.5(15) .
C13D C14D C15D C16D 3.8(12) .
C29D C14D C15D C16D -170.0(12) .
C13D C14D C15D C34D -169.5(11) .
C29D C14D C15D C34D 16.7(15) .
N5D N6D C16D C15D 4.0(14) .
N5D N6D C16D C18D -172.7(10) .
C14D C15D C16D N6D -6.1(12) .
C34D C15D C16D N6D 167.0(12) .
C14D C15D C16D C18D 170.1(10) .
C34D C15D C16D C18D -16.8(15) .
C21D N3D C17D C18D -0.8(13) .
Fe3 N3D C17D C18D 177.2(8) .
N3D C17D C18D C19D -0.5(13) .
N3D C17D C18D C16D -177.6(10) .
N6D C16D C18D C17D 125.6(10) .
C15D C16D C18D C17D -51.0(12) .
N6D C16D C18D C19D -51.4(12) .
C15D C16D C18D C19D 132.0(10) .
C17D C18D C19D C20D 1.5(13) .
C16D C18D C19D C20D 178.6(11) .
C18D C19D C20D C21D -1.2(14) .
C17D N3D C21D C20D 1.2(13) .
Fe3 N3D C21D C20D -177.2(8) .
C17D N3D C21D C22D -177.3(10) .
Fe3 N3D C21D C22D 4.3(10) .
C19D C20D C21D N3D -0.2(14) .
C19D C20D C21D C22D 178.2(11) .
C23D N4D C22D C21D 174.2(9) .
Fe3 N4D C22D C21D 0.3(14) .
N3D C21D C22D N4D -3.1(14) .
C20D C21D C22D N4D 178.4(11) .
C22D N4D C23D C24D 127.7(12) .
Fe3 N4D C23D C24D -59.3(13) .
C22D N4D C23D C28D -54.5(14) .
Fe3 N4D C23D C28D 118.5(10) .
C28D C23D C24D C25D -0.8(14) .
N4D C23D C24D C25D 177.0(11) .
C23D C24D C25D C26D -0.2(15) .
C24D C25D C26D C27D 1.0(15) .
C24D C25D C26D O2D -179.8(15) .
C36D O2D C26D C27D -176(2) .
C36D O2D C26D C25D 5(3) .
C25D C26D C27D C28D -0.6(16) .
O2D C26D C27D C28D -179.9(15) .
C26D C27D C28D C23D -0.4(16) .
C24D C23D C28D C27D 1.1(14) .
N4D C23D C28D C27D -176.7(12) .
C15D C14D C29D C30D -90.7(16) .
C13D C14D C29D C30D 95.8(16) .
C14D C29D C30D C31D 79(2) .
C29D C30D C31D C32D -82(2) .
C30D C31D C32D C33D 113(2) .
C31D C32D C33D C34D -47(2) .
C16D C15D C34D C33D -85.5(15) .
C14D C15D C34D C33D 87.3(15) .
C32D C33D C34D C15D -65(2) .
C6E C1E C2E C3E -1.8(17) .
N1E C1E C2E C3E 176.2(19) .
C1E C2E C3E C4E 0.0(19) .
C2E C3E C4E C5E 1.5(18) .
C2E C3E C4E O1E -178(2) .
C35E O1E C4E C3E -3(3) .
C35E O1E C4E C5E 178(2) .
C3E C4E C5E C6E -1.3(18) .
O1E C4E C5E C6E 178.1(19) .
C2E C1E C6E C5E 2.1(17) .
N1E C1E C6E C5E -176.1(18) .
C4E C5E C6E C1E -0.6(19) .
C6J C1J C2J C3J -10(6) .
N1E C1J C2J C3J -173(3) .
C1J C2J C3J C4J -7(6) .
C2J C3J C4J C5J 22(6) .
C2J C3J C4J O1J 176(3) .
C35J O1J C4J C3J 171(3) .
C35J O1J C4J C5J -34(5) .
C3J C4J C5J C6J -19(6) .
O1J C4J C5J C6J -172(3) .
C2J C1J C6J C5J 12(6) .
N1E C1J C6J C5J 176(3) .
C4J C5J C6J C1J 2(5) .
C2E C1E N1E C7E -115.4(16) .
C6E C1E N1E C7E 62.7(18) .
C2E C1E N1E Fe3 62.3(18) .
C6E C1E N1E Fe3 -119.6(14) .
C2J C1J N1E C7E 120(3) .
C6J C1J N1E C7E -44(4) .
C2J C1J N1E Fe3 -72(4) .
C6J C1J N1E Fe3 124(3) .
C13E N5E N6E C16E -0.8(12) .
C1E N1E C7E C8E -174.0(12) .
C1J N1E C7E C8E 177.0(15) .
Fe3 N1E C7E C8E 7.9(15) .
C12E N2E C8E C9E -2.1(13) .
Fe3 N2E C8E C9E 170.9(9) .
C12E N2E C8E C7E 178.1(10) .
Fe3 N2E C8E C7E -8.9(10) .
N1E C7E C8E N2E 0.6(15) .
N1E C7E C8E C9E -179.2(11) .
N2E C8E C9E C10E 0.1(14) .
C7E C8E C9E C10E 179.9(12) .
C8E C9E C10E C11E 1.0(15) .
C9E C10E C11E C12E -0.2(14) .
C9E C10E C11E C13E -178.5(11) .
C8E N2E C12E C11E 3.0(14) .
Fe3 N2E C12E C11E -168.8(8) .
C10E C11E C12E N2E -1.9(14) .
C13E C11E C12E N2E 176.5(10) .
N6E N5E C13E C14E -2.9(13) .
N6E N5E C13E C11E 176.2(9) .
C10E C11E C13E N5E 132.5(10) .
C12E C11E C13E N5E -45.7(12) .
C10E C11E C13E C14E -48.4(14) .
C12E C11E C13E C14E 133.4(10) .
N5E C13E C14E C15E 2.3(12) .
C11E C13E C14E C15E -176.7(10) .
N5E C13E C14E C29E -175.3(11) .
C11E C13E C14E C29E 5.7(15) .
C13E C14E C15E C16E 1.6(11) .
C29E C14E C15E C16E 179.3(11) .
C13E C14E C15E C34E -175.3(10) .
C29E C14E C15E C34E 2.4(14) .
N5E N6E C16E C15E 5.0(12) .
N5E N6E C16E C18E -176.1(8) .
C14E C15E C16E N6E -5.3(12) .
C34E C15E C16E N6E 171.6(10) .
C14E C15E C16E C18E 175.8(9) .
C34E C15E C16E C18E -7.3(13) .
C21E N3E C17E C18E -0.9(13) .
Fe2 N3E C17E C18E 175.9(7) .
N3E C17E C18E C19E 0.0(12) .
N3E C17E C18E C16E -177.2(9) .
N6E C16E C18E C17E 117.0(9) .
C15E C16E C18E C17E -64.0(12) .
N6E C16E C18E C19E -60.1(11) .
C15E C16E C18E C19E 118.9(10) .
C17E C18E C19E C20E 0.5(13) .
C16E C18E C19E C20E 177.7(10) .
C18E C19E C20E C21E -0.2(14) .
C17E N3E C21E C20E 1.3(12) .
Fe2 N3E C21E C20E -175.9(8) .
C17E N3E C21E C22E 179.2(9) .
Fe2 N3E C21E C22E 1.9(10) .
C19E C20E C21E N3E -0.8(13) .
C19E C20E C21E C22E -178.5(11) .
C23E N4E C22E C21E 174.9(9) .
Fe2 N4E C22E C21E 1.2(13) .
N3E C21E C22E N4E -2.1(14) .
C20E C21E C22E N4E 175.7(10) .
C22E N4E C23E C24E 125.1(12) .
Fe2 N4E C23E C24E -62.0(12) .
C22E N4E C23E C28E -57.6(14) .
Fe2 N4E C23E C28E 115.2(10) .
C28E C23E C24E C25E -1.4(14) .
N4E C23E C24E C25E 175.9(11) .
C23E C24E C25E C26E 0.8(16) .
C24E C25E C26E C27E 0.3(16) .
C24E C25E C26E O2E 179.9(14) .
C36E O2E C26E C25E -2(4) .
C36J O2E C26E C25E -179(4) .
C36E O2E C26E C27E 178(3) .
C36J O2E C26E C27E 0(4) .
C25E C26E C27E C28E -0.8(16) .
O2E C26E C27E C28E 179.6(14) .
C26E C27E C28E C23E 0.1(16) .
C24E C23E C28E C27E 0.9(14) .
N4E C23E C28E C27E -176.4(12) .
C15E C14E C29E C30E -83.2(16) .
C13E C14E C29E C30E 94.4(16) .
C14E C29E C30E C31E 75(2) .
C29E C30E C31E C32E -72(3) .
C30E C31E C32E C33E 104(2) .
C31E C32E C33E C34E -56(2) .
C16E C15E C34E C33E -83.1(14) .
C14E C15E C34E C33E 93.7(14) .
C32E C33E C34E C15E -54.1(19) .
C7F N1F C1F C6F -122.8(12) .
Fe2 N1F C1F C6F 58.0(13) .
C7F N1F C1F C2F 58.3(14) .
Fe2 N1F C1F C2F -120.9(11) .
C6F C1F C2F C3F 1.1(16) .
N1F C1F C2F C3F 180.0(12) .
C1F C2F C3F C4F 0.3(17) .
C2F C3F C4F C5F -1.6(17) .
C2F C3F C4F O1F 173.0(19) .
C35F O1F C4F C3F 53(4) .
C35F O1F C4F C5F -132(4) .
C3F C4F C5F C6F 1.4(17) .
O1F C4F C5F C6F -173.5(18) .
C2F C1F C6F C5F -1.4(16) .
N1F C1F C6F C5F 179.7(13) .
C4F C5F C6F C1F 0.2(18) .
C1F N1F C7F C8F -179.7(9) .
Fe2 N1F C7F C8F -0.4(12) .
C12F N2F C8F C9F 0.0(11) .
Fe2 N2F C8F C9F -173.2(7) .
C12F N2F C8F C7F 178.9(9) .
Fe2 N2F C8F C7F 5.7(9) .
N1F C7F C8F N2F -3.6(13) .
N1F C7F C8F C9F 175.3(10) .
N2F C8F C9F C10F 0.0(12) .
C7F C8F C9F C10F -178.7(9) .
C8F C9F C10F C11F -0.1(12) .
C9F C10F C11F C12F 0.1(11) .
C9F C10F C11F C13F -170.0(10) .
C9F C10F C11F C13I 171.3(10) .
C8F N2F C12F C11F 0.0(12) .
Fe2 N2F C12F C11F 171.9(7) .
C10F C11F C12F N2F -0.1(12) .
C13F C11F C12F N2F 170.0(10) .
C13I C11F C12F N2F -171.6(10) .
C21F N3F C17F C18F -1.0(12) .
Fe4 N3F C17F C18F 171.3(7) 2_655
N3F C17F C18F C19F 0.8(12) .
N3F C17F C18F C16I 174.1(9) .
N3F C17F C18F C16F -167.8(10) .
C17F C18F C19F C20F 0.2(11) .
C16I C18F C19F C20F -172.8(10) .
C16F C18F C19F C20F 168.7(10) .
C18F C19F C20F C21F -1.1(13) .
C17F N3F C21F C20F 0.1(12) .
Fe4 N3F C21F C20F -173.5(8) 2_655
C17F N3F C21F C22F -179.4(9) .
Fe4 N3F C21F C22F 7.0(9) 2_655
C19F C20F C21F N3F 1.0(13) .
C19F C20F C21F C22F -179.6(10) .
C23F N4F C22F C21F -179.4(10) .
Fe4 N4F C22F C21F -1.8(13) 2_655
N3F C21F C22F N4F -3.7(13) .
C20F C21F C22F N4F 176.8(10) .
C22F N4F C23F C28F -117.9(13) .
Fe4 N4F C23F C28F 64.9(15) 2_655
C22F N4F C23F C24F 63.8(15) .
Fe4 N4F C23F C24F -113.4(13) 2_655
C28F C23F C24F C25F -2.5(16) .
N4F C23F C24F C25F 175.8(14) .
C23F C24F C25F C26F 1.8(17) .
C24F C25F C26F C27F 0.3(17) .
C24F C25F C26F O2F 176.6(19) .
C36K O2F C26F C27F -157(3) .
C36F O2F C26F C27F 41(7) .
C36K O2F C26F C25F 26(4) .
C36F O2F C26F C25F -136(7) .
C25F C26F C27F C28F -1.6(18) .
O2F C26F C27F C28F -178(2) .
C24F C23F C28F C27F 1.1(16) .
N4F C23F C28F C27F -177.2(14) .
C26F C27F C28F C23F 0.9(18) .
C13F N5F N6F C16F -1.3(18) .
N6F N5F C13F C14F 0.6(17) .
N6F N5F C13F C11F 177.0(14) .
C12F C11F C13F N5F 58.7(13) .
C10F C11F C13F N5F -131.6(11) .
C12F C11F C13F C14F -125.0(12) .
C10F C11F C13F C14F 44.7(15) .
N5F C13F C14F C15F 0.5(14) .
C11F C13F C14F C15F -175.4(13) .
N5F C13F C14F C29F -179.6(15) .
C11F C13F C14F C29F 4.5(18) .
C13F C14F C15F C16F -0.9(13) .
C29F C14F C15F C16F 179.2(14) .
C13F C14F C15F C34F 179.9(14) .
C29F C14F C15F C34F 0.0(17) .
N5F N6F C16F C15F 0.8(17) .
N5F N6F C16F C18F 179.1(14) .
C14F C15F C16F N6F 0.2(14) .
C34F C15F C16F N6F 179.5(15) .
C14F C15F C16F C18F -177.8(13) .
C34F C15F C16F C18F 1.4(17) .
C19F C18F C16F N6F 125.4(11) .
C17F C18F C16F N6F -66.4(13) .
C19F C18F C16F C15F -56.4(14) .
C17F C18F C16F C15F 111.8(12) .
C15F C14F C29F C30F -82(2) .
C13F C14F C29F C30F 98.4(19) .
C14F C29F C30F C31F 71(3) .
C29F C30F C31F C32F -64(3) .
C30F C31F C32F C33F 98(3) .
C31F C32F C33F C34F -54(3) .
C14F C15F C34F C33F 98.8(19) .
C16F C15F C34F C33F -80(2) .
C32F C33F C34F C15F -55(3) .
C13I N5I N6I C16I 3.0(19) .
N6I N5I C13I C14I 1.3(17) .
N6I N5I C13I C11F -179.2(13) .
C12F C11F C13I N5I -60.0(13) .
C10F C11F C13I N5I 128.9(11) .
C12F C11F C13I C14I 119.5(12) .
C10F C11F C13I C14I -51.5(15) .
N5I C13I C14I C15I -1.5(15) .
C11F C13I C14I C15I 179.0(11) .
N5I C13I C14I C29I 174.3(14) .
C11F C13I C14I C29I -5.2(18) .
C13I C14I C15I C16I -2.2(13) .
C29I C14I C15I C16I -178.1(13) .
C13I C14I C15I C34I 174.6(14) .
C29I C14I C15I C34I -1.4(16) .
N5I N6I C16I C15I -7.0(17) .
N5I N6I C16I C18F 173.4(13) .
C14I C15I C16I N6I 6.4(14) .
C34I C15I C16I N6I -170.3(15) .
C14I C15I C16I C18F -174.1(12) .
C34I C15I C16I C18F 9.2(17) .
C19F C18F C16I N6I -138.5(11) .
C17F C18F C16I N6I 48.5(13) .
C19F C18F C16I C15I 42.0(15) .
C17F C18F C16I C15I -131.0(11) .
C15I C14I C29I C30I 95.9(19) .
C13I C14I C29I C30I -80(2) .
C14I C29I C30I C31I -59(3) .
C29I C30I C31I C32I -44(4) .
C30I C31I C32I C33I 91(4) .
C31I C32I C33I C34I -70(3) .
C16I C15I C34I C33I 91.3(19) .
C14I C15I C34I C33I -85.2(19) .
C32I C33I C34I C15I 83(3) .
C7G N1G C1G C2G -127.6(15) .
Fe3 N1G C1G C2G 57.6(16) .
C7G N1G C1G C6G 54.2(17) .
Fe3 N1G C1G C6G -120.6(12) .
C6G C1G C2G C3G 2.1(16) .
N1G C1G C2G C3G -176.1(15) .
C1G C2G C3G C4G 1.1(19) .
C2G C3G C4G C5G -4.3(18) .
C2G C3G C4G O1G 171.6(18) .
C35G O1G C4G C3G -178(2) .
C35G O1G C4G C5G -2(3) .
C3G C4G C5G C6G 4.1(17) .
O1G C4G C5G C6G -171.8(17) .
C4G C5G C6G C1G -0.7(17) .
C2G C1G C6G C5G -2.3(16) .
N1G C1G C6G C5G 175.9(14) .
C1G N1G C7G C8G -173.8(11) .
Fe3 N1G C7G C8G 1.9(15) .
C12G N2G C8G C9G -2.9(12) .
Fe3 N2G C8G C9G -174.5(8) .
C12G N2G C8G C7G 174.1(10) .
Fe3 N2G C8G C7G 2.6(10) .
N1G C7G C8G N2G -3.1(15) .
N1G C7G C8G C9G 174.0(12) .
N2G C8G C9G C10G 3.1(14) .
C7G C8G C9G C10G -173.7(11) .
C8G C9G C10G C11G -2.0(14) .
C9G C10G C11G C12G 1.0(12) .
C9G C10G C11G C13G 168.3(10) .
C8G N2G C12G C11G 1.9(13) .
Fe3 N2G C12G C11G 171.8(7) .
C10G C11G C12G N2G -0.9(12) .
C13G C11G C12G N2G -168.9(10) .
C13G N5G N6G C16G -0.5(18) .
N6G N5G C13G C14G 1.6(16) .
N6G N5G C13G C11G -179.3(13) .
C10G C11G C13G N5G 125.2(11) .
C12G C11G C13G N5G -67.6(12) .
C10G C11G C13G C14G -55.7(15) .
C12G C11G C13G C14G 111.5(12) .
N5G C13G C14G C15G -0.5(14) .
C11G C13G C14G C15G -179.4(13) .
N5G C13G C14G C29G -180.0(15) .
C11G C13G C14G C29G 1.1(18) .
C13G C14G C15G C16G -1.6(13) .
C29G C14G C15G C16G 177.9(14) .
C13G C14G C15G C34G 175.5(14) .
C29G C14G C15G C34G -5.0(17) .
N5G N6G C16G C15G -1.7(17) .
C14G C15G C16G N6G 2.8(13) .
C34G C15G C16G N6G -174.2(15) .
C13G C14G C29G C30G -79.2(19) .
C15G C14G C29G C30G 101.3(18) .
C14G C29G C30G C31G -60(3) .
C29G C30G C31G C32G -45(4) .
C30G C31G C32G C33G 90(4) .
C31G C32G C33G C34G -65(4) .
C14G C15G C34G C33G -82.3(19) .
C16G C15G C34G C33G 94.6(18) .
C32G C33G C34G C15G 79(3) .
C7H N1H C1H C6H 53.6(12) .
Fe1 N1H C1H C6H -121.9(8) .
C7H N1H C1H C2H -128.7(10) .
Fe1 N1H C1H C2H 55.7(11) .
C6H C1H C2H C3H -2.7(13) .
N1H C1H C2H C3H 179.6(10) .
C1H C2H C3H C4H 2.1(14) .
C2H C3H C4H C5H -0.4(14) .
C2H C3H C4H O1H 179.1(11) .
C35H O1H C4H C3H 173.9(14) .
C35H O1H C4H C5H -6.6(18) .
C3H C4H C5H C6H -0.6(14) .
O1H C4H C5H C6H 179.9(11) .
C4H C5H C6H C1H -0.1(13) .
C2H C1H C6H C5H 1.7(12) .
N1H C1H C6H C5H 179.5(9) .
C1H N1H C7H C8H -174.4(8) .
Fe1 N1H C7H C8H 1.7(11) .
C12H N2H C8H C9H -1.5(12) .
Fe1 N2H C8H C9H -175.5(7) .
C12H N2H C8H C7H 176.6(8) .
Fe1 N2H C8H C7H 2.6(9) .
N1H C7H C8H N2H -2.9(12) .
N1H C7H C8H C9H 175.2(9) .
N2H C8H C9H C10H 0.7(12) .
C7H C8H C9H C10H -177.2(9) .
C8H C9H C10H C11H 1.0(12) .
C9H C10H C11H C12H -1.7(11) .
C9H C10H C11H C13H -179.1(10) .
C8H N2H C12H C11H 0.7(11) .
Fe1 N2H C12H C11H 173.6(7) .
C10H C11H C12H N2H 0.9(11) .
C13H C11H C12H N2H 178.4(10) .
C13H N5H N6H C16H -1(2) .
N6H N5H C13H C14H 2.2(18) .
N6H N5H C13H C11H -177.4(16) .
C10H C11H C13H N5H -85.7(14) .
C12H C11H C13H N5H 96.9(13) .
C10H C11H C13H C14H 94.6(13) .
C12H C11H C13H C14H -82.7(13) .
N5H C13H C14H C15H -1.6(15) .
C11H C13H C14H C15H 178.0(13) .
N5H C13H C14H C29H 172.7(17) .
C11H C13H C14H C29H -7.7(19) .
C13H C14H C15H C16H -0.5(14) .
C29H C14H C15H C16H -175.0(16) .
C13H C14H C15H C34H 173.6(16) .
C29H C14H C15H C34H -0.9(19) .
N5H N6H C16H C15H -1.6(18) .
C14H C15H C16H N6H 2.1(15) .
C34H C15H C16H N6H -171.9(17) .
C15H C14H C29H C30H 83(2) .
C13H C14H C29H C30H -92(2) .
C32H C31H C30H C29H 67(4) .
C14H C29H C30H C31H -73(3) .
C30H C31H C32H C33H -101(4) .
C34H C33H C32H C31H 57(4) .
C14H C15H C34H C33H -98(2) .
C16H C15H C34H C33H 75(3) .
C32H C33H C34H C15H 51(3) .
C6U C1U C2U C3U 0.0 .
C1U C2U C3U C4U 0.0 .
C2U C3U C4U C5U 0.0 .
C3U C4U C5U C6U 0.0 .
C4U C5U C6U C1U 0.0 .
C2U C1U C6U C5U 0.0 .
C12U C7U C8U C9U 0.0 .
C7U C8U C9U C10U 0.0 .
C8U C9U C10U C11U 0.0 .
C9U C10U C11U C12U 0.0 .
C10U C11U C12U C7U 0.0 .
C8U C7U C12U C11U 0.0 .
C12V C7V C8V C9V 0.0 .
C7V C8V C9V C10V 0.0 .
C8V C9V C10V C11V 0.0 .
C9V C10V C11V C12V 0.0 .
C10V C11V C12V C7V 0.0 .
C8V C7V C12V C11V 0.0 .
C18U C13U C14U C15U 0.0 .
C13U C14U C15U C16U 0.0 .
C14U C15U C16U C17U 0.0 .
C15U C16U C17U C18U 0.0 .
C16U C17U C18U C13U 0.0 .
C14U C13U C18U C17U 0.0 .
C6Y N1Y C2Y C3Y -20(4) .
C14Y N1Y C2Y C3Y 102(4) .
C10Y N1Y C2Y C3Y -140(4) .
N1Y C2Y C3Y C4Y 158(3) .
C2Y C3Y C4Y C5Y 123(5) .
C14Y N1Y C6Y C7Y 160(4) .
C10Y N1Y C6Y C7Y 42(5) .
C2Y N1Y C6Y C7Y -79(5) .
N1Y C6Y C7Y C8Y -169(4) .
C6Y C7Y C8Y C9Y -156(4) .
C6Y N1Y C10Y C11Y 179(4) .
C14Y N1Y C10Y C11Y 59(5) .
C2Y N1Y C10Y C11Y -62(5) .
C6Y N1Y C14Y C15Y 91(4) .
C10Y N1Y C14Y C15Y -150(4) .
C2Y N1Y C14Y C15Y -30(4) .
N1Y C10Y C11Y C12Y 169(4) .
C10Y C11Y C12Y C13Y 177(5) .
N1Y C14Y C15Y C16Y -179(3) .
C14Y C15Y C16Y C17Y -139(4) .
C10Z N1Z C2Z C3Z 125(4) .
C14Z N1Z C2Z C3Z 12(5) .
C6Z N1Z C2Z C3Z -113(4) .
N1Z C2Z C3Z C4Z -171(4) .
C2Z C3Z C4Z C5Z -129(5) .
C10Z N1Z C6Z C7Z 177(4) .
C14Z N1Z C6Z C7Z -65(5) .
C2Z N1Z C6Z C7Z 57(5) .
N1Z C6Z C7Z C8Z -149(5) .
C6Z C7Z C8Z C9Z -159(5) .
C14Z N1Z C10Z C11Z -171(6) .
C6Z N1Z C10Z C11Z -46(6) .
C2Z N1Z C10Z C11Z 71(6) .
N1Z C10Z C11Z C12Z -160(6) .
C10Z C11Z C12Z C13Z -169(7) .
C10Z N1Z C14Z C15Z -29(4) .
C6Z N1Z C14Z C15Z -152(4) .
C2Z N1Z C14Z C15Z 89(4) .
N1Z C14Z C15Z C16Z -131(4) .
C14Z C15Z C16Z C17Z -32(6) .
